data_7033547
loop_
_publ_author_name
'Song, Chao-Yu'
'Chai, Dong-Feng'
'Zhang, Rui-Ren'
'Liu, Hong'
'Qiu, Yun-Feng'
'Guo, Hua-Dong'
'Gao, Guang-Gang'

_publ_section_title
;
 A silver-alkynyl cluster encapsulating a fluorescent polyoxometalate
 core: enhanced emission and fluorescence modulation.
;
_journal_issue 9
_journal_name_full 'Dalton transactions (Cambridge, England : 2003)'
_journal_page_first 3997
_journal_page_last 4002
_journal_paper_doi 10.1039/c4dt03826f
_journal_volume 44
_journal_year 2015
_chemical_formula_moiety '0.4(C167 H248 Ag42 Cl4 Eu O36 W10), 0.8(O)'
_chemical_formula_sum 'C168 H255 Ag42 Cl4 Eu O38 W10'
_chemical_formula_weight 9545.49
_chemical_name_systematic
;
 ?
;
_space_group_IT_number 14
_symmetry_cell_setting monoclinic
_symmetry_space_group_name_Hall '-P 2yn'
_symmetry_space_group_name_H-M 'P 1 21/n 1'
_atom_sites_solution_hydrogens geom
_atom_sites_solution_primary direct
_atom_sites_solution_secondary difmap
_audit_creation_method SHELXL-97
_audit_update_record
;
2014-12-12 deposited with the CCDC.
2015-01-07 downloaded from the CCDC.
;
_cell_angle_alpha 90.00
_cell_angle_beta 99.209(2)
_cell_angle_gamma 90.00
_cell_formula_units_Z 4
_cell_length_a 22.7850(5)
_cell_length_b 27.3331(5)
_cell_length_c 39.2083(10)
_cell_measurement_reflns_used 34663
_cell_measurement_temperature 122.97(13)
_cell_measurement_theta_max 29.1410
_cell_measurement_theta_min 3.7130
_cell_volume 24103.6(9)
_computing_structure_refinement 'SHELXL-97 (Sheldrick, 1997)'
_computing_structure_solution 'SHELXL-97 (Sheldrick, 1997)'
_diffrn_ambient_temperature 122.97(13)
_diffrn_detector_area_resol_mean 16.1280
_diffrn_measured_fraction_theta_full 0.996
_diffrn_measured_fraction_theta_max 0.996
_diffrn_measurement_device_type 'New Gemini, Dual, Cu at zero, EosS2'
_diffrn_measurement_method '\w scan'
_diffrn_radiation_monochromator graphite
_diffrn_radiation_source 'fine-focus sealed tube'
_diffrn_radiation_type MoK\a
_diffrn_radiation_wavelength 0.71073
_diffrn_reflns_av_R_equivalents 0.0399
_diffrn_reflns_av_sigmaI/netI 0.0658
_diffrn_reflns_limit_h_max 29
_diffrn_reflns_limit_h_min -25
_diffrn_reflns_limit_k_max 35
_diffrn_reflns_limit_k_min -24
_diffrn_reflns_limit_l_max 48
_diffrn_reflns_limit_l_min -45
_diffrn_reflns_number 111811
_diffrn_reflns_theta_full 26.00
_diffrn_reflns_theta_max 26.00
_diffrn_reflns_theta_min 3.37
_exptl_absorpt_coefficient_mu 8.419
_exptl_absorpt_correction_T_max 1.00000
_exptl_absorpt_correction_T_min 0.60832
_exptl_absorpt_correction_type multi-scan
_exptl_crystal_colour colorless
_exptl_crystal_density_diffrn 2.630
_exptl_crystal_density_method 'not measured'
_exptl_crystal_description bipyramid
_exptl_crystal_F_000 30737
_exptl_crystal_size_max 0.1
_exptl_crystal_size_mid 0.08
_exptl_crystal_size_min 0.06
_refine_diff_density_max 5.528
_refine_diff_density_min -3.631
_refine_diff_density_rms 0.300
_refine_ls_extinction_method none
_refine_ls_goodness_of_fit_ref 1.080
_refine_ls_hydrogen_treatment mixed
_refine_ls_matrix_type fullcycle
_refine_ls_number_parameters 2181
_refine_ls_number_reflns 47137
_refine_ls_number_restraints 12
_refine_ls_restrained_S_all 1.080
_refine_ls_R_factor_all 0.0903
_refine_ls_R_factor_gt 0.0575
_refine_ls_shift/su_max 0.000
_refine_ls_shift/su_mean 0.000
_refine_ls_structure_factor_coef Fsqd
_refine_ls_weighting_details 'calc w=1/[\s^2^(Fo^2^)+(0.0455P)^2^+609.9987P] where P=(Fo^2^+2Fc^2^)/3'
_refine_ls_weighting_scheme calc
_refine_ls_wR_factor_gt 0.1256
_refine_ls_wR_factor_ref 0.1457
_reflns_number_gt 34363
_reflns_number_total 47137
_reflns_threshold_expression >2sigma(I)
_cod_data_source_file c4dt03826f2.cif
_cod_data_source_block ageuw10
_cod_depositor_comments 'Adding full bibliography for 7033547.cif.'
_cod_original_sg_symbol_H-M 'P 21/n'
_cod_database_code 7033547

loop_
_symmetry_equiv_pos_as_xyz
'x, y, z'
'-x+1/2, y+1/2, -z+1/2'
'-x, -y, -z'
'x-1/2, -y-1/2, z-1/2'

loop_
_atom_site_label
_atom_site_type_symbol
_atom_site_fract_x
_atom_site_fract_y
_atom_site_fract_z
_atom_site_U_iso_or_equiv
_atom_site_adp_type
_atom_site_occupancy
_atom_site_symmetry_multiplicity
_atom_site_calc_flag
_atom_site_refinement_flags
Ag1 Ag -0.04412(5) 0.27760(4) 0.48193(4) 0.043 Uani 1 1 d .
Ag2 Ag -0.03605(5) 0.21204(5) 0.54742(3) 0.038 Uani 1 1 d .
Ag3 Ag 0.02629(5) 0.37899(4) 0.51945(3) 0.031 Uani 1 1 d .
Ag4 Ag 0.05927(5) 0.33445(4) 0.45328(3) 0.030 Uani 1 1 d .
Ag5 Ag 0.01739(6) 0.17238(5) 0.48461(3) 0.047 Uani 1 1 d .
Ag6 Ag 0.02839(5) 0.28092(4) 0.61509(3) 0.031 Uani 1 1 d .
Ag7 Ag 0.06197(5) 0.37628(4) 0.60029(3) 0.029 Uani 1 1 d .
Ag8 Ag 0.13143(4) 0.43785(4) 0.53402(3) 0.027 Uani 1 1 d .
Ag9 Ag 0.16663(5) 0.38599(4) 0.47539(3) 0.030 Uani 1 1 d .
Ag10 Ag 0.17552(5) 0.26601(4) 0.44491(3) 0.035 Uani 1 1 d .
Ag11 Ag 0.14389(6) 0.17303(5) 0.46375(3) 0.043 Uani 1 1 d .
Ag12 Ag 0.10653(5) 0.11841(4) 0.53702(3) 0.036 Uani 1 1 d .
Ag13 Ag 0.06217(5) 0.15954(4) 0.59262(3) 0.034 Uani 1 1 d .
Ag14 Ag 0.15227(4) 0.33909(4) 0.67615(3) 0.026 Uani 1 1 d .
Ag15 Ag 0.28630(5) 0.43307(4) 0.54031(3) 0.031 Uani 1 1 d .
Ag16 Ag 0.30845(5) 0.19192(4) 0.47298(3) 0.031 Uani 1 1 d .
Ag17 Ag 0.20223(5) 0.10031(4) 0.61996(3) 0.035 Uani 1 1 d .
Ag18 Ag 0.34114(5) 0.11721(4) 0.61657(3) 0.036 Uani 1 1 d .
Ag19 Ag 0.30604(5) 0.16819(4) 0.68172(3) 0.031 Uani 1 1 d .
Ag20 Ag 0.28283(5) 0.27017(4) 0.70246(3) 0.027 Uani 1 1 d .
Ag21 Ag 0.29748(5) 0.37169(4) 0.67523(3) 0.027 Uani 1 1 d .
Ag22 Ag 0.35612(5) 0.41549(4) 0.61455(3) 0.030 Uani 1 1 d .
Ag23 Ag 0.40481(5) 0.36976(4) 0.54497(3) 0.031 Uani 1 1 d .
Ag24 Ag 0.40456(4) 0.25601(4) 0.51768(3) 0.029 Uani 1 1 d .
Ag25 Ag 0.39799(5) 0.15161(4) 0.55596(3) 0.037 Uani 1 1 d .
Ag26 Ag 0.49254(6) 0.09289(5) 0.61080(4) 0.053 Uani 1 1 d .
Ag27 Ag 0.39401(4) 0.20305(4) 0.75360(3) 0.028 Uani 1 1 d .
Ag28 Ag 0.43578(5) 0.43641(4) 0.68807(3) 0.033 Uani 1 1 d .
Ag29 Ag 0.52695(5) 0.33565(5) 0.53900(3) 0.043 Uani 1 1 d .
Ag30 Ag 0.65038(6) 0.26735(7) 0.59096(3) 0.061 Uani 1 1 d .
Ag31 Ag 0.63082(6) 0.15268(7) 0.62140(4) 0.070 Uani 1 1 d .
Ag32 Ag 0.60895(6) 0.12722(5) 0.68820(4) 0.054 Uani 1 1 d .
Ag33 Ag 0.54717(5) 0.17290(5) 0.75596(3) 0.036 Uani 1 1 d .
Ag34 Ag 0.53286(5) 0.26780(4) 0.77739(3) 0.032 Uani 1 1 d .
Ag35 Ag 0.56894(5) 0.37811(4) 0.74250(3) 0.038 Uani 1 1 d .
Ag36 Ag 0.58831(5) 0.42037(5) 0.68000(3) 0.040 Uani 1 1 d .
Ag37 Ag 0.63596(5) 0.37856(6) 0.60530(3) 0.049 Uani 1 1 d .
Ag38 Ag 0.71080(6) 0.36505(6) 0.67128(3) 0.052 Uani 1 1 d .
Ag39 Ag 0.73132(6) 0.23157(7) 0.64876(3) 0.060 Uani 1 1 d .
Ag40 Ag 0.68057(5) 0.19014(4) 0.75181(3) 0.036 Uani 1 1 d .
Ag41 Ag 0.66751(4) 0.28979(4) 0.77318(3) 0.029 Uani 1 1 d .
Ag42 Ag 0.75860(5) 0.27819(5) 0.71954(3) 0.039 Uani 1 1 d .
Eu Eu 0.34920(3) 0.26736(2) 0.611923(15) 0.016 Uani 1 1 d .
W1 W 0.12694(2) 0.266145(18) 0.540908(12) 0.017 Uani 1 1 d .
W2 W 0.19037(2) 0.234785(19) 0.620514(13) 0.019 Uani 1 1 d .
W3 W 0.21028(2) 0.345066(18) 0.591646(13) 0.018 Uani 1 1 d .
W4 W 0.26060(2) 0.299397(19) 0.524867(12) 0.018 Uani 1 1 d .
W5 W 0.24093(2) 0.188385(19) 0.553022(13) 0.021 Uani 1 1 d .
W6 W 0.44120(2) 0.300016(19) 0.698246(12) 0.018 Uani 1 1 d .
W7 W 0.48931(2) 0.34417(2) 0.629935(13) 0.022 Uani 1 1 d .
W8 W 0.50680(2) 0.23379(2) 0.601894(13) 0.027 Uani 1 1 d .
W9 W 0.45986(2) 0.18852(2) 0.670424(14) 0.023 Uani 1 1 d .
W10 W 0.57435(2) 0.26658(2) 0.680346(13) 0.023 Uani 1 1 d .
Cl1 Cl -0.03747(15) 0.32287(14) 0.55623(9) 0.032 Uani 1 1 d .
Cl2 Cl 0.04412(15) 0.23652(14) 0.43365(9) 0.034 Uani 1 1 d .
Cl3A Cl 0.6881(4) 0.3748(3) 0.7323(2) 0.070 Uani 0.60 1 d P
Cl3B Cl 0.7354(9) 0.4012(7) 0.7502(5) 0.111 Uiso 0.40 1 d P
Cl4A Cl 0.7299(8) 0.1597(5) 0.6910(2) 0.149 Uani 0.60 1 d P
Cl4B Cl 0.7971(13) 0.1594(10) 0.6763(7) 0.155 Uiso 0.40 1 d P
O1 O 0.0566(4) 0.2637(3) 0.5172(2) 0.024 Uani 1 1 d .
O2 O 0.1167(4) 0.2406(3) 0.5850(2) 0.025 Uani 1 1 d .
O3 O 0.1317(4) 0.3289(3) 0.5615(2) 0.021 Uani 1 1 d .
O4 O 0.1720(4) 0.2920(3) 0.5080(2) 0.020 Uani 1 1 d .
O5 O 0.1571(4) 0.2026(3) 0.5307(2) 0.022 Uani 1 1 d .
O6 O 0.1800(4) 0.3042(3) 0.6249(2) 0.021 Uani 1 1 d .
O7 O 0.2370(3) 0.3566(3) 0.5474(2) 0.017 Uani 1 1 d .
O8 O 0.2615(4) 0.2301(3) 0.5173(2) 0.022 Uani 1 1 d .
O9 O 0.2047(4) 0.1791(3) 0.5942(2) 0.018 Uani 1 1 d .
O10 O 0.1564(4) 0.2104(4) 0.6530(3) 0.039 Uani 1 1 d .
O11 O 0.1902(4) 0.4029(3) 0.6027(3) 0.035 Uani 1 1 d .
O12 O 0.2773(4) 0.3238(4) 0.4872(2) 0.029 Uani 1 1 d .
O13 O 0.2429(4) 0.1305(3) 0.5366(3) 0.036 Uani 1 1 d .
O14 O 0.2678(4) 0.2383(3) 0.6400(2) 0.020 Uani 1 1 d .
O15 O 0.2860(3) 0.3388(3) 0.61381(19) 0.018 Uani 1 1 d .
O16 O 0.3312(3) 0.2973(3) 0.5528(2) 0.018 Uani 1 1 d .
O17 O 0.3138(4) 0.1959(3) 0.5790(2) 0.021 Uani 1 1 d .
O18 O 0.2228(3) 0.2669(3) 0.57144(18) 0.014 Uani 1 1 d .
O19 O 0.3692(3) 0.2978(3) 0.6714(2) 0.020 Uani 1 1 d .
O20 O 0.4133(4) 0.3376(3) 0.60903(19) 0.019 Uani 1 1 d .
O21 O 0.4295(4) 0.2375(3) 0.5836(2) 0.026 Uani 1 1 d .
O22 O 0.3864(4) 0.1966(3) 0.6460(2) 0.024 Uani 1 1 d .
O23 O 0.4406(4) 0.2307(3) 0.7064(2) 0.024 Uani 1 1 d .
O24 O 0.4641(3) 0.3561(3) 0.6741(2) 0.020 Uani 1 1 d .
O25 O 0.5188(4) 0.3039(3) 0.5960(2) 0.026 Uani 1 1 d .
O26 O 0.4933(4) 0.1775(3) 0.6289(2) 0.030 Uani 1 1 d .
O27 O 0.4576(4) 0.1314(4) 0.6874(3) 0.039 Uani 1 1 d .
O28 O 0.4268(4) 0.3235(4) 0.7370(2) 0.033 Uani 1 1 d .
O29 O 0.5088(5) 0.4025(4) 0.6184(3) 0.041 Uani 1 1 d .
O30 O 0.5404(4) 0.2094(4) 0.5691(2) 0.038 Uani 1 1 d .
O31 O 0.5827(4) 0.2398(4) 0.6363(2) 0.032 Uani 1 1 d .
O32 O 0.5444(4) 0.2032(3) 0.6916(2) 0.026 Uani 1 1 d .
O33 O 0.5305(4) 0.2931(3) 0.7140(2) 0.024 Uani 1 1 d .
O34 O 0.5686(4) 0.3294(4) 0.6591(2) 0.028 Uani 1 1 d .
O35 O 0.6458(4) 0.2652(4) 0.7024(2) 0.036 Uani 1 1 d .
O36 O 0.4777(3) 0.2665(3) 0.65102(19) 0.017 Uani 1 1 d .
O37 O -0.3559(17) 0.2174(14) 0.3611(10) 0.242 Uiso 1 1 d .
O38 O 0.4567(15) 0.6950(12) 0.6970(9) 0.209 Uiso 1 1 d .
C1 C -0.0700(6) 0.2014(5) 0.4953(4) 0.036 Uani 1 1 d .
C2 C -0.1040(7) 0.1932(5) 0.4678(4) 0.036 Uani 1 1 d .
C3 C -0.1450(9) 0.1803(8) 0.4371(4) 0.060 Uani 1 1 d .
C4 C -0.1838(12) 0.1365(10) 0.4462(6) 0.100 Uani 1 1 d .
H4A H -0.2116 0.1274 0.4262 0.150 Uiso 1 1 calc R
H4B H -0.2051 0.1460 0.4644 0.150 Uiso 1 1 calc R
H4C H -0.1586 0.1091 0.4537 0.150 Uiso 1 1 calc R
C5 C -0.1840(11) 0.2256(10) 0.4247(6) 0.094 Uani 1 1 d .
H5A H -0.2114 0.2173 0.4044 0.141 Uiso 1 1 calc R
H5B H -0.1589 0.2520 0.4196 0.141 Uiso 1 1 calc R
H5C H -0.2056 0.2356 0.4427 0.141 Uiso 1 1 calc R
C6 C -0.1117(11) 0.1661(9) 0.4075(6) 0.084 Uani 1 1 d .
H6A H -0.1399 0.1578 0.3874 0.126 Uiso 1 1 calc R
H6B H -0.0866 0.1384 0.4143 0.126 Uiso 1 1 calc R
H6C H -0.0877 0.1931 0.4022 0.126 Uiso 1 1 calc R
C7 C -0.0223(6) 0.3548(4) 0.4674(3) 0.022 Uani 1 1 d .
C8 C -0.0747(6) 0.3664(5) 0.4679(4) 0.030 Uani 1 1 d .
C9 C -0.1307(8) 0.3919(7) 0.4705(5) 0.072 Uani 1 1 d D
C10 C -0.1707(10) 0.3558(11) 0.4859(8) 0.120 Uani 1 1 d .
H10A H -0.1464 0.3325 0.5001 0.180 Uiso 1 1 calc R
H10B H -0.1957 0.3390 0.4675 0.180 Uiso 1 1 calc R
H10C H -0.1949 0.3733 0.4997 0.180 Uiso 1 1 calc R
C11 C -0.1497(16) 0.4250(13) 0.4409(7) 0.148 Uiso 1 1 d D
H11A H -0.1887 0.4375 0.4421 0.222 Uiso 1 1 calc R
H11B H -0.1506 0.4072 0.4197 0.222 Uiso 1 1 calc R
H11C H -0.1222 0.4517 0.4416 0.222 Uiso 1 1 calc R
C12 C -0.1180(15) 0.4280(11) 0.5023(6) 0.045 Uiso 0.50 1 d PD
H12A H -0.1061 0.4095 0.5231 0.068 Uiso 1 1 calc R
H12B H -0.1533 0.4462 0.5042 0.068 Uiso 1 1 calc R
H12C H -0.0867 0.4502 0.4989 0.068 Uiso 1 1 calc R
C13 C -0.0139(6) 0.2058(5) 0.6014(4) 0.028 Uani 1 1 d .
C14 C -0.0150(7) 0.1982(6) 0.6311(4) 0.035 Uani 1 1 d .
C15 C -0.0255(9) 0.1841(7) 0.6668(5) 0.058 Uani 1 1 d D
C16 C 0.0344(13) 0.1656(11) 0.6867(8) 0.110 Uiso 1 1 d .
H16A H 0.0510 0.1417 0.6730 0.164 Uiso 1 1 calc R
H16B H 0.0280 0.1509 0.7081 0.164 Uiso 1 1 calc R
H16C H 0.0614 0.1926 0.6915 0.164 Uiso 1 1 calc R
C17 C -0.0685(15) 0.1418(12) 0.6638(9) 0.133 Uiso 1 1 d .
H17A H -0.0516 0.1142 0.6537 0.200 Uiso 1 1 calc R
H17B H -0.1050 0.1510 0.6495 0.200 Uiso 1 1 calc R
H17C H -0.0764 0.1331 0.6864 0.200 Uiso 1 1 calc R
C18 C -0.056(2) 0.2232(14) 0.6827(11) 0.204 Uiso 1 1 d D
H18A H -0.0615 0.2134 0.7055 0.306 Uiso 1 1 calc R
H18B H -0.0940 0.2294 0.6689 0.306 Uiso 1 1 calc R
H18C H -0.0324 0.2525 0.6842 0.306 Uiso 1 1 calc R
C19 C 0.0558(6) 0.3437(5) 0.6507(4) 0.029 Uani 1 1 d .
C20 C 0.0509(6) 0.3548(6) 0.6807(4) 0.032 Uani 1 1 d .
C21 C 0.0381(7) 0.3708(6) 0.7148(4) 0.036 Uani 1 1 d .
C22 C 0.0584(9) 0.3339(8) 0.7421(5) 0.067 Uani 1 1 d .
H22A H 0.0495 0.3453 0.7639 0.100 Uiso 1 1 calc R
H22B H 0.1005 0.3292 0.7438 0.100 Uiso 1 1 calc R
H22C H 0.0383 0.3035 0.7362 0.100 Uiso 1 1 calc R
C23 C -0.0298(7) 0.3790(7) 0.7121(4) 0.049 Uani 1 1 d .
H23A H -0.0387 0.3894 0.7341 0.074 Uiso 1 1 calc R
H23B H -0.0503 0.3490 0.7054 0.074 Uiso 1 1 calc R
H23C H -0.0424 0.4037 0.6951 0.074 Uiso 1 1 calc R
C24 C 0.0700(9) 0.4200(8) 0.7236(5) 0.070 Uani 1 1 d .
H24A H 0.0624 0.4312 0.7457 0.104 Uiso 1 1 calc R
H24B H 0.0555 0.4437 0.7062 0.104 Uiso 1 1 calc R
H24C H 0.1120 0.4157 0.7244 0.104 Uiso 1 1 calc R
C25 C 0.0562(6) 0.4370(5) 0.5584(3) 0.025 Uani 1 1 d .
C26 C 0.0276(6) 0.4592(5) 0.5773(3) 0.024 Uani 1 1 d .
C27 C -0.0085(7) 0.4906(5) 0.5962(4) 0.034 Uani 1 1 d .
C28 C 0.0325(10) 0.5132(9) 0.6280(6) 0.092 Uani 1 1 d .
H28A H 0.0093 0.5337 0.6406 0.139 Uiso 1 1 calc R
H28B H 0.0631 0.5323 0.6202 0.139 Uiso 1 1 calc R
H28C H 0.0504 0.4874 0.6428 0.139 Uiso 1 1 calc R
C29 C -0.0554(9) 0.4607(7) 0.6099(5) 0.061 Uani 1 1 d .
H29A H -0.0784 0.4817 0.6223 0.091 Uiso 1 1 calc R
H29B H -0.0366 0.4359 0.6252 0.091 Uiso 1 1 calc R
H29C H -0.0811 0.4457 0.5910 0.091 Uiso 1 1 calc R
C30 C -0.0389(9) 0.5290(7) 0.5730(6) 0.068 Uani 1 1 d .
H30A H -0.0621 0.5493 0.5856 0.102 Uiso 1 1 calc R
H30B H -0.0644 0.5139 0.5540 0.102 Uiso 1 1 calc R
H30C H -0.0096 0.5486 0.5642 0.102 Uiso 1 1 calc R
C31 C 0.2001(6) 0.4522(5) 0.5053(4) 0.028 Uani 1 1 d .
C32 C 0.2332(6) 0.4665(5) 0.4865(4) 0.031 Uani 1 1 d .
C33 C 0.2676(6) 0.4886(6) 0.4609(4) 0.036 Uani 1 1 d .
C34 C 0.2965(8) 0.5355(7) 0.4759(5) 0.058 Uani 1 1 d .
H34A H 0.3187 0.5500 0.4596 0.088 Uiso 1 1 calc R
H34B H 0.3227 0.5284 0.4970 0.088 Uiso 1 1 calc R
H34C H 0.2663 0.5579 0.4805 0.088 Uiso 1 1 calc R
C35 C 0.2237(8) 0.4997(8) 0.4284(4) 0.065 Uani 1 1 d .
H35A H 0.2444 0.5141 0.4114 0.097 Uiso 1 1 calc R
H35B H 0.1942 0.5222 0.4339 0.097 Uiso 1 1 calc R
H35C H 0.2048 0.4700 0.4195 0.097 Uiso 1 1 calc R
C36 C 0.3142(9) 0.4537(8) 0.4529(6) 0.074 Uani 1 1 d .
H36A H 0.3360 0.4684 0.4365 0.111 Uiso 1 1 calc R
H36B H 0.2955 0.4242 0.4433 0.111 Uiso 1 1 calc R
H36C H 0.3409 0.4461 0.4737 0.111 Uiso 1 1 calc R
C37 C 0.1390(6) 0.3431(5) 0.4307(3) 0.025 Uani 1 1 d .
C38 C 0.1523(6) 0.3338(5) 0.4026(3) 0.028 Uani 1 1 d .
C39 C 0.1623(7) 0.3285(7) 0.3660(4) 0.046 Uani 1 1 d .
C40 C 0.2285(9) 0.3220(8) 0.3652(6) 0.069 Uiso 1 1 d .
H40A H 0.2349 0.3184 0.3417 0.104 Uiso 1 1 calc R
H40B H 0.2426 0.2933 0.3781 0.104 Uiso 1 1 calc R
H40C H 0.2497 0.3501 0.3753 0.104 Uiso 1 1 calc R
C41 C 0.1359(9) 0.3732(8) 0.3455(5) 0.062 Uani 1 1 d .
H41A H 0.1419 0.3703 0.3219 0.093 Uiso 1 1 calc R
H41B H 0.1550 0.4023 0.3554 0.093 Uiso 1 1 calc R
H41C H 0.0940 0.3750 0.3463 0.093 Uiso 1 1 calc R
C42 C 0.1304(8) 0.2807(9) 0.3509(5) 0.072 Uani 1 1 d .
H42A H 0.1365 0.2766 0.3274 0.107 Uiso 1 1 calc R
H42B H 0.0886 0.2832 0.3516 0.107 Uiso 1 1 calc R
H42C H 0.1466 0.2531 0.3643 0.107 Uiso 1 1 calc R
C43 C 0.2183(6) 0.1967(5) 0.4375(3) 0.031 Uani 1 1 d .
C44 C 0.2474(6) 0.1763(6) 0.4184(4) 0.042 Uani 1 1 d .
C45 C 0.2754(8) 0.1533(8) 0.3900(5) 0.070 Uani 1 1 d .
C46 C 0.3407(9) 0.1565(9) 0.3947(5) 0.077 Uani 1 1 d .
H46A H 0.3526 0.1902 0.3972 0.115 Uiso 1 1 calc R
H46B H 0.3546 0.1427 0.3750 0.115 Uiso 1 1 calc R
H46C H 0.3574 0.1388 0.4151 0.115 Uiso 1 1 calc R
C47 C 0.2486(14) 0.1788(11) 0.3551(8) 0.116 Uiso 1 1 d .
H47A H 0.2608 0.2124 0.3556 0.174 Uiso 1 1 calc R
H47B H 0.2060 0.1771 0.3520 0.174 Uiso 1 1 calc R
H47C H 0.2625 0.1624 0.3362 0.174 Uiso 1 1 calc R
C48 C 0.2563(18) 0.1023(14) 0.3881(11) 0.171 Uiso 1 1 d .
H48A H 0.2137 0.1008 0.3853 0.257 Uiso 1 1 calc R
H48B H 0.2730 0.0857 0.4090 0.257 Uiso 1 1 calc R
H48C H 0.2697 0.0867 0.3688 0.257 Uiso 1 1 calc R
C49 C 0.0819(7) 0.1172(5) 0.4805(4) 0.037 Uani 1 1 d D
C50 C 0.1079(10) 0.0818(7) 0.4734(6) 0.084 Uiso 1 1 d D
C51 C 0.1477(13) 0.0407(9) 0.4646(9) 0.136 Uiso 1 1 d D
C52 C 0.2132(14) 0.0522(13) 0.4671(9) 0.146 Uiso 1 1 d D
H52A H 0.2286 0.0628 0.4902 0.220 Uiso 1 1 calc R
H52B H 0.2184 0.0778 0.4511 0.220 Uiso 1 1 calc R
H52C H 0.2340 0.0235 0.4617 0.220 Uiso 1 1 calc R
C53 C 0.1185(16) 0.0253(13) 0.4267(9) 0.146 Uiso 1 1 d .
H53A H 0.0940 0.0515 0.4162 0.219 Uiso 1 1 calc R
H53B H 0.0945 -0.0034 0.4278 0.219 Uiso 1 1 calc R
H53C H 0.1491 0.0184 0.4132 0.219 Uiso 1 1 calc R
C54 C 0.1374(15) 0.0003(11) 0.4900(8) 0.123 Uiso 1 1 d D
H54A H 0.1423 -0.0310 0.4798 0.185 Uiso 1 1 calc R
H54B H 0.0978 0.0030 0.4952 0.185 Uiso 1 1 calc R
H54C H 0.1656 0.0037 0.5108 0.185 Uiso 1 1 calc R
C55 C 0.1085(6) 0.0914(6) 0.5890(4) 0.033 Uani 1 1 d .
C56 C 0.1161(7) 0.0532(6) 0.6060(4) 0.041 Uani 1 1 d .
C57 C 0.1102(8) 0.0064(6) 0.6226(5) 0.054 Uani 1 1 d .
C58 C 0.0565(11) -0.0200(8) 0.6024(8) 0.101 Uani 1 1 d .
H58A H 0.0518 -0.0512 0.6129 0.152 Uiso 1 1 calc R
H58B H 0.0625 -0.0248 0.5790 0.152 Uiso 1 1 calc R
H58C H 0.0214 -0.0007 0.6027 0.152 Uiso 1 1 calc R
C59 C 0.1024(12) 0.0151(9) 0.6597(6) 0.094 Uani 1 1 d .
H59A H 0.0984 -0.0157 0.6709 0.141 Uiso 1 1 calc R
H59B H 0.0674 0.0345 0.6602 0.141 Uiso 1 1 calc R
H59C H 0.1365 0.0322 0.6716 0.141 Uiso 1 1 calc R
C60 C 0.1657(10) -0.0261(6) 0.6228(6) 0.067 Uani 1 1 d .
H60A H 0.1600 -0.0567 0.6339 0.101 Uiso 1 1 calc R
H60B H 0.1999 -0.0098 0.6351 0.101 Uiso 1 1 calc R
H60C H 0.1716 -0.0321 0.5994 0.101 Uiso 1 1 calc R
C61 C 0.2823(7) 0.0950(5) 0.6546(4) 0.032 Uani 1 1 d .
C62 C 0.3072(6) 0.0733(5) 0.6799(4) 0.028 Uiso 1 1 d .
C63 C 0.3343(9) 0.0403(6) 0.7078(5) 0.057 Uani 1 1 d .
C64 C 0.3770(11) 0.0073(9) 0.6926(7) 0.099 Uani 1 1 d .
H64A H 0.3957 -0.0148 0.7101 0.149 Uiso 1 1 calc R
H64B H 0.4067 0.0268 0.6843 0.149 Uiso 1 1 calc R
H64C H 0.3554 -0.0111 0.6738 0.149 Uiso 1 1 calc R
C65 C 0.2839(10) 0.0108(7) 0.7193(5) 0.079 Uani 1 1 d .
H65A H 0.3000 -0.0111 0.7375 0.118 Uiso 1 1 calc R
H65B H 0.2638 -0.0077 0.7001 0.118 Uiso 1 1 calc R
H65C H 0.2563 0.0327 0.7275 0.118 Uiso 1 1 calc R
C66 C 0.3659(11) 0.0686(7) 0.7387(5) 0.080 Uani 1 1 d .
H66A H 0.3831 0.0461 0.7562 0.120 Uiso 1 1 calc R
H66B H 0.3379 0.0893 0.7476 0.120 Uiso 1 1 calc R
H66C H 0.3967 0.0883 0.7316 0.120 Uiso 1 1 calc R
C67 C 0.3014(6) 0.1999(4) 0.7335(3) 0.022 Uani 1 1 d .
C68 C 0.2536(6) 0.1965(5) 0.7431(4) 0.031 Uani 1 1 d .
C69 C 0.1974(6) 0.1866(6) 0.7562(4) 0.040 Uani 1 1 d .
C70 C 0.2099(8) 0.1814(8) 0.7946(5) 0.064 Uani 1 1 d .
H70A H 0.1735 0.1749 0.8032 0.095 Uiso 1 1 calc R
H70B H 0.2271 0.2112 0.8047 0.095 Uiso 1 1 calc R
H70C H 0.2371 0.1549 0.8007 0.095 Uiso 1 1 calc R
C71 C 0.1707(8) 0.1402(7) 0.7392(6) 0.070 Uani 1 1 d .
H71A H 0.1341 0.1331 0.7473 0.104 Uiso 1 1 calc R
H71B H 0.1980 0.1135 0.7449 0.104 Uiso 1 1 calc R
H71C H 0.1632 0.1446 0.7146 0.104 Uiso 1 1 calc R
C72 C 0.1560(7) 0.2297(6) 0.7459(5) 0.050 Uani 1 1 d .
H72A H 0.1189 0.2242 0.7540 0.075 Uiso 1 1 calc R
H72B H 0.1489 0.2328 0.7212 0.075 Uiso 1 1 calc R
H72C H 0.1739 0.2591 0.7560 0.075 Uiso 1 1 calc R
C73 C 0.2350(6) 0.3424(5) 0.7097(3) 0.027 Uani 1 1 d .
C74 C 0.2591(6) 0.3491(5) 0.7391(3) 0.025 Uani 1 1 d .
C75 C 0.2838(7) 0.3602(6) 0.7751(4) 0.038 Uani 1 1 d .
C76 C 0.2311(7) 0.3713(7) 0.7942(4) 0.050 Uani 1 1 d .
H76A H 0.2458 0.3786 0.8179 0.075 Uiso 1 1 calc R
H76B H 0.2053 0.3434 0.7928 0.075 Uiso 1 1 calc R
H76C H 0.2093 0.3990 0.7836 0.075 Uiso 1 1 calc R
C77 C 0.3192(8) 0.3185(6) 0.7923(4) 0.048 Uani 1 1 d .
H77A H 0.3345 0.3272 0.8158 0.073 Uiso 1 1 calc R
H77B H 0.3517 0.3115 0.7802 0.073 Uiso 1 1 calc R
H77C H 0.2943 0.2902 0.7920 0.073 Uiso 1 1 calc R
C78 C 0.3236(8) 0.4062(6) 0.7746(4) 0.045 Uani 1 1 d .
H78A H 0.3408 0.4147 0.7978 0.068 Uiso 1 1 calc R
H78B H 0.2999 0.4331 0.7643 0.068 Uiso 1 1 calc R
H78C H 0.3547 0.3995 0.7614 0.068 Uiso 1 1 calc R
C79 C 0.3448(6) 0.4432(5) 0.6663(4) 0.026 Uani 1 1 d .
C80 C 0.2993(6) 0.4662(5) 0.6644(4) 0.032 Uani 1 1 d .
C81 C 0.2478(7) 0.5004(6) 0.6651(4) 0.043 Uani 1 1 d .
C82 C 0.2701(8) 0.5410(7) 0.6896(6) 0.071 Uani 1 1 d .
H82A H 0.2384 0.5637 0.6911 0.107 Uiso 1 1 calc R
H82B H 0.3022 0.5577 0.6814 0.107 Uiso 1 1 calc R
H82C H 0.2840 0.5276 0.7121 0.107 Uiso 1 1 calc R
C83 C 0.1944(7) 0.4750(6) 0.6764(5) 0.049 Uani 1 1 d .
H83A H 0.1629 0.4983 0.6767 0.074 Uiso 1 1 calc R
H83B H 0.2058 0.4617 0.6992 0.074 Uiso 1 1 calc R
H83C H 0.1810 0.4491 0.6606 0.074 Uiso 1 1 calc R
C84 C 0.2307(9) 0.5207(7) 0.6282(6) 0.069 Uani 1 1 d .
H84A H 0.1978 0.5428 0.6275 0.104 Uiso 1 1 calc R
H84B H 0.2197 0.4942 0.6124 0.104 Uiso 1 1 calc R
H84C H 0.2641 0.5379 0.6217 0.104 Uiso 1 1 calc R
C85 C 0.3757(6) 0.4416(5) 0.5632(4) 0.033 Uani 1 1 d .
C86 C 0.4180(9) 0.4673(8) 0.5658(6) 0.087 Uani 1 1 d D
C87 C 0.4736(13) 0.4987(13) 0.5638(10) 0.138 Uiso 1 1 d D
C88 C 0.4519(17) 0.5382(13) 0.5355(10) 0.151 Uiso 1 1 d .
H88A H 0.4412 0.5225 0.5134 0.227 Uiso 1 1 calc R
H88B H 0.4833 0.5613 0.5342 0.227 Uiso 1 1 calc R
H88C H 0.4179 0.5551 0.5414 0.227 Uiso 1 1 calc R
C89 C 0.522(2) 0.4708(16) 0.5497(11) 0.187 Uiso 1 1 d .
H89A H 0.5083 0.4612 0.5262 0.281 Uiso 1 1 calc R
H89B H 0.5328 0.4421 0.5635 0.281 Uiso 1 1 calc R
H89C H 0.5567 0.4914 0.5504 0.281 Uiso 1 1 calc R
C90 C 0.4847(19) 0.5207(15) 0.5998(11) 0.175 Uiso 1 1 d .
H90A H 0.4989 0.4957 0.6163 0.262 Uiso 1 1 calc R
H90B H 0.4482 0.5340 0.6052 0.262 Uiso 1 1 calc R
H90C H 0.5138 0.5462 0.6007 0.262 Uiso 1 1 calc R
C91 C 0.4429(6) 0.3308(5) 0.5061(4) 0.030 Uiso 1 1 d .
C92 C 0.4352(6) 0.3187(6) 0.4761(4) 0.034 Uani 1 1 d .
C93 C 0.4233(6) 0.3102(6) 0.4381(4) 0.036 Uani 1 1 d .
C94 C 0.3577(7) 0.3023(7) 0.4248(4) 0.045 Uani 1 1 d .
H94A H 0.3521 0.2971 0.4003 0.067 Uiso 1 1 calc R
H94B H 0.3357 0.3307 0.4298 0.067 Uiso 1 1 calc R
H94C H 0.3439 0.2743 0.4359 0.067 Uiso 1 1 calc R
C95 C 0.4573(8) 0.2650(8) 0.4295(4) 0.057 Uani 1 1 d .
H95A H 0.4499 0.2595 0.4050 0.086 Uiso 1 1 calc R
H95B H 0.4443 0.2370 0.4412 0.086 Uiso 1 1 calc R
H95C H 0.4991 0.2699 0.4370 0.086 Uiso 1 1 calc R
C96 C 0.4452(9) 0.3551(8) 0.4200(4) 0.063 Uani 1 1 d .
H96A H 0.4380 0.3502 0.3955 0.094 Uiso 1 1 calc R
H96B H 0.4871 0.3594 0.4277 0.094 Uiso 1 1 calc R
H96C H 0.4243 0.3837 0.4257 0.094 Uiso 1 1 calc R
C97 C 0.3976(6) 0.1801(6) 0.4998(4) 0.032 Uani 1 1 d .
C98 C 0.4367(7) 0.1497(6) 0.5005(4) 0.045 Uani 1 1 d .
C99 C 0.4847(9) 0.1147(8) 0.4929(4) 0.064 Uani 1 1 d .
C100 C 0.5363(10) 0.1156(9) 0.5217(6) 0.079 Uiso 1 1 d .
H10D H 0.5663 0.0933 0.5167 0.118 Uiso 1 1 calc R
H10E H 0.5232 0.1060 0.5428 0.118 Uiso 1 1 calc R
H10F H 0.5524 0.1481 0.5242 0.118 Uiso 1 1 calc R
C101 C 0.5025(8) 0.1287(8) 0.4596(5) 0.070 Uani 1 1 d .
H10G H 0.5328 0.1068 0.4544 0.105 Uiso 1 1 calc R
H10H H 0.5175 0.1615 0.4611 0.105 Uiso 1 1 calc R
H10I H 0.4686 0.1267 0.4416 0.105 Uiso 1 1 calc R
C102 C 0.4563(10) 0.0642(8) 0.4899(6) 0.079 Uani 1 1 d .
H10J H 0.4850 0.0405 0.4851 0.118 Uiso 1 1 calc R
H10K H 0.4230 0.0642 0.4715 0.118 Uiso 1 1 calc R
H10L H 0.4431 0.0560 0.5113 0.118 Uiso 1 1 calc R
C103 C 0.4047(8) 0.0803(6) 0.5845(4) 0.043 Uani 1 1 d .
C104 C 0.3734(8) 0.0472(7) 0.5764(6) 0.063 Uani 1 1 d .
C105 C 0.3388(10) 0.0003(8) 0.5692(8) 0.104 Uani 1 1 d D
C106 C 0.2768(10) 0.0086(8) 0.5629(7) 0.094 Uani 1 1 d D
H10M H 0.2678 0.0378 0.5746 0.141 Uiso 1 1 calc R
H10N H 0.2568 -0.0187 0.5712 0.141 Uiso 1 1 calc R
H10O H 0.2638 0.0122 0.5385 0.141 Uiso 1 1 calc R
C107 C 0.356(3) -0.028(3) 0.6029(16) 0.241 Uiso 0.50 1 d PD
H10P H 0.3979 -0.0344 0.6068 0.361 Uiso 1 1 calc R
H10Q H 0.3349 -0.0591 0.6011 0.361 Uiso 1 1 calc R
H10R H 0.3453 -0.0099 0.6218 0.361 Uiso 1 1 calc R
C108 C 0.3704(16) -0.0347(13) 0.5541(9) 0.146 Uiso 1 1 d .
H10S H 0.4123 -0.0287 0.5605 0.218 Uiso 1 1 calc R
H10T H 0.3599 -0.0328 0.5294 0.218 Uiso 1 1 calc R
H10U H 0.3610 -0.0666 0.5618 0.218 Uiso 1 1 calc R
C109 C 0.5888(8) 0.0888(7) 0.6380(5) 0.066 Uani 1 1 d .
C110 C 0.5744(11) 0.0445(9) 0.6355(6) 0.078 Uiso 1 1 d .
C111 C 0.5708(13) -0.0114(9) 0.6301(9) 0.139 Uani 1 1 d D
C112 C 0.5714(17) -0.0234(14) 0.5981(10) 0.151 Uiso 1 1 d .
H11D H 0.5699 -0.0584 0.5959 0.227 Uiso 1 1 calc R
H11E H 0.6072 -0.0114 0.5911 0.227 Uiso 1 1 calc R
H11F H 0.5376 -0.0093 0.5838 0.227 Uiso 1 1 calc R
C113 C 0.5101(17) -0.0289(14) 0.6368(10) 0.169 Uiso 1 1 d D
H11G H 0.5057 -0.0212 0.6602 0.254 Uiso 1 1 calc R
H11H H 0.5070 -0.0636 0.6334 0.254 Uiso 1 1 calc R
H11I H 0.4794 -0.0128 0.6212 0.254 Uiso 1 1 calc R
C114 C 0.6262(14) -0.0312(10) 0.6532(8) 0.151 Uani 1 1 d .
H11J H 0.6248 -0.0226 0.6768 0.227 Uiso 1 1 calc R
H11K H 0.6611 -0.0173 0.6462 0.227 Uiso 1 1 calc R
H11L H 0.6274 -0.0662 0.6511 0.227 Uiso 1 1 calc R
C115 C 0.6240(6) 0.1288(5) 0.7469(4) 0.035 Uani 1 1 d .
C116 C 0.6021(7) 0.0888(6) 0.7502(5) 0.050 Uani 1 1 d .
C117 C 0.5811(11) 0.0376(8) 0.7556(8) 0.088 Uani 1 1 d .
C118 C 0.5362(11) 0.0252(7) 0.7251(9) 0.125 Uani 1 1 d .
H11M H 0.5217 -0.0074 0.7276 0.187 Uiso 1 1 calc R
H11N H 0.5540 0.0271 0.7046 0.187 Uiso 1 1 calc R
H11O H 0.5037 0.0479 0.7235 0.187 Uiso 1 1 calc R
C119 C 0.5626(19) 0.0337(15) 0.7906(11) 0.175 Uiso 1 1 d .
H11P H 0.5496 0.0010 0.7940 0.262 Uiso 1 1 calc R
H11Q H 0.5307 0.0562 0.7920 0.262 Uiso 1 1 calc R
H11R H 0.5958 0.0416 0.8081 0.262 Uiso 1 1 calc R
C120 C 0.6329(12) 0.0044(9) 0.7552(10) 0.143 Uani 1 1 d .
H12D H 0.6212 -0.0287 0.7588 0.215 Uiso 1 1 calc R
H12E H 0.6645 0.0137 0.7733 0.215 Uiso 1 1 calc R
H12F H 0.6463 0.0068 0.7333 0.215 Uiso 1 1 calc R
C121 C 0.4853(6) 0.2009(5) 0.7878(4) 0.031 Uani 1 1 d .
C122 C 0.4542(6) 0.1883(5) 0.8082(3) 0.028 Uani 1 1 d .
C123 C 0.4236(6) 0.1733(5) 0.8375(3) 0.028 Uani 1 1 d .
C124 C 0.3891(8) 0.1269(7) 0.8278(4) 0.053 Uani 1 1 d .
H12G H 0.3693 0.1170 0.8466 0.080 Uiso 1 1 calc R
H12H H 0.4158 0.1015 0.8231 0.080 Uiso 1 1 calc R
H12I H 0.3601 0.1327 0.8076 0.080 Uiso 1 1 calc R
C125 C 0.3808(10) 0.2130(8) 0.8447(6) 0.072 Uani 1 1 d .
H12J H 0.3614 0.2032 0.8636 0.109 Uiso 1 1 calc R
H12K H 0.3516 0.2182 0.8245 0.109 Uiso 1 1 calc R
H12L H 0.4024 0.2428 0.8506 0.109 Uiso 1 1 calc R
C126 C 0.4702(8) 0.1630(9) 0.8685(4) 0.064 Uani 1 1 d .
H12M H 0.4513 0.1534 0.8876 0.096 Uiso 1 1 calc R
H12N H 0.4933 0.1920 0.8745 0.096 Uiso 1 1 calc R
H12O H 0.4958 0.1372 0.8631 0.096 Uiso 1 1 calc R
C127 C 0.5968(6) 0.3287(5) 0.7895(3) 0.024 Uani 1 1 d .
C128 C 0.5673(6) 0.3519(5) 0.8066(4) 0.033 Uani 1 1 d .
C129 C 0.5367(7) 0.3807(6) 0.8315(4) 0.045 Uani 1 1 d .
C130 C 0.4704(11) 0.3780(9) 0.8187(6) 0.085 Uiso 1 1 d .
H13A H 0.4497 0.3963 0.8340 0.127 Uiso 1 1 calc R
H13B H 0.4578 0.3445 0.8182 0.127 Uiso 1 1 calc R
H13C H 0.4618 0.3916 0.7959 0.127 Uiso 1 1 calc R
C131 C 0.5587(11) 0.4335(7) 0.8312(5) 0.075 Uani 1 1 d .
H13D H 0.5400 0.4528 0.8468 0.112 Uiso 1 1 calc R
H13E H 0.5490 0.4467 0.8082 0.112 Uiso 1 1 calc R
H13F H 0.6011 0.4343 0.8382 0.112 Uiso 1 1 calc R
C132 C 0.5533(11) 0.3569(8) 0.8669(5) 0.078 Uani 1 1 d .
H13G H 0.5347 0.3745 0.8835 0.117 Uiso 1 1 calc R
H13H H 0.5957 0.3577 0.8737 0.117 Uiso 1 1 calc R
H13I H 0.5398 0.3236 0.8658 0.117 Uiso 1 1 calc R
C133 C 0.5314(6) 0.4452(5) 0.7168(4) 0.032 Uani 1 1 d .
C134 C 0.5085(7) 0.4836(6) 0.7227(4) 0.041 Uani 1 1 d .
C135 C 0.4891(9) 0.5324(7) 0.7337(6) 0.065 Uani 1 1 d .
C136 C 0.4637(11) 0.5635(7) 0.7039(7) 0.088 Uani 1 1 d .
H13J H 0.4517 0.5944 0.7122 0.132 Uiso 1 1 calc R
H13K H 0.4298 0.5475 0.6910 0.132 Uiso 1 1 calc R
H13L H 0.4931 0.5688 0.6893 0.132 Uiso 1 1 calc R
C137 C 0.5457(12) 0.5577(9) 0.7535(9) 0.133 Uani 1 1 d .
H13M H 0.5354 0.5895 0.7612 0.200 Uiso 1 1 calc R
H13N H 0.5748 0.5610 0.7385 0.200 Uiso 1 1 calc R
H13O H 0.5617 0.5382 0.7732 0.200 Uiso 1 1 calc R
C138 C 0.4416(11) 0.5235(8) 0.7571(6) 0.087 Uani 1 1 d .
H13P H 0.4280 0.5543 0.7646 0.130 Uiso 1 1 calc R
H13Q H 0.4587 0.5046 0.7769 0.130 Uiso 1 1 calc R
H13R H 0.4087 0.5059 0.7444 0.130 Uiso 1 1 calc R
C139 C 0.6593(7) 0.4288(7) 0.6453(4) 0.043 Uani 1 1 d .
C140 C 0.6667(7) 0.4695(7) 0.6580(4) 0.048 Uani 1 1 d .
C141 C 0.6796(10) 0.5202(8) 0.6718(5) 0.067 Uani 1 1 d .
C142 C 0.6876(11) 0.5172(10) 0.7119(5) 0.093 Uani 1 1 d .
H14A H 0.7188 0.4945 0.7201 0.139 Uiso 1 1 calc R
H14B H 0.6511 0.5064 0.7187 0.139 Uiso 1 1 calc R
H14C H 0.6978 0.5490 0.7215 0.139 Uiso 1 1 calc R
C143 C 0.6330(14) 0.5547(10) 0.6578(10) 0.149 Uani 1 1 d .
H14D H 0.6428 0.5866 0.6672 0.223 Uiso 1 1 calc R
H14E H 0.5958 0.5443 0.6639 0.223 Uiso 1 1 calc R
H14F H 0.6298 0.5559 0.6331 0.223 Uiso 1 1 calc R
C144 C 0.7416(12) 0.5354(11) 0.6637(7) 0.118 Uani 1 1 d .
H14G H 0.7708 0.5119 0.6735 0.178 Uiso 1 1 calc R
H14H H 0.7519 0.5671 0.6735 0.178 Uiso 1 1 calc R
H14I H 0.7404 0.5367 0.6391 0.178 Uiso 1 1 calc R
C145 C 0.6257(8) 0.3364(6) 0.5600(5) 0.047 Uiso 1 1 d .
C146 C 0.6304(7) 0.3128(8) 0.5338(4) 0.054 Uani 1 1 d .
C147 C 0.6439(8) 0.2906(10) 0.5019(4) 0.071 Uani 1 1 d .
C148 C 0.6061(9) 0.2438(9) 0.4955(5) 0.071 Uani 1 1 d .
H14J H 0.6139 0.2282 0.4748 0.107 Uiso 1 1 calc R
H14K H 0.5647 0.2521 0.4931 0.107 Uiso 1 1 calc R
H14L H 0.6162 0.2219 0.5147 0.107 Uiso 1 1 calc R
C149 C 0.6299(10) 0.3262(10) 0.4723(5) 0.084 Uani 1 1 d .
H14M H 0.6386 0.3113 0.4515 0.125 Uiso 1 1 calc R
H14N H 0.6536 0.3552 0.4772 0.125 Uiso 1 1 calc R
H14O H 0.5885 0.3348 0.4693 0.125 Uiso 1 1 calc R
C150 C 0.7101(11) 0.2752(9) 0.5069(6) 0.086 Uiso 1 1 d .
H15A H 0.7186 0.2604 0.4860 0.129 Uiso 1 1 calc R
H15B H 0.7178 0.2520 0.5255 0.129 Uiso 1 1 calc R
H15C H 0.7348 0.3034 0.5123 0.129 Uiso 1 1 calc R
C151 C 0.6941(9) 0.1969(7) 0.5987(5) 0.060 Uiso 1 1 d .
C152 C 0.7151(10) 0.1623(11) 0.5854(5) 0.093 Uani 1 1 d .
C153 C 0.7472(15) 0.1192(14) 0.5710(8) 0.136 Uani 1 1 d .
C154 C 0.8089(18) 0.1447(13) 0.5633(10) 0.164 Uiso 1 1 d D
H15D H 0.8335 0.1527 0.5848 0.246 Uiso 1 1 calc R
H15E H 0.7996 0.1739 0.5500 0.246 Uiso 1 1 calc R
H15F H 0.8297 0.1222 0.5507 0.246 Uiso 1 1 calc R
C155 C 0.7179(17) 0.1143(14) 0.5351(10) 0.157 Uiso 1 1 d .
H15G H 0.7082 0.1461 0.5255 0.235 Uiso 1 1 calc R
H15H H 0.6822 0.0954 0.5343 0.235 Uiso 1 1 calc R
H15I H 0.7441 0.0980 0.5219 0.235 Uiso 1 1 calc R
C156 C 0.768(2) 0.0833(17) 0.5980(13) 0.244 Uiso 1 1 d D
H15J H 0.7877 0.0999 0.6183 0.366 Uiso 1 1 calc R
H15K H 0.7959 0.0613 0.5898 0.366 Uiso 1 1 calc R
H15L H 0.7351 0.0650 0.6035 0.366 Uiso 1 1 calc R
C157 C 0.7758(7) 0.3006(8) 0.6710(4) 0.057 Uani 1 1 d .
C158 C 0.7934(7) 0.3122(8) 0.6448(5) 0.058 Uani 1 1 d .
C159 C 0.8262(7) 0.3200(8) 0.6144(4) 0.053 Uani 1 1 d .
C160 C 0.8346(9) 0.2733(9) 0.5943(6) 0.074 Uani 1 1 d .
H16D H 0.8556 0.2809 0.5756 0.111 Uiso 1 1 calc R
H16E H 0.7965 0.2597 0.5853 0.111 Uiso 1 1 calc R
H16F H 0.8572 0.2501 0.6095 0.111 Uiso 1 1 calc R
C161 C 0.7911(8) 0.3609(9) 0.5905(5) 0.071 Uani 1 1 d .
H16G H 0.8108 0.3669 0.5710 0.106 Uiso 1 1 calc R
H16H H 0.7901 0.3906 0.6035 0.106 Uiso 1 1 calc R
H16I H 0.7512 0.3500 0.5825 0.106 Uiso 1 1 calc R
C162 C 0.8855(7) 0.3435(7) 0.6297(4) 0.052 Uani 1 1 d .
H16J H 0.9084 0.3495 0.6116 0.078 Uiso 1 1 calc R
H16K H 0.9071 0.3218 0.6464 0.078 Uiso 1 1 calc R
H16L H 0.8783 0.3738 0.6406 0.078 Uiso 1 1 calc R
C163 C 0.7447(6) 0.2463(5) 0.7704(3) 0.028 Uani 1 1 d .
C164 C 0.7982(7) 0.2430(7) 0.7758(4) 0.049 Uani 1 1 d .
C165 C 0.8627(12) 0.2301(9) 0.7851(7) 0.084 Uiso 1 1 d .
C166 C 0.8989(14) 0.2655(11) 0.7706(8) 0.119 Uiso 1 1 d .
H16M H 0.9401 0.2568 0.7767 0.179 Uiso 1 1 calc R
H16N H 0.8925 0.2974 0.7796 0.179 Uiso 1 1 calc R
H16O H 0.8882 0.2659 0.7459 0.179 Uiso 1 1 calc R
C167 C 0.8790(14) 0.1835(11) 0.7657(8) 0.121 Uiso 1 1 d .
H16P H 0.8577 0.1558 0.7726 0.181 Uiso 1 1 calc R
H16Q H 0.9210 0.1775 0.7713 0.181 Uiso 1 1 calc R
H16R H 0.8684 0.1883 0.7413 0.181 Uiso 1 1 calc R
C168 C 0.8759(12) 0.2214(10) 0.8243(7) 0.096 Uiso 1 1 d .
H16S H 0.8486 0.1976 0.8307 0.144 Uiso 1 1 calc R
H16T H 0.8716 0.2515 0.8362 0.144 Uiso 1 1 calc R
H16U H 0.9159 0.2096 0.8305 0.144 Uiso 1 1 calc R

loop_
_atom_site_aniso_label
_atom_site_aniso_U_11
_atom_site_aniso_U_22
_atom_site_aniso_U_33
_atom_site_aniso_U_23
_atom_site_aniso_U_13
_atom_site_aniso_U_12
Ag1 0.024 0.035 0.062 0.011 -0.014 -0.002
Ag2 0.024 0.060 0.030 0.003 -0.001 -0.008
Ag3 0.026 0.040 0.028 -0.006 0.007 0.000
Ag4 0.021 0.044 0.024 -0.001 0.004 0.006
Ag5 0.039 0.051 0.045 -0.014 -0.010 0.010
Ag6 0.026 0.039 0.028 -0.002 0.004 -0.003
Ag7 0.026 0.035 0.026 0.005 0.005 0.009
Ag8 0.021 0.030 0.030 0.002 0.007 0.006
Ag9 0.029 0.034 0.027 -0.004 0.000 0.004
Ag10 0.034 0.042 0.029 -0.008 0.000 0.015
Ag11 0.037 0.054 0.040 -0.012 0.010 -0.002
Ag12 0.039 0.038 0.028 0.005 -0.003 -0.007
Ag13 0.027 0.037 0.037 0.005 0.001 -0.003
Ag14 0.021 0.037 0.021 -0.002 0.004 0.006
Ag15 0.021 0.031 0.039 0.003 0.001 -0.003
Ag16 0.021 0.044 0.025 -0.011 -0.001 0.012
Ag17 0.044 0.025 0.031 0.006 -0.008 -0.002
Ag18 0.040 0.034 0.030 -0.005 -0.001 0.006
Ag19 0.037 0.026 0.027 -0.001 0.000 0.001
Ag20 0.029 0.024 0.028 0.002 0.005 0.004
Ag21 0.027 0.026 0.028 0.000 0.008 -0.002
Ag22 0.031 0.032 0.027 0.002 0.004 0.003
Ag23 0.023 0.047 0.024 -0.004 0.004 -0.004
Ag24 0.021 0.044 0.022 -0.004 0.002 0.004
Ag25 0.033 0.043 0.032 -0.009 -0.005 0.016
Ag26 0.046 0.048 0.055 -0.027 -0.023 0.025
Ag27 0.020 0.037 0.026 0.008 0.000 -0.002
Ag28 0.027 0.028 0.043 -0.001 -0.001 0.002
Ag29 0.018 0.089 0.021 0.004 0.001 -0.009
Ag30 0.023 0.123 0.038 0.015 0.007 0.017
Ag31 0.041 0.118 0.045 -0.029 -0.012 0.043
Ag32 0.046 0.056 0.053 -0.028 -0.012 0.017
Ag33 0.027 0.048 0.033 0.003 0.003 0.003
Ag34 0.024 0.041 0.030 0.006 -0.001 -0.006
Ag35 0.042 0.037 0.033 0.002 -0.003 0.005
Ag36 0.028 0.051 0.040 0.005 0.000 -0.014
Ag37 0.026 0.087 0.031 0.003 -0.002 -0.019
Ag38 0.043 0.075 0.036 0.005 -0.002 -0.003
Ag39 0.036 0.106 0.037 0.001 0.004 0.017
Ag40 0.027 0.039 0.041 0.001 0.002 0.002
Ag41 0.019 0.043 0.024 -0.005 0.002 -0.001
Ag42 0.022 0.070 0.025 0.010 0.005 0.003
Eu 0.012 0.021 0.015 -0.002 0.001 0.003
W1 0.011 0.023 0.016 0.000 0.000 0.002
W2 0.013 0.027 0.017 0.004 0.000 -0.001
W3 0.013 0.021 0.019 -0.002 0.001 0.004
W4 0.010 0.027 0.016 0.001 0.001 0.002
W5 0.017 0.021 0.022 -0.004 -0.005 0.004
W6 0.012 0.028 0.015 -0.004 0.001 0.001
W7 0.013 0.035 0.018 0.002 -0.001 -0.004
W8 0.013 0.049 0.017 -0.008 -0.001 0.010
W9 0.018 0.027 0.023 -0.002 -0.005 0.006
W10 0.011 0.041 0.016 -0.003 -0.001 0.004
Cl1 0.021 0.050 0.026 0.007 0.005 0.004
Cl2 0.028 0.043 0.033 -0.004 0.007 0.002
Cl3A 0.077 0.077 0.062 0.006 0.035 0.005
Cl4A 0.271 0.151 0.032 -0.038 0.040 -0.138
O1 0.014 0.038 0.016 -0.004 -0.005 0.006
O2 0.018 0.041 0.016 0.004 0.001 0.000
O3 0.024 0.019 0.020 -0.005 0.005 0.006
O4 0.012 0.030 0.017 -0.002 0.000 0.006
O5 0.022 0.019 0.023 -0.010 -0.004 0.002
O6 0.019 0.021 0.022 0.006 -0.005 0.001
O7 0.014 0.019 0.022 -0.005 0.012 -0.004
O8 0.011 0.017 0.040 0.009 0.003 0.003
O9 0.014 0.021 0.019 -0.005 0.001 0.002
O10 0.026 0.058 0.032 0.021 -0.001 -0.007
O11 0.028 0.033 0.038 -0.007 -0.009 0.011
O12 0.024 0.048 0.017 0.004 0.006 -0.006
O13 0.037 0.027 0.038 -0.003 -0.012 0.016
O14 0.016 0.026 0.016 0.002 -0.001 0.003
O15 0.014 0.029 0.011 -0.001 0.000 0.006
O16 0.007 0.031 0.015 0.002 0.000 0.001
O17 0.017 0.028 0.017 0.001 -0.003 0.004
O18 0.017 0.018 0.007 0.002 0.002 0.001
O19 0.010 0.030 0.017 -0.003 -0.005 -0.001
O20 0.015 0.033 0.008 -0.005 -0.004 -0.002
O21 0.015 0.039 0.022 -0.008 -0.004 0.009
O22 0.019 0.025 0.026 -0.009 -0.002 0.008
O23 0.017 0.031 0.024 -0.015 0.002 0.005
O24 0.011 0.028 0.023 0.004 0.005 -0.004
O25 0.021 0.039 0.017 -0.004 -0.004 0.003
O26 0.019 0.036 0.032 0.004 -0.009 0.011
O27 0.025 0.039 0.050 -0.011 -0.001 0.006
O28 0.032 0.048 0.019 -0.017 0.000 0.000
O29 0.031 0.050 0.037 0.004 -0.008 -0.009
O30 0.025 0.069 0.019 -0.012 0.000 0.015
O31 0.013 0.063 0.018 -0.012 0.000 0.005
O32 0.017 0.035 0.022 -0.005 -0.010 0.011
O33 0.016 0.032 0.021 0.000 -0.003 0.002
O34 0.010 0.053 0.021 -0.002 0.001 0.002
O35 0.011 0.079 0.016 -0.004 -0.008 0.006
O36 0.014 0.029 0.012 0.002 0.011 0.005
C1 0.026 0.035 0.045 -0.004 -0.003 -0.001
C2 0.048 0.034 0.029 0.000 0.011 -0.011
C3 0.054 0.092 0.029 0.003 -0.006 -0.019
C4 0.096 0.143 0.059 -0.046 0.005 -0.056
C5 0.076 0.148 0.052 0.020 -0.011 0.008
C6 0.098 0.096 0.062 -0.026 0.020 -0.029
C7 0.034 0.019 0.015 -0.008 0.012 -0.003
C8 0.038 0.025 0.029 0.008 0.016 0.016
C9 0.046 0.077 0.101 0.069 0.041 0.032
C10 0.038 0.155 0.179 0.028 0.054 0.035
C13 0.027 0.026 0.032 0.007 0.003 -0.009
C14 0.035 0.041 0.031 0.010 0.007 0.005
C15 0.068 0.068 0.039 0.018 0.011 0.003
C19 0.018 0.038 0.032 -0.004 0.007 0.005
C20 0.023 0.046 0.026 -0.005 0.005 0.008
C21 0.031 0.051 0.027 -0.006 0.009 0.008
C22 0.064 0.098 0.040 0.020 0.013 0.041
C23 0.030 0.067 0.049 -0.026 -0.001 0.008
C24 0.068 0.100 0.044 -0.039 0.020 -0.006
C25 0.025 0.025 0.024 0.007 0.001 0.008
C26 0.022 0.029 0.023 -0.005 0.009 0.006
C27 0.034 0.026 0.046 -0.010 0.017 0.006
C28 0.067 0.108 0.106 -0.072 0.025 -0.008
C29 0.062 0.075 0.050 0.016 0.023 0.027
C30 0.079 0.048 0.090 0.021 0.050 0.035
C31 0.027 0.023 0.034 0.005 0.003 0.000
C32 0.022 0.035 0.038 0.007 0.012 -0.001
C33 0.019 0.047 0.045 0.008 0.017 -0.001
C34 0.047 0.068 0.062 0.017 0.015 -0.020
C35 0.054 0.100 0.041 0.027 0.011 -0.023
C36 0.066 0.087 0.084 0.017 0.057 0.004
C37 0.021 0.039 0.016 0.003 0.002 0.007
C38 0.021 0.042 0.022 0.004 0.002 -0.007
C39 0.029 0.080 0.033 -0.023 0.015 -0.010
C41 0.060 0.090 0.037 0.011 0.010 -0.012
C42 0.034 0.126 0.053 -0.035 0.003 -0.006
C43 0.033 0.038 0.020 -0.014 -0.001 0.015
C44 0.022 0.061 0.037 -0.031 -0.010 0.007
C45 0.040 0.096 0.067 -0.060 -0.009 0.030
C46 0.058 0.118 0.055 -0.053 0.010 0.006
C49 0.043 0.034 0.030 -0.015 -0.004 0.002
C55 0.025 0.044 0.028 0.008 -0.004 -0.019
C56 0.037 0.044 0.046 0.005 0.022 -0.011
C57 0.053 0.036 0.078 0.017 0.025 -0.003
C58 0.083 0.049 0.172 0.035 0.020 -0.035
C59 0.113 0.105 0.077 0.051 0.054 0.040
C60 0.095 0.026 0.086 0.013 0.029 0.003
C61 0.039 0.024 0.031 0.002 -0.005 0.003
C63 0.066 0.028 0.064 0.018 -0.030 -0.014
C64 0.087 0.076 0.118 0.029 -0.033 0.029
C65 0.102 0.057 0.068 0.037 -0.019 -0.024
C66 0.125 0.057 0.043 0.023 -0.037 -0.035
C67 0.034 0.011 0.018 0.005 -0.001 0.007
C68 0.024 0.031 0.042 0.011 0.014 0.004
C69 0.021 0.051 0.048 0.027 0.009 0.001
C70 0.038 0.088 0.070 0.034 0.022 0.014
C71 0.034 0.049 0.123 0.015 0.005 -0.014
C72 0.019 0.055 0.079 0.006 0.017 0.001
C73 0.025 0.033 0.026 -0.004 0.011 0.004
C74 0.022 0.031 0.021 0.000 0.001 0.007
C75 0.028 0.051 0.033 -0.017 0.000 0.004
C76 0.040 0.077 0.036 -0.016 0.016 0.008
C77 0.047 0.057 0.037 -0.014 -0.005 0.011
C78 0.048 0.039 0.044 -0.013 -0.009 0.001
C79 0.027 0.020 0.032 -0.006 0.007 0.001
C80 0.019 0.030 0.046 -0.012 0.003 -0.007
C81 0.042 0.032 0.056 -0.005 0.011 0.020
C82 0.040 0.054 0.123 -0.046 0.019 -0.001
C83 0.041 0.042 0.063 -0.027 0.004 0.010
C84 0.058 0.040 0.103 0.018 -0.009 0.009
C85 0.027 0.035 0.033 0.007 -0.002 -0.006
C86 0.063 0.082 0.095 0.052 -0.053 -0.041
C92 0.027 0.043 0.031 -0.011 0.001 -0.003
C93 0.015 0.053 0.036 0.002 -0.006 -0.012
C94 0.028 0.071 0.034 -0.007 -0.001 0.002
C95 0.034 0.101 0.034 -0.013 0.001 0.012
C96 0.066 0.097 0.025 0.009 0.007 -0.021
C97 0.018 0.047 0.028 -0.010 -0.004 0.011
C98 0.039 0.063 0.029 -0.003 -0.006 0.029
C99 0.071 0.079 0.036 -0.026 -0.009 0.046
C101 0.047 0.094 0.068 -0.014 0.007 0.048
C102 0.095 0.070 0.069 -0.005 0.006 0.052
C103 0.055 0.039 0.030 -0.017 -0.010 0.030
C104 0.031 0.065 0.086 -0.038 -0.009 0.016
C105 0.059 0.061 0.187 -0.083 0.007 0.008
C106 0.063 0.069 0.142 -0.009 -0.009 -0.010
C109 0.051 0.058 0.075 -0.031 -0.036 0.030
C111 0.151 0.085 0.146 -0.053 -0.083 0.086
C114 0.163 0.119 0.134 -0.082 -0.092 0.097
C115 0.020 0.032 0.050 -0.002 0.000 0.002
C116 0.022 0.052 0.070 -0.003 -0.003 0.015
C117 0.070 0.046 0.136 -0.004 -0.021 -0.014
C118 0.066 0.029 0.259 -0.008 -0.036 -0.007
C120 0.083 0.058 0.263 0.023 -0.052 0.004
C121 0.021 0.038 0.031 0.012 -0.006 0.010
C122 0.031 0.031 0.019 0.001 -0.006 -0.004
C123 0.028 0.047 0.010 0.002 0.006 -0.008
C124 0.044 0.078 0.036 0.018 0.003 -0.022
C125 0.079 0.068 0.083 0.012 0.051 0.027
C126 0.047 0.131 0.012 -0.001 0.003 -0.024
C127 0.022 0.033 0.017 -0.012 0.000 0.007
C128 0.027 0.033 0.037 -0.008 -0.006 0.001
C129 0.040 0.054 0.042 -0.011 0.013 0.010
C131 0.114 0.064 0.045 -0.006 0.010 0.033
C132 0.091 0.084 0.066 -0.009 0.034 0.006
C133 0.030 0.019 0.040 0.000 -0.015 -0.003
C134 0.046 0.043 0.031 -0.003 -0.004 -0.003
C135 0.056 0.046 0.089 -0.013 -0.003 0.012
C136 0.089 0.043 0.136 0.006 0.027 0.001
C137 0.095 0.074 0.210 -0.075 -0.041 0.018
C138 0.098 0.072 0.084 -0.021 -0.008 0.049
C139 0.022 0.067 0.038 0.007 -0.001 -0.017
C140 0.032 0.087 0.023 0.012 -0.003 -0.034
C141 0.067 0.084 0.051 -0.005 0.009 -0.039
C142 0.096 0.123 0.052 0.008 -0.005 -0.054
C143 0.127 0.070 0.215 -0.038 -0.079 0.020
C144 0.095 0.137 0.126 -0.049 0.025 -0.091
C146 0.022 0.105 0.040 -0.005 0.016 -0.010
C147 0.038 0.150 0.028 -0.009 0.014 0.010
C148 0.054 0.125 0.036 -0.006 0.010 0.022
C149 0.072 0.152 0.030 0.005 0.020 0.004
C152 0.068 0.157 0.045 -0.031 -0.022 0.051
C153 0.142 0.190 0.087 -0.019 0.050 0.106
C157 0.015 0.110 0.047 0.040 0.005 0.017
C158 0.018 0.103 0.054 0.027 0.006 -0.008
C159 0.022 0.096 0.045 0.013 0.013 0.006
C160 0.039 0.110 0.081 -0.029 0.034 -0.014
C161 0.037 0.117 0.057 0.038 0.004 -0.009
C162 0.021 0.088 0.049 0.014 0.012 -0.009
C163 0.016 0.049 0.019 -0.003 0.000 -0.004
C164 0.031 0.092 0.025 -0.005 0.007 0.001

loop_
_atom_type_symbol
_atom_type_description
_atom_type_scat_dispersion_real
_atom_type_scat_dispersion_imag
_atom_type_scat_source
Ag Ag -0.8971 1.1015 'International Tables Vol C Tables 4.2.6.8 and 6.1.1.4'
Eu Eu -0.1578 3.6682 'International Tables Vol C Tables 4.2.6.8 and 6.1.1.4'
W W -0.8490 6.8722 'International Tables Vol C Tables 4.2.6.8 and 6.1.1.4'
Cl Cl 0.1484 0.1585 'International Tables Vol C Tables 4.2.6.8 and 6.1.1.4'
O O 0.0106 0.0060 'International Tables Vol C Tables 4.2.6.8 and 6.1.1.4'
C C 0.0033 0.0016 'International Tables Vol C Tables 4.2.6.8 and 6.1.1.4'
H H 0.0000 0.0000 'International Tables Vol C Tables 4.2.6.8 and 6.1.1.4'

loop_
_geom_angle_atom_site_label_1
_geom_angle_atom_site_label_2
_geom_angle_atom_site_label_3
_geom_angle
C1 Ag1 C7 177.5(5)
C1 Ag1 O1 88.9(4)
C7 Ag1 O1 93.5(4)
C1 Ag1 C8 148.8(5)
C7 Ag1 C8 28.9(5)
O1 Ag1 C8 117.0(4)
C1 Ag1 C2 27.4(5)
C7 Ag1 C2 150.7(5)
O1 Ag1 C2 111.9(4)
C8 Ag1 C2 131.0(5)
C1 Ag1 Ag2 42.0(4)
C7 Ag1 Ag2 139.3(3)
O1 Ag1 Ag2 62.0(2)
C8 Ag1 Ag2 134.5(3)
C2 Ag1 Ag2 68.8(3)
C1 Ag1 Ag4 140.6(4)
C7 Ag1 Ag4 41.3(3)
O1 Ag1 Ag4 66.7(2)
C8 Ag1 Ag4 69.6(3)
C2 Ag1 Ag4 136.6(3)
Ag2 Ag1 Ag4 128.66(4)
C1 Ag1 Ag5 44.6(4)
C7 Ag1 Ag5 137.4(3)
O1 Ag1 Ag5 59.2(2)
C8 Ag1 Ag5 164.5(3)
C2 Ag1 Ag5 56.0(4)
Ag2 Ag1 Ag5 59.12(4)
Ag4 Ag1 Ag5 96.07(5)
C1 Ag2 C13 165.0(6)
C1 Ag2 Ag13 129.7(4)
C13 Ag2 Ag13 47.8(4)
C1 Ag2 Ag5 46.1(4)
C13 Ag2 Ag5 135.0(4)
Ag13 Ag2 Ag5 87.21(5)
C1 Ag2 Ag1 46.3(4)
C13 Ag2 Ag1 148.2(4)
Ag13 Ag2 Ag1 134.84(5)
Ag5 Ag2 Ag1 61.74(4)
C25 Ag3 C7 151.4(5)
C25 Ag3 Cl1 99.9(4)
C7 Ag3 Cl1 95.1(3)
C25 Ag3 Ag8 46.4(3)
C7 Ag3 Ag8 128.1(3)
Cl1 Ag3 Ag8 136.08(9)
C25 Ag3 Ag4 140.5(4)
C7 Ag3 Ag4 43.2(3)
Cl1 Ag3 Ag4 117.02(9)
Ag8 Ag3 Ag4 94.66(4)
C25 Ag3 Ag7 47.6(3)
C7 Ag3 Ag7 156.0(3)
Cl1 Ag3 Ag7 61.33(8)
Ag8 Ag3 Ag7 74.89(4)
Ag4 Ag3 Ag7 141.69(5)
C7 Ag4 C37 156.8(5)
C7 Ag4 Cl2 104.6(3)
C37 Ag4 Cl2 93.9(4)
C7 Ag4 Ag9 123.0(3)
C37 Ag4 Ag9 47.9(4)
Cl2 Ag4 Ag9 128.56(8)
C7 Ag4 Ag3 47.4(3)
C37 Ag4 Ag3 129.8(4)
Cl2 Ag4 Ag3 125.30(9)
Ag9 Ag4 Ag3 81.96(4)
C7 Ag4 Ag1 45.4(3)
C37 Ag4 Ag1 157.0(4)
Cl2 Ag4 Ag1 64.03(8)
Ag9 Ag4 Ag1 141.98(5)
Ag3 Ag4 Ag1 66.34(4)
C7 Ag4 Ag10 159.3(3)
C37 Ag4 Ag10 43.9(4)
Cl2 Ag4 Ag10 59.67(8)
Ag9 Ag4 Ag10 69.23(4)
Ag3 Ag4 Ag10 128.18(4)
Ag1 Ag4 Ag10 114.24(5)
C49 Ag5 C1 155.2(6)
C49 Ag5 Cl2 99.1(5)
C1 Ag5 Cl2 102.4(4)
C49 Ag5 Ag12 46.4(4)
C1 Ag5 Ag12 124.2(4)
Cl2 Ag5 Ag12 126.19(9)
C49 Ag5 Ag2 131.9(4)
C1 Ag5 Ag2 42.0(4)
Cl2 Ag5 Ag2 120.29(9)
Ag12 Ag5 Ag2 86.42(5)
C49 Ag5 Ag11 46.1(4)
C1 Ag5 Ag11 158.7(4)
Cl2 Ag5 Ag11 59.56(8)
Ag12 Ag5 Ag11 68.50(4)
Ag2 Ag5 Ag11 134.47(5)
C49 Ag5 Ag1 160.0(4)
C1 Ag5 Ag1 44.8(4)
Cl2 Ag5 Ag1 63.69(8)
Ag12 Ag5 Ag1 134.70(5)
Ag2 Ag5 Ag1 59.14(4)
Ag11 Ag5 Ag1 113.91(6)
C19 Ag6 C13 153.8(5)
C19 Ag6 C14 126.8(5)
C13 Ag6 C14 27.3(5)
C19 Ag6 Cl1 105.1(4)
C13 Ag6 Cl1 91.4(3)
C14 Ag6 Cl1 112.6(3)
C19 Ag6 Ag7 50.0(4)
C13 Ag6 Ag7 154.4(3)
C14 Ag6 Ag7 172.4(3)
Cl1 Ag6 Ag7 64.86(8)
C19 Ag7 C25 157.3(5)
C19 Ag7 C26 128.9(5)
C25 Ag7 C26 28.9(4)
C19 Ag7 Ag6 51.4(4)
C25 Ag7 Ag6 145.5(3)
C26 Ag7 Ag6 146.3(3)
C19 Ag7 Ag3 151.0(4)
C25 Ag7 Ag3 45.1(3)
C26 Ag7 Ag3 66.5(3)
Ag6 Ag7 Ag3 101.27(4)
C25 Ag8 C31 168.4(5)
C25 Ag8 Ag3 50.6(4)
C31 Ag8 Ag3 131.9(4)
C25 Ag8 Ag9 134.7(4)
C31 Ag8 Ag9 49.4(4)
Ag3 Ag8 Ag9 84.08(4)
C37 Ag9 C31 156.7(5)
C37 Ag9 C32 132.7(5)
C31 Ag9 C32 26.5(5)
C37 Ag9 Ag4 49.0(4)
C31 Ag9 Ag4 140.5(4)
C32 Ag9 Ag4 154.1(3)
C37 Ag9 Ag8 146.8(4)
C31 Ag9 Ag8 45.9(4)
C32 Ag9 Ag8 72.0(3)
Ag4 Ag9 Ag8 98.61(4)
C43 Ag10 C37 156.9(5)
C43 Ag10 C38 127.8(5)
C37 Ag10 C38 29.1(4)
C43 Ag10 O4 116.8(4)
C37 Ag10 O4 85.0(4)
C38 Ag10 O4 113.4(4)
C43 Ag10 Ag11 51.5(4)
C37 Ag10 Ag11 143.5(3)
C38 Ag10 Ag11 145.4(3)
O4 Ag10 Ag11 87.0(2)
C43 Ag10 Ag4 153.2(4)
C37 Ag10 Ag4 40.6(3)
C38 Ag10 Ag4 63.6(3)
O4 Ag10 Ag4 66.47(18)
Ag11 Ag10 Ag4 104.24(5)
C43 Ag11 C49 153.8(5)
C43 Ag11 C50 127.9(5)
C49 Ag11 C50 26.3(4)
C43 Ag11 Ag10 50.1(4)
C49 Ag11 Ag10 154.4(4)
C50 Ag11 Ag10 172.7(5)
C43 Ag11 Ag5 158.6(4)
C49 Ag11 Ag5 43.0(4)
C50 Ag11 Ag5 68.9(4)
Ag10 Ag11 Ag5 111.43(5)
C55 Ag12 C49 155.4(6)
C55 Ag12 C50 138.2(6)
C49 Ag12 C50 25.7(4)
C55 Ag12 Ag13 49.8(4)
C49 Ag12 Ag13 136.9(4)
C50 Ag12 Ag13 159.3(5)
C55 Ag12 Ag5 135.7(4)
C49 Ag12 Ag5 44.6(4)
C50 Ag12 Ag5 70.0(4)
Ag13 Ag12 Ag5 92.67(5)
C55 Ag13 C13 155.0(5)
C55 Ag13 O2 118.9(4)
C13 Ag13 O2 86.1(4)
C55 Ag13 C14 138.0(5)
C13 Ag13 C14 25.5(4)
O2 Ag13 C14 95.5(4)
C55 Ag13 Ag12 49.9(4)
C13 Ag13 Ag12 138.0(4)
O2 Ag13 Ag12 90.8(2)
C14 Ag13 Ag12 160.7(3)
C55 Ag13 Ag2 134.7(4)
C13 Ag13 Ag2 44.6(4)
O2 Ag13 Ag2 81.28(19)
C14 Ag13 Ag2 69.6(3)
Ag12 Ag13 Ag2 93.49(5)
C73 Ag14 C19 166.8(5)
C73 Ag14 C20 136.2(5)
C19 Ag14 C20 30.8(5)
C73 Ag14 O6 102.1(4)
C19 Ag14 O6 91.1(4)
C20 Ag14 O6 121.5(4)
C85 Ag15 C31 156.6(5)
C85 Ag15 O7 119.0(4)
C31 Ag15 O7 84.0(4)
C85 Ag15 C32 129.8(5)
C31 Ag15 C32 29.3(5)
O7 Ag15 C32 104.4(4)
C85 Ag15 Ag22 46.0(4)
C31 Ag15 Ag22 149.5(4)
O7 Ag15 Ag22 86.3(2)
C32 Ag15 Ag22 166.8(4)
C85 Ag15 Ag23 44.1(4)
C31 Ag15 Ag23 143.4(4)
O7 Ag15 Ag23 85.92(19)
C32 Ag15 Ag23 123.5(3)
Ag22 Ag15 Ag23 64.06(3)
C97 Ag16 C43 170.7(5)
C97 Ag16 C44 140.9(5)
C43 Ag16 C44 29.9(5)
C97 Ag16 O8 101.8(4)
C43 Ag16 O8 87.4(4)
C44 Ag16 O8 117.3(4)
C97 Ag16 Ag24 44.6(4)
C43 Ag16 Ag24 142.2(4)
C44 Ag16 Ag24 149.0(4)
O8 Ag16 Ag24 72.8(2)
C61 Ag17 C55 167.1(5)
C61 Ag17 C56 136.4(6)
C55 Ag17 C56 31.0(5)
C61 Ag17 O9 105.1(4)
C55 Ag17 O9 87.4(4)
C56 Ag17 O9 118.3(5)
C61 Ag17 Ag18 43.8(4)
C55 Ag17 Ag18 146.1(4)
C56 Ag17 Ag18 149.6(4)
O9 Ag17 Ag18 76.29(19)
C61 Ag18 C103 137.9(6)
C61 Ag18 O22 99.7(4)
C103 Ag18 O22 111.7(5)
C61 Ag18 C104 116.8(6)
C103 Ag18 C104 25.9(6)
O22 Ag18 C104 137.6(5)
C61 Ag18 Ag25 168.8(4)
C103 Ag18 Ag25 47.3(4)
O22 Ag18 Ag25 84.2(2)
C104 Ag18 Ag25 64.2(5)
C61 Ag18 Ag19 47.1(4)
C103 Ag18 Ag19 155.5(4)
O22 Ag18 Ag19 53.1(2)
C104 Ag18 Ag19 159.6(5)
Ag25 Ag18 Ag19 134.42(5)
C61 Ag18 Ag17 40.4(4)
C103 Ag18 Ag17 132.0(4)
O22 Ag18 Ag17 115.16(19)
C104 Ag18 Ag17 106.7(4)
Ag25 Ag18 Ag17 128.49(5)
Ag19 Ag18 Ag17 69.43(4)
C67 Ag19 C61 136.3(5)
C67 Ag19 O14 103.2(3)
C61 Ag19 O14 108.9(4)
C67 Ag19 C62 114.7(4)
C61 Ag19 C62 27.9(4)
O14 Ag19 C62 136.8(4)
C67 Ag19 O22 121.1(4)
C61 Ag19 O22 98.3(4)
O14 Ag19 O22 68.4(3)
C62 Ag19 O22 105.8(4)
C67 Ag19 Ag20 49.4(3)
C61 Ag19 Ag20 155.0(4)
O14 Ag19 Ag20 54.55(18)
C62 Ag19 Ag20 161.3(3)
O22 Ag19 Ag20 92.25(19)
C67 Ag19 Ag18 167.3(3)
C61 Ag19 Ag18 45.8(4)
O14 Ag19 Ag18 85.29(19)
C62 Ag19 Ag18 61.7(3)
O22 Ag19 Ag18 52.90(19)
Ag20 Ag19 Ag18 136.17(5)
C67 Ag19 Ag27 39.2(3)
C61 Ag19 Ag27 135.2(3)
O14 Ag19 Ag27 114.89(19)
C62 Ag19 Ag27 107.6(3)
O22 Ag19 Ag27 89.46(19)
Ag20 Ag19 Ag27 67.00(3)
Ag18 Ag19 Ag27 128.48(5)
C67 Ag20 C73 135.3(5)
C67 Ag20 O14 102.0(4)
C73 Ag20 O14 114.6(4)
C67 Ag20 O19 114.0(4)
C73 Ag20 O19 102.7(4)
O14 Ag20 O19 69.3(3)
C67 Ag20 C74 115.3(4)
C73 Ag20 C74 26.5(4)
O14 Ag20 C74 140.5(3)
O19 Ag20 C74 104.5(3)
C67 Ag20 Ag19 47.9(3)
C73 Ag20 Ag19 161.6(4)
O14 Ag20 Ag19 54.85(18)
O19 Ag20 Ag19 87.85(19)
C74 Ag20 Ag19 162.9(3)
C67 Ag20 Ag21 161.0(3)
C73 Ag20 Ag21 48.2(3)
O14 Ag20 Ag21 88.85(19)
O19 Ag20 Ag21 55.16(19)
C74 Ag20 Ag21 59.6(3)
Ag19 Ag20 Ag21 137.06(5)
C73 Ag21 C79 138.7(5)
C73 Ag21 O15 117.5(4)
C79 Ag21 O15 97.9(4)
C73 Ag21 C80 118.4(5)
C79 Ag21 C80 27.3(4)
O15 Ag21 C80 101.3(4)
C73 Ag21 Ag20 49.1(3)
C79 Ag21 Ag20 157.5(3)
O15 Ag21 Ag20 90.55(19)
C80 Ag21 Ag20 166.4(3)
C73 Ag21 Ag22 166.3(4)
C79 Ag21 Ag22 44.9(3)
O15 Ag21 Ag22 53.87(19)
C80 Ag21 Ag22 58.8(3)
Ag20 Ag21 Ag22 134.71(4)
C79 Ag22 C85 141.2(5)
C79 Ag22 O20 120.2(4)
C85 Ag22 O20 90.7(4)
C79 Ag22 Ag15 133.1(3)
C85 Ag22 Ag15 42.3(4)
O20 Ag22 Ag15 104.05(17)
C79 Ag22 Ag21 46.6(3)
C85 Ag22 Ag21 165.4(4)
O20 Ag22 Ag21 91.78(19)
Ag15 Ag22 Ag21 123.28(4)
C79 Ag22 Ag28 41.3(4)
C85 Ag22 Ag28 125.8(4)
O20 Ag22 Ag28 90.12(17)
Ag15 Ag22 Ag28 160.44(5)
Ag21 Ag22 Ag28 68.62(4)
C79 Ag22 Ag23 167.1(4)
C85 Ag22 Ag23 41.3(4)
O20 Ag22 Ag23 51.11(18)
Ag15 Ag22 Ag23 58.91(3)
Ag21 Ag22 Ag23 135.28(4)
Ag28 Ag22 Ag23 125.89(4)
C91 Ag23 C85 146.9(5)
C91 Ag23 Ag29 45.7(4)
C85 Ag23 Ag29 129.1(4)
C91 Ag23 Ag15 131.4(4)
C85 Ag23 Ag15 41.1(4)
Ag29 Ag23 Ag15 163.47(5)
C91 Ag23 Ag24 44.1(4)
C85 Ag23 Ag24 162.4(4)
Ag29 Ag23 Ag24 68.38(4)
Ag15 Ag23 Ag24 122.51(4)
C91 Ag23 Ag22 170.3(4)
C85 Ag23 Ag22 41.8(4)
Ag29 Ag23 Ag22 128.05(4)
Ag15 Ag23 Ag22 57.03(3)
Ag24 Ag23 Ag22 129.41(4)
C97 Ag24 C91 142.3(5)
C97 Ag24 C92 116.6(5)
C91 Ag24 C92 28.3(5)
C97 Ag24 O16 124.3(4)
C91 Ag24 O16 90.9(4)
C92 Ag24 O16 108.4(4)
C97 Ag24 Ag16 43.8(3)
C91 Ag24 Ag16 130.1(4)
C92 Ag24 Ag16 105.0(3)
O16 Ag24 Ag16 95.07(18)
C97 Ag24 Ag25 46.0(4)
C91 Ag24 Ag25 157.4(4)
C92 Ag24 Ag25 158.4(3)
O16 Ag24 Ag25 93.18(19)
Ag16 Ag24 Ag25 71.63(4)
C97 Ag24 Ag23 175.8(4)
C91 Ag24 Ag23 40.7(4)
C92 Ag24 Ag23 65.4(3)
O16 Ag24 Ag23 51.87(18)
Ag16 Ag24 Ag23 132.78(4)
Ag25 Ag24 Ag23 132.85(4)
C103 Ag25 C97 138.6(5)
C103 Ag25 C98 114.5(5)
C97 Ag25 C98 29.1(5)
C103 Ag25 O17 103.4(5)
C97 Ag25 O17 106.6(4)
C98 Ag25 O17 135.6(4)
C103 Ag25 Ag18 48.9(4)
C97 Ag25 Ag18 154.8(3)
C98 Ag25 Ag18 159.9(4)
O17 Ag25 Ag18 55.27(19)
C103 Ag25 Ag26 41.2(4)
C97 Ag25 Ag26 134.3(3)
C98 Ag25 Ag26 106.4(3)
O17 Ag25 Ag26 117.43(19)
Ag18 Ag25 Ag26 69.27(4)
C103 Ag25 Ag24 173.4(5)
C97 Ag25 Ag24 42.5(4)
C98 Ag25 Ag24 64.0(4)
O17 Ag25 Ag24 80.75(19)
Ag18 Ag25 Ag24 133.92(5)
Ag26 Ag25 Ag24 132.33(5)
C103 Ag26 C109 167.8(6)
C103 Ag26 C110 136.7(7)
C109 Ag26 C110 31.3(7)
C103 Ag26 O26 105.0(4)
C109 Ag26 O26 87.0(5)
C110 Ag26 O26 116.6(6)
C103 Ag26 Ag25 43.9(5)
C109 Ag26 Ag25 145.7(6)
C110 Ag26 Ag25 162.3(6)
O26 Ag26 Ag25 72.0(2)
C67 Ag27 C121 165.6(5)
C67 Ag27 C122 135.9(5)
C121 Ag27 C122 29.7(5)
C67 Ag27 O23 105.1(4)
C121 Ag27 O23 89.2(4)
C122 Ag27 O23 119.0(4)
C67 Ag27 Ag19 41.3(3)
C121 Ag27 Ag19 149.0(4)
C122 Ag27 Ag19 153.4(3)
O23 Ag27 Ag19 73.6(2)
C79 Ag28 C133 167.6(5)
C79 Ag28 C134 137.5(5)
C133 Ag28 C134 30.2(5)
C79 Ag28 O24 105.8(4)
C133 Ag28 O24 86.5(4)
C134 Ag28 O24 116.6(5)
C79 Ag28 Ag22 43.7(4)
C133 Ag28 Ag22 144.6(4)
C134 Ag28 Ag22 149.7(4)
O24 Ag28 Ag22 76.3(2)
C91 Ag29 C145 164.0(6)
C91 Ag29 O25 109.9(4)
C145 Ag29 O25 83.5(5)
C91 Ag29 C146 135.0(6)
C145 Ag29 C146 29.7(6)
O25 Ag29 C146 101.5(5)
C91 Ag29 Ag23 46.2(4)
C145 Ag29 Ag23 148.6(4)
O25 Ag29 Ag23 80.2(2)
C146 Ag29 Ag23 176.4(5)
C151 Ag30 C145 152.2(7)
C151 Ag30 C146 124.9(7)
C145 Ag30 C146 29.0(6)
C151 Ag30 Ag39 50.2(5)
C145 Ag30 Ag39 141.6(5)
C146 Ag30 Ag39 150.4(4)
C151 Ag30 Ag37 154.2(5)
C145 Ag30 Ag37 42.3(4)
C146 Ag30 Ag37 70.9(5)
Ag39 Ag30 Ag37 105.32(6)
C109 Ag31 C151 159.1(7)
C109 Ag31 C152 131.3(8)
C151 Ag31 C152 28.1(8)
C109 Ag31 Ag32 50.6(5)
C151 Ag31 Ag32 137.8(5)
C152 Ag31 Ag32 142.2(4)
C109 Ag31 Ag39 141.0(5)
C151 Ag31 Ag39 43.8(5)
C152 Ag31 Ag39 63.8(6)
Ag32 Ag31 Ag39 94.47(5)
C109 Ag32 C115 152.4(7)
C109 Ag32 O32 113.1(5)
C115 Ag32 O32 85.8(4)
C109 Ag32 C116 126.1(7)
C115 Ag32 C116 26.9(5)
O32 Ag32 C116 98.8(4)
C109 Ag32 Ag31 48.3(6)
C115 Ag32 Ag31 155.8(4)
O32 Ag32 Ag31 92.1(2)
C116 Ag32 Ag31 169.1(3)
C109 Ag32 Cl4A 103.9(6)
C115 Ag32 Cl4A 88.2(4)
O32 Ag32 Cl4A 107.6(4)
C116 Ag32 Cl4A 106.3(4)
Ag31 Ag32 Cl4A 69.5(2)
C109 Ag32 Ag40 160.3(6)
C115 Ag32 Ag40 40.2(4)
O32 Ag32 Ag40 75.68(19)
C116 Ag32 Ag40 66.7(4)
Ag31 Ag32 Ag40 116.07(7)
Cl4A Ag32 Ag40 56.45(19)
C121 Ag33 C115 153.4(5)
C121 Ag33 C116 135.8(6)
C115 Ag33 C116 27.2(5)
C121 Ag33 Ag34 51.2(4)
C115 Ag33 Ag34 134.4(4)
C116 Ag33 Ag34 157.3(4)
C121 Ag33 Ag40 135.1(4)
C115 Ag33 Ag40 42.6(4)
C116 Ag33 Ag40 69.3(4)
Ag34 Ag33 Ag40 92.15(5)
C121 Ag34 C127 156.0(5)
C121 Ag34 O33 117.9(4)
C127 Ag34 O33 85.2(4)
C121 Ag34 C128 140.2(5)
C127 Ag34 C128 27.0(5)
O33 Ag34 C128 98.3(4)
C121 Ag34 Ag33 50.2(4)
C127 Ag34 Ag33 131.8(3)
O33 Ag34 Ag33 86.8(2)
C128 Ag34 Ag33 155.7(3)
C121 Ag34 Ag41 132.9(3)
C127 Ag34 Ag41 41.9(3)
O33 Ag34 Ag41 76.61(19)
C128 Ag34 Ag41 68.4(3)
Ag33 Ag34 Ag41 89.99(4)
C133 Ag35 C127 153.9(5)
C133 Ag35 C128 127.1(5)
C127 Ag35 C128 27.3(4)
C133 Ag35 Ag36 50.2(4)
C127 Ag35 Ag36 152.0(3)
C128 Ag35 Ag36 168.1(3)
C133 Ag35 Cl3A 106.0(4)
C127 Ag35 Cl3A 86.9(4)
C128 Ag35 Cl3A 106.9(4)
Ag36 Ag35 Cl3A 66.33(19)
C133 Ag36 C139 155.3(6)
C133 Ag36 C140 126.3(6)
C139 Ag36 C140 29.1(6)
C133 Ag36 Ag35 50.3(4)
C139 Ag36 Ag35 141.8(4)
C140 Ag36 Ag35 138.1(3)
C133 Ag36 Ag38 145.4(3)
C139 Ag36 Ag38 44.0(4)
C140 Ag36 Ag38 62.5(5)
Ag35 Ag36 Ag38 99.12(5)
C139 Ag37 C145 167.7(6)
C139 Ag37 Ag38 50.8(5)
C145 Ag37 Ag38 131.2(5)
C139 Ag37 Ag30 139.0(5)
C145 Ag37 Ag30 46.6(5)
Ag38 Ag37 Ag30 88.43(6)
C139 Ag38 C157 151.5(6)
C139 Ag38 Cl3A 100.1(5)
C157 Ag38 Cl3A 108.2(5)
C139 Ag38 C158 125.6(6)
C157 Ag38 C158 26.3(5)
Cl3A Ag38 C158 132.5(4)
C139 Ag38 Ag37 45.9(4)
C157 Ag38 Ag37 112.5(5)
Cl3A Ag38 Ag37 130.6(2)
C158 Ag38 Ag37 94.1(4)
C139 Ag38 Ag42 165.7(4)
C157 Ag38 Ag42 42.1(4)
Cl3A Ag38 Ag42 67.2(2)
C158 Ag38 Ag42 68.3(4)
Ag37 Ag38 Ag42 137.71(7)
C139 Ag38 Ag36 44.9(4)
C157 Ag38 Ag36 157.4(5)
Cl3A Ag38 Ag36 62.8(2)
C158 Ag38 Ag36 162.3(4)
Ag37 Ag38 Ag36 68.86(5)
Ag42 Ag38 Ag36 120.92(5)
C151 Ag39 C157 141.7(7)
C151 Ag39 Cl4A 101.6(6)
C157 Ag39 Cl4A 116.2(5)
C151 Ag39 Cl4B 99.0(8)
C157 Ag39 Cl4B 106.3(7)
Cl4A Ag39 Cl4B 38.8(7)
C151 Ag39 C158 115.9(7)
C157 Ag39 C158 27.1(6)
Cl4A Ag39 C158 137.6(5)
Cl4B Ag39 C158 112.3(7)
C151 Ag39 Ag30 48.6(5)
C157 Ag39 Ag30 102.4(4)
Cl4A Ag39 Ag30 134.4(3)
Cl4B Ag39 Ag30 147.6(6)
C158 Ag39 Ag30 87.2(4)
C151 Ag39 Ag42 169.4(5)
C157 Ag39 Ag42 43.7(4)
Cl4A Ag39 Ag42 75.7(2)
Cl4B Ag39 Ag42 85.3(6)
C158 Ag39 Ag42 70.7(4)
Ag30 Ag39 Ag42 126.52(7)
C151 Ag39 Ag31 42.7(5)
C157 Ag39 Ag31 161.4(4)
Cl4A Ag39 Ag31 67.6(3)
Cl4B Ag39 Ag31 87.8(6)
C158 Ag39 Ag31 154.7(4)
Ag30 Ag39 Ag31 68.20(6)
Ag42 Ag39 Ag31 128.43(6)
C115 Ag40 C163 165.1(6)
C115 Ag40 Ag41 133.6(4)
C163 Ag40 Ag41 47.7(4)
C115 Ag40 Cl4A 90.5(5)
C163 Ag40 Cl4A 98.6(4)
Ag41 Ag40 Cl4A 125.4(3)
C115 Ag40 Ag33 45.1(4)
C163 Ag40 Ag33 134.7(4)
Ag41 Ag40 Ag33 88.90(4)
Cl4A Ag40 Ag33 120.5(3)
C115 Ag40 Ag32 44.2(4)
C163 Ag40 Ag32 149.8(4)
Ag41 Ag40 Ag32 131.46(5)
Cl4A Ag40 Ag32 55.4(3)
Ag33 Ag40 Ag32 65.42(4)
C115 Ag40 Ag42 152.9(4)
C163 Ag40 Ag42 41.3(4)
Ag41 Ag40 Ag42 61.13(4)
Cl4A Ag40 Ag42 66.4(2)
Ag33 Ag40 Ag42 135.25(5)
Ag32 Ag40 Ag42 108.76(5)
C127 Ag41 C163 165.3(5)
C127 Ag41 Ag40 133.1(4)
C163 Ag41 Ag40 48.4(4)
C127 Ag41 Cl3A 87.9(4)
C163 Ag41 Cl3A 102.1(4)
Ag40 Ag41 Cl3A 124.28(18)
C127 Ag41 Ag34 44.4(4)
C163 Ag41 Ag34 135.3(4)
Ag40 Ag41 Ag34 88.95(4)
Cl3A Ag41 Ag34 115.2(2)
C127 Ag41 Ag42 148.8(4)
C163 Ag41 Ag42 44.5(4)
Ag40 Ag41 Ag42 66.84(4)
Cl3A Ag41 Ag42 62.42(17)
Ag34 Ag41 Ag42 138.94(4)
C157 Ag42 C163 173.7(7)
C157 Ag42 C164 147.1(6)
C163 Ag42 C164 29.4(5)
C157 Ag42 O35 97.4(5)
C163 Ag42 O35 84.3(4)
C164 Ag42 O35 112.9(4)
C157 Ag42 Ag39 48.0(6)
C163 Ag42 Ag39 127.8(4)
C164 Ag42 Ag39 130.9(5)
O35 Ag42 Ag39 69.7(2)
C157 Ag42 Ag38 47.5(5)
C163 Ag42 Ag38 138.5(4)
C164 Ag42 Ag38 152.8(5)
O35 Ag42 Ag38 73.1(2)
Ag39 Ag42 Ag38 76.34(5)
C157 Ag42 Ag41 143.5(4)
C163 Ag42 Ag41 41.9(4)
C164 Ag42 Ag41 68.3(4)
O35 Ag42 Ag41 57.3(2)
Ag39 Ag42 Ag41 125.81(5)
Ag38 Ag42 Ag41 97.07(5)
C157 Ag42 Ag40 137.7(6)
C163 Ag42 Ag40 39.5(3)
C164 Ag42 Ag40 61.2(4)
O35 Ag42 Ag40 55.4(2)
Ag39 Ag42 Ag40 90.02(5)
Ag38 Ag42 Ag40 128.26(5)
Ag41 Ag42 Ag40 52.03(3)
O17 Eu O20 140.3(3)
O17 Eu O22 72.9(3)
O20 Eu O22 119.8(3)
O17 Eu O21 72.3(3)
O20 Eu O21 75.0(3)
O22 Eu O21 76.2(3)
O17 Eu O16 76.7(3)
O20 Eu O16 72.6(3)
O22 Eu O16 141.6(3)
O21 Eu O16 72.6(3)
O17 Eu O15 121.2(3)
O20 Eu O15 74.3(3)
O22 Eu O15 141.2(3)
O21 Eu O15 140.9(3)
O16 Eu O15 75.5(3)
O17 Eu O14 76.3(3)
O20 Eu O14 141.9(3)
O22 Eu O14 73.5(3)
O21 Eu O14 141.4(3)
O16 Eu O14 121.1(3)
O15 Eu O14 75.6(3)
O17 Eu O19 141.3(3)
O20 Eu O19 75.8(3)
O22 Eu O19 75.6(3)
O21 Eu O19 120.7(3)
O16 Eu O19 140.5(3)
O15 Eu O19 73.7(3)
O14 Eu O19 73.7(3)
O17 Eu O18 60.7(2)
O20 Eu O18 120.2(2)
O22 Eu O18 120.0(3)
O21 Eu O18 118.5(2)
O16 Eu O18 60.3(2)
O15 Eu O18 60.4(2)
O14 Eu O18 60.8(2)
O19 Eu O18 120.8(2)
O17 Eu O36 118.1(2)
O20 Eu O36 59.9(2)
O22 Eu O36 60.0(3)
O21 Eu O36 60.0(2)
O16 Eu O36 118.6(2)
O15 Eu O36 120.7(2)
O14 Eu O36 120.3(2)
O19 Eu O36 60.7(2)
O18 Eu O36 178.5(2)
O17 Eu W5 22.81(19)
O20 Eu W5 139.75(18)
O22 Eu W5 91.0(2)
O21 Eu W5 89.7(2)
O16 Eu W5 67.34(19)
O15 Eu W5 98.37(19)
O14 Eu W5 67.68(19)
O19 Eu W5 141.29(19)
O18 Eu W5 37.93(14)
O36 Eu W5 140.90(15)
O17 Eu W4 67.60(19)
O20 Eu W4 90.74(18)
O22 Eu W4 140.4(2)
O21 Eu W4 89.8(2)
O16 Eu W4 22.56(18)
O15 Eu W4 66.96(18)
O14 Eu W4 98.55(18)
O19 Eu W4 140.59(19)
O18 Eu W4 37.79(14)
O36 Eu W4 141.18(14)
W5 Eu W4 51.526(13)
O1 W1 O3 104.4(4)
O1 W1 O4 101.8(4)
O3 W1 O4 87.3(4)
O1 W1 O2 103.6(4)
O3 W1 O2 87.3(4)
O4 W1 O2 154.5(3)
O1 W1 O5 100.7(4)
O3 W1 O5 154.9(4)
O4 W1 O5 86.9(4)
O2 W1 O5 87.6(4)
O1 W1 O18 177.7(3)
O3 W1 O18 77.7(3)
O4 W1 O18 77.4(3)
O2 W1 O18 77.1(3)
O5 W1 O18 77.2(3)
O10 W2 O14 103.3(4)
O10 W2 O9 103.2(5)
O14 W2 O9 91.8(4)
O10 W2 O6 103.8(5)
O14 W2 O6 92.0(4)
O9 W2 O6 151.1(4)
O10 W2 O2 96.8(4)
O14 W2 O2 159.9(4)
O9 W2 O2 83.3(4)
O6 W2 O2 83.3(4)
O10 W2 O18 171.6(4)
O14 W2 O18 85.0(3)
O9 W2 O18 75.5(3)
O6 W2 O18 76.3(3)
O2 W2 O18 74.9(3)
O10 W2 Eu 134.6(3)
O14 W2 Eu 31.3(3)
O9 W2 Eu 83.7(2)
O6 W2 Eu 84.8(3)
O2 W2 Eu 128.6(2)
O18 W2 Eu 53.69(19)
O11 W3 O15 103.7(4)
O11 W3 O6 102.9(4)
O15 W3 O6 92.1(4)
O11 W3 O7 102.0(4)
O15 W3 O7 91.9(3)
O6 W3 O7 153.0(3)
O11 W3 O3 95.8(4)
O15 W3 O3 160.5(3)
O6 W3 O3 83.7(3)
O7 W3 O3 83.7(3)
O11 W3 O18 171.0(4)
O15 W3 O18 85.2(3)
O6 W3 O18 76.9(3)
O7 W3 O18 76.8(3)
O3 W3 O18 75.2(3)
O11 W3 Eu 135.2(3)
O15 W3 Eu 31.4(3)
O6 W3 Eu 84.9(2)
O7 W3 Eu 84.7(2)
O3 W3 Eu 129.1(2)
O18 W3 Eu 53.81(19)
O12 W4 O16 103.7(4)
O12 W4 O7 101.4(4)
O16 W4 O7 92.0(4)
O12 W4 O8 104.0(4)
O16 W4 O8 91.8(4)
O7 W4 O8 152.7(3)
O12 W4 O4 96.0(4)
O16 W4 O4 160.4(3)
O7 W4 O4 83.9(3)
O8 W4 O4 83.5(3)
O12 W4 O18 171.1(4)
O16 W4 O18 85.2(3)
O7 W4 O18 77.4(3)
O8 W4 O18 76.0(3)
O4 W4 O18 75.1(3)
O12 W4 Eu 134.9(3)
O16 W4 Eu 31.3(3)
O7 W4 Eu 85.5(2)
O8 W4 Eu 83.9(3)
O4 W4 Eu 129.1(2)
O18 W4 Eu 53.98(19)
O13 W5 O17 103.8(4)
O13 W5 O8 104.5(5)
O17 W5 O8 91.9(4)
O13 W5 O9 103.3(4)
O17 W5 O9 91.2(4)
O8 W5 O9 150.3(3)
O13 W5 O5 95.5(4)
O17 W5 O5 160.7(4)
O8 W5 O5 83.9(3)
O9 W5 O5 83.5(3)
O13 W5 O18 171.1(4)
O17 W5 O18 85.0(3)
O8 W5 O18 75.8(3)
O9 W5 O18 75.1(3)
O5 W5 O18 75.7(3)
O13 W5 Eu 134.8(3)
O17 W5 Eu 30.9(3)
O8 W5 Eu 84.0(3)
O9 W5 Eu 83.7(2)
O5 W5 Eu 129.7(2)
O18 W5 Eu 54.06(19)
O28 W6 O19 104.0(4)
O28 W6 O24 104.0(4)
O19 W6 O24 91.9(4)
O28 W6 O23 102.3(4)
O19 W6 O23 91.9(4)
O24 W6 O23 151.6(4)
O28 W6 O33 95.1(4)
O19 W6 O33 160.9(4)
O24 W6 O33 83.5(3)
O23 W6 O33 83.8(4)
O28 W6 O36 169.9(4)
O19 W6 O36 86.0(3)
O24 W6 O36 76.3(3)
O23 W6 O36 76.0(3)
O33 W6 O36 74.9(3)
O28 W6 Eu 135.8(3)
O19 W6 Eu 31.7(3)
O24 W6 Eu 84.4(2)
O23 W6 Eu 84.2(2)
O33 W6 Eu 129.1(2)
O36 W6 Eu 54.2(2)
O29 W7 O20 103.9(4)
O29 W7 O25 102.3(5)
O20 W7 O25 92.6(4)
O29 W7 O24 101.7(4)
O20 W7 O24 91.3(3)
O25 W7 O24 154.0(4)
O29 W7 O34 95.1(4)
O20 W7 O34 160.9(4)
O25 W7 O34 84.1(4)
O24 W7 O34 83.9(3)
O29 W7 O36 171.0(4)
O20 W7 O36 85.0(3)
O25 W7 O36 78.2(3)
O24 W7 O36 76.6(3)
O34 W7 O36 75.9(3)
O29 W7 Eu 134.7(3)
O20 W7 Eu 30.8(3)
O25 W7 Eu 86.1(3)
O24 W7 Eu 84.2(2)
O34 W7 Eu 130.2(3)
O36 W7 Eu 54.3(2)
O30 W8 O21 104.2(4)
O30 W8 O26 103.3(5)
O21 W8 O26 91.9(4)
O30 W8 O25 101.7(5)
O21 W8 O25 92.5(4)
O26 W8 O25 152.7(4)
O30 W8 O31 95.5(4)
O21 W8 O31 160.3(4)
O26 W8 O31 83.9(4)
O25 W8 O31 83.0(4)
O30 W8 O36 170.5(4)
O21 W8 O36 85.3(3)
O26 W8 O36 76.0(4)
O25 W8 O36 77.5(3)
O31 W8 O36 75.1(3)
O30 W8 Eu 135.1(3)
O21 W8 Eu 30.9(3)
O26 W8 Eu 84.2(3)
O25 W8 Eu 85.9(3)
O31 W8 Eu 129.4(2)
O36 W8 Eu 54.3(2)
O27 W9 O22 103.7(4)
O27 W9 O23 103.8(5)
O22 W9 O23 90.9(4)
O27 W9 O26 103.2(4)
O22 W9 O26 91.6(4)
O23 W9 O26 151.4(4)
O27 W9 O32 96.2(4)
O22 W9 O32 160.1(4)
O23 W9 O32 83.9(4)
O26 W9 O32 84.1(4)
O27 W9 O36 171.5(4)
O22 W9 O36 84.8(3)
O23 W9 O36 76.2(3)
O26 W9 O36 75.7(3)
O32 W9 O36 75.3(3)
O27 W9 Eu 134.3(3)
O22 W9 Eu 30.6(3)
O23 W9 Eu 84.0(3)
O26 W9 Eu 83.8(2)
O32 W9 Eu 129.5(3)
O36 W9 Eu 54.2(2)
O35 W10 O34 103.5(5)
O35 W10 O31 103.0(4)
O34 W10 O31 87.7(4)
O35 W10 O33 102.5(4)
O34 W10 O33 87.3(4)
O31 W10 O33 154.5(4)
O35 W10 O32 101.8(4)
O34 W10 O32 154.6(3)
O31 W10 O32 87.3(4)
O33 W10 O32 86.6(4)
O35 W10 O36 178.6(4)
O34 W10 O36 77.9(3)
O31 W10 O36 77.0(3)
O33 W10 O36 77.5(3)
O32 W10 O36 76.7(3)
Ag3 Cl1 Ag6 114.41(12)
Ag4 Cl2 Ag5 115.82(13)
Cl3B Cl3A Ag38 105.8(10)
Cl3B Cl3A Ag35 126.9(10)
Ag38 Cl3A Ag35 119.0(4)
Cl3B Cl3A Ag41 108.6(10)
Ag38 Cl3A Ag41 120.7(4)
Ag35 Cl3A Ag41 72.7(2)
Cl4B Cl4A Ag39 71.7(10)
Cl4B Cl4A Ag32 152.1(11)
Ag39 Cl4A Ag32 108.7(7)
Cl4B Cl4A Ag40 139.0(11)
Ag39 Cl4A Ag40 110.8(6)
Ag32 Cl4A Ag40 68.1(3)
Cl4A Cl4B Ag39 69.6(11)
W1 O1 Ag1 169.1(5)
W1 O2 W2 116.5(4)
W1 O2 Ag13 123.2(4)
W2 O2 Ag13 102.6(4)
W1 O3 W3 115.5(4)
W1 O4 W4 115.5(4)
W1 O4 Ag10 130.3(4)
W4 O4 Ag10 99.0(3)
W1 O5 W5 115.3(4)
W2 O6 W3 116.6(4)
W2 O6 Ag14 121.4(4)
W3 O6 Ag14 120.5(4)
W4 O7 W3 115.4(4)
W4 O7 Ag15 118.9(3)
W3 O7 Ag15 117.4(4)
W4 O8 W5 117.6(5)
W4 O8 Ag16 123.7(4)
W5 O8 Ag16 117.1(4)
W2 O9 W5 118.6(4)
W2 O9 Ag17 118.4(4)
W5 O9 Ag17 120.9(4)
W2 O14 Eu 126.0(4)
W2 O14 Ag20 113.1(4)
Eu O14 Ag20 109.0(3)
W2 O14 Ag19 115.9(4)
Eu O14 Ag19 108.9(3)
Ag20 O14 Ag19 70.6(2)
W3 O15 Eu 125.7(4)
W3 O15 Ag21 111.5(4)
Eu O15 Ag21 109.9(3)
W4 O16 Eu 126.2(4)
W4 O16 Ag24 106.4(3)
Eu O16 Ag24 109.7(3)
W5 O17 Eu 126.3(4)
W5 O17 Ag25 114.7(4)
Eu O17 Ag25 111.6(3)
W3 O18 W1 91.6(3)
W3 O18 W4 89.8(3)
W1 O18 W4 92.0(3)
W3 O18 W5 176.6(4)
W1 O18 W5 91.8(3)
W4 O18 W5 90.1(3)
W3 O18 W2 89.6(3)
W1 O18 W2 91.5(3)
W4 O18 W2 176.5(4)
W5 O18 W2 90.3(3)
W3 O18 Eu 88.6(2)
W1 O18 Eu 179.7(4)
W4 O18 Eu 88.2(2)
W5 O18 Eu 88.0(2)
W2 O18 Eu 88.3(2)
W6 O19 Eu 125.5(4)
W6 O19 Ag20 115.2(4)
Eu O19 Ag20 108.0(3)
W7 O20 Eu 126.9(4)
W7 O20 Ag22 110.4(4)
Eu O20 Ag22 110.0(3)
W8 O21 Eu 126.8(4)
W9 O22 Eu 127.1(4)
W9 O22 Ag18 113.8(4)
Eu O22 Ag18 110.1(3)
W9 O22 Ag19 110.5(4)
Eu O22 Ag19 108.7(3)
Ag18 O22 Ag19 74.1(2)
W6 O23 W9 117.4(5)
W6 O23 Ag27 117.1(4)
W9 O23 Ag27 123.8(4)
W6 O24 W7 116.7(4)
W6 O24 Ag28 121.2(4)
W7 O24 Ag28 119.5(4)
W7 O25 W8 114.0(5)
W7 O25 Ag29 121.1(4)
W8 O25 Ag29 119.4(4)
W8 O26 W9 117.4(5)
W8 O26 Ag26 126.9(5)
W9 O26 Ag26 114.2(4)
W10 O31 W8 115.8(4)
W10 O32 W9 115.6(4)
W10 O32 Ag32 119.2(4)
W9 O32 Ag32 109.7(4)
W10 O33 W6 115.5(4)
W10 O33 Ag34 129.1(4)
W6 O33 Ag34 100.5(3)
W10 O34 W7 114.9(4)
W10 O35 Ag42 162.6(6)
W7 O36 W8 89.6(3)
W7 O36 W10 91.3(3)
W8 O36 W10 92.1(3)
W7 O36 W9 176.4(4)
W8 O36 W9 90.4(3)
W10 O36 W9 92.3(3)
W7 O36 W6 89.9(3)
W8 O36 W6 175.8(4)
W10 O36 W6 92.1(3)
W9 O36 W6 89.8(3)
W7 O36 Eu 88.2(2)
W8 O36 Eu 88.0(2)
W10 O36 Eu 179.5(4)
W9 O36 Eu 88.2(2)
W6 O36 Eu 87.8(2)
C2 C1 Ag2 163.1(14)
C2 C1 Ag5 102.8(12)
Ag2 C1 Ag5 91.8(5)
C2 C1 Ag1 96.4(11)
Ag2 C1 Ag1 91.7(6)
Ag5 C1 Ag1 90.6(6)
C1 C2 C3 175.4(17)
C1 C2 Ag1 56.2(9)
C3 C2 Ag1 128.3(12)
C2 C3 C6 111.1(17)
C2 C3 C5 108.9(17)
C6 C3 C5 107.1(17)
C2 C3 C4 108.1(15)
C6 C3 C4 110.2(18)
C5 C3 C4 111(2)
C8 C7 Ag4 165.6(11)
C8 C7 Ag3 104.3(9)
Ag4 C7 Ag3 89.4(5)
C8 C7 Ag1 89.1(9)
Ag4 C7 Ag1 93.3(5)
Ag3 C7 Ag1 98.2(5)
C7 C8 C9 166.1(16)
C7 C8 Ag1 62.0(8)
C9 C8 Ag1 130.0(11)
C8 C9 C11 112.5(19)
C8 C9 C10 107.4(15)
C11 C9 C10 126(2)
C8 C9 C12 107.4(19)
C11 C9 C12 103.4(16)
C10 C9 C12 98(2)
C14 C13 Ag2 164.2(13)
C14 C13 Ag13 101.1(11)
Ag2 C13 Ag13 87.6(5)
C14 C13 Ag6 90.0(11)
Ag2 C13 Ag6 100.8(5)
Ag13 C13 Ag6 103.7(5)
C13 C14 C15 170.7(18)
C13 C14 Ag6 62.7(9)
C15 C14 Ag6 125.0(12)
C13 C14 Ag13 53.4(9)
C15 C14 Ag13 129.0(11)
Ag6 C14 Ag13 84.2(4)
C18 C15 C14 111(2)
C18 C15 C17 104(3)
C14 C15 C17 108.9(19)
C18 C15 C16 118(3)
C14 C15 C16 107.3(18)
C17 C15 C16 107(2)
C20 C19 Ag7 141.7(12)
C20 C19 Ag6 136.4(12)
Ag7 C19 Ag6 78.6(5)
C20 C19 Ag14 79.8(9)
Ag7 C19 Ag14 102.8(5)
Ag6 C19 Ag14 112.8(6)
C19 C20 C21 173.1(15)
C19 C20 Ag14 69.4(9)
C21 C20 Ag14 117.1(10)
C20 C21 C22 111.4(14)
C20 C21 C24 107.8(13)
C22 C21 C24 110.4(16)
C20 C21 C23 108.7(12)
C22 C21 C23 109.8(14)
C24 C21 C23 108.6(14)
C26 C25 Ag8 145.8(12)
C26 C25 Ag3 129.1(11)
Ag8 C25 Ag3 83.0(5)
C26 C25 Ag7 84.3(9)
Ag8 C25 Ag7 111.9(5)
Ag3 C25 Ag7 87.2(5)
C25 C26 C27 172.3(14)
C25 C26 Ag7 66.8(8)
C27 C26 Ag7 120.8(9)
C26 C27 C30 110.3(13)
C26 C27 C29 110.5(13)
C30 C27 C29 108.3(14)
C26 C27 C28 108.8(13)
C30 C27 C28 111.7(16)
C29 C27 C28 107.2(16)
C32 C31 Ag8 169.1(12)
C32 C31 Ag9 97.8(11)
Ag8 C31 Ag9 84.8(5)
C32 C31 Ag15 83.0(10)
Ag8 C31 Ag15 106.2(6)
Ag9 C31 Ag15 108.7(6)
C31 C32 C33 172.2(15)
C31 C32 Ag15 67.7(9)
C33 C32 Ag15 119.4(9)
C31 C32 Ag9 55.7(9)
C33 C32 Ag9 124.6(10)
Ag15 C32 Ag9 91.3(5)
C36 C33 C32 110.4(13)
C36 C33 C34 110.1(15)
C32 C33 C34 108.8(13)
C36 C33 C35 110.3(16)
C32 C33 C35 107.3(12)
C34 C33 C35 110.0(15)
C38 C37 Ag9 141.4(12)
C38 C37 Ag4 134.2(11)
Ag9 C37 Ag4 83.1(5)
C38 C37 Ag10 84.0(10)
Ag9 C37 Ag10 105.0(5)
Ag4 C37 Ag10 95.5(5)
C37 C38 C39 171.5(16)
C37 C38 Ag10 66.8(9)
C39 C38 Ag10 121.2(11)
C38 C39 C40 109.6(14)
C38 C39 C41 108.4(14)
C40 C39 C41 113.0(15)
C38 C39 C42 108.2(14)
C40 C39 C42 107.3(15)
C41 C39 C42 110.3(15)
C44 C43 Ag10 141.8(14)
C44 C43 Ag11 133.4(13)
Ag10 C43 Ag11 78.4(4)
C44 C43 Ag16 79.8(9)
Ag10 C43 Ag16 110.3(6)
Ag11 C43 Ag16 112.3(6)
C43 C44 C45 170.5(16)
C43 C44 Ag16 70.4(9)
C45 C44 Ag16 118.8(10)
C48 C45 C46 111(2)
C48 C45 C44 106(2)
C46 C45 C44 114.9(14)
C48 C45 C47 108(2)
C46 C45 C47 109(2)
C44 C45 C47 108.0(17)
C50 C49 Ag5 165.4(17)
C50 C49 Ag12 101.1(15)
Ag5 C49 Ag12 89.0(5)
C50 C49 Ag11 97.1(16)
Ag5 C49 Ag11 90.9(6)
Ag12 C49 Ag11 102.4(6)
C49 C50 C51 173(3)
C49 C50 Ag11 56.6(13)
C51 C50 Ag11 116.7(17)
C49 C50 Ag12 53.2(12)
C51 C50 Ag12 125.5(19)
Ag11 C50 Ag12 80.4(6)
C52 C51 C50 117(3)
C52 C51 C54 111(3)
C50 C51 C54 103(2)
C52 C51 C53 112(3)
C50 C51 C53 103(2)
C54 C51 C53 109(3)
C56 C55 Ag13 136.2(13)
C56 C55 Ag12 141.0(13)
Ag13 C55 Ag12 80.3(5)
C56 C55 Ag17 76.5(10)
Ag13 C55 Ag17 107.3(6)
Ag12 C55 Ag17 109.9(6)
C55 C56 C57 166.3(17)
C55 C56 Ag17 72.6(9)
C57 C56 Ag17 121.0(13)
C56 C57 C59 109.1(17)
C56 C57 C58 108.0(17)
C59 C57 C58 111.3(19)
C56 C57 C60 112.0(15)
C59 C57 C60 108.0(17)
C58 C57 C60 108.5(17)
C62 C61 Ag17 143.7(13)
C62 C61 Ag18 115.1(12)
Ag17 C61 Ag18 95.8(6)
C62 C61 Ag19 90.2(10)
Ag17 C61 Ag19 110.9(6)
Ag18 C61 Ag19 87.2(5)
C61 C62 C63 171.7(15)
C61 C62 Ag19 61.9(9)
C63 C62 Ag19 126.4(10)
C62 C63 C66 111.8(13)
C62 C63 C64 106.8(17)
C66 C63 C64 111.4(19)
C62 C63 C65 107.2(15)
C66 C63 C65 108.5(18)
C64 C63 C65 111.1(17)
C68 C67 Ag27 140.6(11)
C68 C67 Ag19 115.5(11)
Ag27 C67 Ag19 99.5(5)
C68 C67 Ag20 97.6(9)
Ag27 C67 Ag20 104.6(5)
Ag19 C67 Ag20 82.8(4)
C67 C68 C69 173.4(15)
C68 C69 C70 109.4(13)
C68 C69 C71 108.0(15)
C70 C69 C71 111.4(15)
C68 C69 C72 107.5(12)
C70 C69 C72 110.5(15)
C71 C69 C72 110.0(14)
C74 C73 Ag14 145.2(11)
C74 C73 Ag21 106.4(10)
Ag14 C73 Ag21 103.0(6)
C74 C73 Ag20 95.6(10)
Ag14 C73 Ag20 106.2(6)
Ag21 C73 Ag20 82.8(4)
C73 C74 C75 174.7(14)
C73 C74 Ag20 57.9(8)
C75 C74 Ag20 127.0(9)
C74 C75 C77 111.9(13)
C74 C75 C76 107.5(12)
C77 C75 C76 109.7(14)
C74 C75 C78 106.9(13)
C77 C75 C78 110.4(13)
C76 C75 C78 110.4(13)
C80 C79 Ag28 148.0(11)
C80 C79 Ag22 110.1(11)
Ag28 C79 Ag22 95.1(5)
C80 C79 Ag21 91.9(10)
Ag28 C79 Ag21 108.6(6)
Ag22 C79 Ag21 88.5(5)
C79 C80 C81 171.6(15)
C79 C80 Ag21 60.7(9)
C81 C80 Ag21 125.2(10)
C82 C81 C80 106.7(14)
C82 C81 C83 110.7(14)
C80 C81 C83 112.6(13)
C82 C81 C84 110.0(16)
C80 C81 C84 106.6(14)
C83 C81 C84 110.1(15)
C86 C85 Ag15 145.4(14)
C86 C85 Ag23 105.7(17)
Ag15 C85 Ag23 94.8(6)
C86 C85 Ag22 112.7(15)
Ag15 C85 Ag22 91.7(5)
Ag23 C85 Ag22 96.8(5)
C85 C86 C87 172(3)
C90 C87 C89 121(3)
C90 C87 C86 101(3)
C89 C87 C86 113(3)
C90 C87 C88 112(3)
C89 C87 C88 105(3)
C86 C87 C88 104(3)
C92 C91 Ag29 125.6(12)
C92 C91 Ag23 144.4(12)
Ag29 C91 Ag23 88.0(5)
C92 C91 Ag24 87.0(10)
Ag29 C91 Ag24 105.6(6)
Ag23 C91 Ag24 95.2(5)
C91 C92 C93 172.8(17)
C91 C92 Ag24 64.7(10)
C93 C92 Ag24 120.8(10)
C92 C93 C94 112.2(13)
C92 C93 C95 109.2(13)
C94 C93 C95 108.5(13)
C92 C93 C96 108.4(13)
C94 C93 C96 109.2(14)
C95 C93 C96 109.3(15)
C98 C97 Ag16 138.0(13)
C98 C97 Ag24 128.7(13)
Ag16 C97 Ag24 91.6(5)
C98 C97 Ag25 82.0(11)
Ag16 C97 Ag25 111.9(6)
Ag24 C97 Ag25 91.5(5)
C97 C98 C99 167.2(17)
C97 C98 Ag25 69.0(10)
C99 C98 Ag25 123.7(11)
C101 C99 C100 111.8(19)
C101 C99 C98 108.6(15)
C100 C99 C98 110.1(15)
C101 C99 C102 109.9(16)
C100 C99 C102 110.2(17)
C98 C99 C102 106.1(18)
C104 C103 Ag26 138.1(14)
C104 C103 Ag25 123.5(14)
Ag26 C103 Ag25 94.9(7)
C104 C103 Ag18 94.4(14)
Ag26 C103 Ag18 106.8(6)
Ag25 C103 Ag18 83.8(5)
C103 C104 C105 172(2)
C103 C104 Ag18 59.7(11)
C105 C104 Ag18 122.5(14)
C108 C105 C106 127(2)
C108 C105 C104 112(2)
C106 C105 C104 112.1(17)
C108 C105 C107 86(4)
C106 C105 C107 110(2)
C104 C105 C107 103(4)
C105 C108 C107 50(2)
C110 C109 Ag31 152(2)
C110 C109 Ag32 122.8(19)
Ag31 C109 Ag32 81.1(6)
C110 C109 Ag26 77.9(14)
Ag31 C109 Ag26 105.2(8)
Ag32 C109 Ag26 116.1(8)
C109 C110 C111 167(3)
C109 C110 Ag26 70.8(13)
C111 C110 Ag26 118.5(16)
C112 C111 C113 104(3)
C112 C111 C114 110(3)
C113 C111 C114 118(3)
C112 C111 C110 112(3)
C113 C111 C110 108(2)
C114 C111 C110 104(2)
C116 C115 Ag40 163.9(13)
C116 C115 Ag33 97.2(11)
Ag40 C115 Ag33 92.3(6)
C116 C115 Ag32 95.4(13)
Ag40 C115 Ag32 95.6(6)
Ag33 C115 Ag32 100.3(6)
C115 C116 C117 174.4(17)
C115 C116 Ag33 55.6(9)
C117 C116 Ag33 129.2(14)
C115 C116 Ag32 57.7(11)
C117 C116 Ag32 123.8(15)
Ag33 C116 Ag32 80.4(5)
C118 C117 C120 107(2)
C118 C117 C119 117(3)
C120 C117 C119 108(3)
C118 C117 C116 107(2)
C120 C117 C116 107(2)
C119 C117 C116 109(2)
C122 C121 Ag33 142.2(12)
C122 C121 Ag34 136.3(12)
Ag33 C121 Ag34 78.6(5)
C122 C121 Ag27 79.6(9)
Ag33 C121 Ag27 106.6(6)
Ag34 C121 Ag27 107.4(5)
C121 C122 C123 171.5(14)
C121 C122 Ag27 70.7(9)
C123 C122 Ag27 117.8(9)
C122 C123 C126 108.4(12)
C122 C123 C124 109.0(11)
C126 C123 C124 108.7(14)
C122 C123 C125 109.7(13)
C126 C123 C125 112.0(15)
C124 C123 C125 108.9(15)
C128 C127 Ag41 162.8(11)
C128 C127 Ag34 96.3(10)
Ag41 C127 Ag34 93.7(5)
C128 C127 Ag35 91.6(10)
Ag41 C127 Ag35 100.3(5)
Ag34 C127 Ag35 100.5(5)
C127 C128 C129 172.9(15)
C127 C128 Ag35 61.1(9)
C129 C128 Ag35 123.9(10)
C127 C128 Ag34 56.7(9)
C129 C128 Ag34 126.9(11)
Ag35 C128 Ag34 82.6(4)
C128 C129 C130 107.5(15)
C128 C129 C132 107.2(14)
C130 C129 C132 111.6(17)
C128 C129 C131 107.5(14)
C130 C129 C131 110.7(17)
C132 C129 C131 112.1(16)
C134 C133 Ag36 135.4(13)
C134 C133 Ag35 141.4(13)
Ag36 C133 Ag35 79.4(5)
C134 C133 Ag28 77.4(10)
Ag36 C133 Ag28 105.0(6)
Ag35 C133 Ag28 114.0(6)
C133 C134 C135 171.1(17)
C133 C134 Ag28 72.5(9)
C135 C134 Ag28 116.4(12)
C136 C135 C134 112.5(18)
C136 C135 C138 109.5(18)
C134 C135 C138 107.3(17)
C136 C135 C137 109(2)
C134 C135 C137 106.4(16)
C138 C135 C137 112(2)
C140 C139 Ag37 155.3(14)
C140 C139 Ag38 119.5(12)
Ag37 C139 Ag38 83.3(7)
C140 C139 Ag36 85.0(11)
Ag37 C139 Ag36 105.1(6)
Ag38 C139 Ag36 91.1(6)
C139 C140 C141 175.3(18)
C139 C140 Ag36 65.9(10)
C141 C140 Ag36 118.8(12)
C143 C141 C140 111.9(18)
C143 C141 C144 112(2)
C140 C141 C144 107.9(19)
C143 C141 C142 112(2)
C140 C141 C142 107.6(17)
C144 C141 C142 104.9(18)
C146 C145 Ag37 168.5(15)
C146 C145 Ag30 87.9(13)
Ag37 C145 Ag30 91.1(7)
C146 C145 Ag29 84.7(12)
Ag37 C145 Ag29 106.4(7)
Ag30 C145 Ag29 109.5(7)
C145 C146 C147 170(2)
C145 C146 Ag29 65.6(11)
C147 C146 Ag29 120.4(12)
C145 C146 Ag30 63.0(11)
C147 C146 Ag30 121.2(15)
Ag29 C146 Ag30 95.1(5)
C146 C147 C149 110(2)
C146 C147 C148 107.2(16)
C149 C147 C148 111.5(17)
C146 C147 C150 109.7(16)
C149 C147 C150 110.8(17)
C148 C147 C150 108(2)
C152 C151 Ag30 146.6(19)
C152 C151 Ag31 94.3(19)
Ag30 C151 Ag31 103.4(9)
C152 C151 Ag39 126.2(17)
Ag30 C151 Ag39 81.2(7)
Ag31 C151 Ag39 93.5(8)
C151 C152 C153 174(3)
C151 C152 Ag31 57.5(15)
C153 C152 Ag31 124(2)
C155 C153 C156 133(4)
C155 C153 C152 105(3)
C156 C153 C152 112(3)
C155 C153 C154 98(3)
C156 C153 C154 103(3)
C152 C153 C154 102(3)
C158 C157 Ag42 171.5(14)
C158 C157 Ag39 94.5(16)
Ag42 C157 Ag39 88.2(7)
C158 C157 Ag38 96.0(14)
Ag42 C157 Ag38 90.3(7)
Ag39 C157 Ag38 113.1(6)
C157 C158 C159 168.3(19)
C157 C158 Ag39 58.4(14)
C159 C158 Ag39 120.0(14)
C157 C158 Ag38 57.8(12)
C159 C158 Ag38 133.2(13)
Ag39 C158 Ag38 90.6(5)
C158 C159 C160 113.8(18)
C158 C159 C162 105.5(14)
C160 C159 C162 112.0(15)
C158 C159 C161 107.3(14)
C160 C159 C161 112.2(17)
C162 C159 C161 105.4(16)
C164 C163 Ag41 147.9(14)
C164 C163 Ag40 128.0(14)
Ag41 C163 Ag40 84.0(5)
C164 C163 Ag42 84.5(10)
Ag41 C163 Ag42 93.6(5)
Ag40 C163 Ag42 99.2(5)
C163 C164 C165 170(2)
C163 C164 Ag42 66.1(10)
C165 C164 Ag42 121.2(13)
C166 C165 C164 110(2)
C166 C165 C168 118(2)
C164 C165 C168 108(2)
C166 C165 C167 99(2)
C164 C165 C167 112(2)
C168 C165 C167 110(2)

loop_
_geom_bond_atom_site_label_1
_geom_bond_atom_site_label_2
_geom_bond_distance
Ag1 C1 2.251(15)
Ag1 C7 2.262(12)
Ag1 O1 2.511(8)
Ag1 C8 2.561(13)
Ag1 C2 2.691(15)
Ag1 Ag2 3.1124(17)
Ag1 Ag4 3.1737(17)
Ag1 Ag5 3.1937(17)
Ag2 C1 2.085(15)
Ag2 C13 2.102(14)
Ag2 Ag13 2.9898(16)
Ag2 Ag5 3.1119(18)
Ag3 C25 2.232(14)
Ag3 C7 2.258(12)
Ag3 Cl1 2.686(4)
Ag3 Ag8 2.8662(15)
Ag3 Ag4 3.0665(15)
Ag3 Ag7 3.1445(15)
Ag4 C7 2.098(13)
Ag4 C37 2.157(13)
Ag4 Cl2 2.791(4)
Ag4 Ag9 2.8359(15)
Ag4 Ag10 3.3017(15)
Ag5 C49 2.129(14)
Ag5 C1 2.244(15)
Ag5 Cl2 2.797(4)
Ag5 Ag12 3.0312(17)
Ag5 Ag11 3.1194(18)
Ag6 C19 2.235(14)
Ag6 C13 2.296(13)
Ag6 C14 2.584(15)
Ag6 Cl1 2.790(3)
Ag6 Ag7 2.8032(16)
Ag7 C19 2.192(14)
Ag7 C25 2.325(13)
Ag7 C26 2.517(13)
Ag8 C25 2.091(13)
Ag8 C31 2.105(14)
Ag8 Ag9 2.9200(15)
Ag9 C37 2.118(13)
Ag9 C31 2.225(14)
Ag9 C32 2.668(14)
Ag10 C43 2.171(13)
Ag10 C37 2.301(13)
Ag10 C38 2.489(14)
Ag10 O4 2.587(8)
Ag10 Ag11 2.7737(18)
Ag11 C43 2.216(15)
Ag11 C49 2.247(16)
Ag11 C50 2.67(2)
Ag12 C55 2.160(14)
Ag12 C49 2.196(14)
Ag12 C50 2.69(2)
Ag12 Ag13 2.7825(17)
Ag13 C55 2.157(16)
Ag13 C13 2.216(14)
Ag13 O2 2.579(9)
Ag13 C14 2.708(15)
Ag14 C73 2.122(14)
Ag14 C19 2.268(13)
Ag14 C20 2.384(14)
Ag14 O6 2.397(9)
Ag15 C85 2.102(14)
Ag15 C31 2.269(14)
Ag15 O7 2.410(8)
Ag15 C32 2.435(14)
Ag15 Ag22 3.1230(15)
Ag15 Ag23 3.1877(15)
Ag16 C97 2.157(13)
Ag16 C43 2.292(14)
Ag16 C44 2.395(14)
Ag16 O8 2.418(9)
Ag16 Ag24 3.1156(15)
Ag17 C61 2.098(14)
Ag17 C55 2.294(13)
Ag17 C56 2.338(16)
Ag17 O9 2.382(8)
Ag17 Ag18 3.2224(17)
Ag18 C61 2.242(16)
Ag18 C103 2.298(15)
Ag18 O22 2.591(9)
Ag18 C104 2.655(18)
Ag18 Ag25 3.0321(17)
Ag18 Ag19 3.1241(15)
Ag19 C67 2.224(13)
Ag19 C61 2.290(14)
Ag19 O14 2.579(8)
Ag19 C62 2.595(14)
Ag19 O22 2.597(9)
Ag19 Ag20 2.9746(14)
Ag19 Ag27 3.3256(15)
Ag20 C67 2.275(11)
Ag20 C73 2.293(13)
Ag20 O14 2.569(8)
Ag20 O19 2.587(8)
Ag20 C74 2.694(13)
Ag20 Ag21 3.0108(14)
Ag21 C73 2.261(13)
Ag21 C79 2.286(13)
Ag21 O15 2.545(8)
Ag21 C80 2.618(14)
Ag21 Ag22 3.1459(15)
Ag22 C79 2.221(13)
Ag22 C85 2.249(15)
Ag22 O20 2.524(8)
Ag22 Ag28 3.2022(15)
Ag22 Ag23 3.3476(15)
Ag23 C91 2.153(14)
Ag23 C85 2.227(15)
Ag23 Ag29 2.9795(16)
Ag23 Ag24 3.2876(16)
Ag24 C97 2.188(15)
Ag24 C91 2.297(14)
Ag24 C92 2.537(16)
Ag24 O16 2.588(8)
Ag24 Ag25 3.2390(17)
Ag25 C103 2.240(17)
Ag25 C97 2.332(15)
Ag25 C98 2.475(16)
Ag25 O17 2.554(8)
Ag25 Ag26 3.2184(16)
Ag26 C103 2.128(17)
Ag26 C109 2.283(17)
Ag26 C110 2.36(2)
Ag26 O26 2.419(10)
Ag27 C67 2.133(13)
Ag27 C121 2.288(13)
Ag27 C122 2.385(13)
Ag27 O23 2.399(9)
Ag28 C79 2.120(14)
Ag28 C133 2.299(13)
Ag28 C134 2.352(16)
Ag28 O24 2.376(9)
Ag29 C91 2.135(14)
Ag29 C145 2.268(18)
Ag29 O25 2.432(9)
Ag29 C146 2.479(16)
Ag30 C151 2.17(2)
Ag30 C145 2.265(17)
Ag30 C146 2.540(19)
Ag30 Ag39 2.8556(19)
Ag30 Ag37 3.118(2)
Ag31 C109 2.14(2)
Ag31 C151 2.18(2)
Ag31 C152 2.57(3)
Ag31 Ag32 2.830(2)
Ag31 Ag39 3.203(2)
Ag32 C109 2.213(18)
Ag32 C115 2.272(16)
Ag32 O32 2.560(9)
Ag32 C116 2.68(2)
Ag32 Cl4A 2.881(16)
Ag32 Ag40 3.2464(17)
Ag33 C121 2.166(15)
Ag33 C115 2.200(14)
Ag33 C116 2.644(16)
Ag33 Ag34 2.7620(17)
Ag33 Ag40 3.1058(16)
Ag34 C121 2.196(15)
Ag34 C127 2.213(14)
Ag34 O33 2.572(9)
Ag34 C128 2.632(14)
Ag34 Ag41 3.1565(15)
Ag35 C133 2.199(13)
Ag35 C127 2.292(13)
Ag35 C128 2.617(15)
Ag35 Ag36 2.8073(17)
Ag35 Cl3A 2.809(9)
Ag36 C133 2.196(16)
Ag36 C139 2.287(16)
Ag36 C140 2.496(15)
Ag36 Ag38 3.240(2)
Ag37 C139 2.088(17)
Ag37 C145 2.099(18)
Ag37 Ag38 2.8855(17)
Ag38 C139 2.252(17)
Ag38 C157 2.303(18)
Ag38 Cl3A 2.542(8)
Ag38 C158 2.71(2)
Ag38 Ag42 3.1214(19)
Ag39 C151 2.22(2)
Ag39 C157 2.25(2)
Ag39 Cl4A 2.573(13)
Ag39 Cl4B 2.61(3)
Ag39 C158 2.636(19)
Ag39 Ag42 3.0269(19)
Ag40 C115 2.106(15)
Ag40 C163 2.163(14)
Ag40 Ag41 2.8789(16)
Ag40 Cl4A 2.916(12)
Ag40 Ag42 3.3577(17)
Ag41 C127 2.114(12)
Ag41 C163 2.140(14)
Ag41 Cl3A 2.903(9)
Ag41 Ag42 3.1980(15)
Ag42 C157 2.094(16)
Ag42 C163 2.245(13)
Ag42 C164 2.444(16)
Ag42 O35 2.575(9)
Eu O17 2.407(8)
Eu O20 2.424(8)
Eu O22 2.425(9)
Eu O21 2.430(9)
Eu O16 2.431(8)
Eu O15 2.434(8)
Eu O14 2.437(8)
Eu O19 2.450(8)
Eu O18 3.059(8)
Eu O36 3.079(8)
Eu W5 3.7756(8)
Eu W4 3.7799(8)
W1 O1 1.721(8)
W1 O3 1.893(8)
W1 O4 1.909(8)
W1 O2 1.915(8)
W1 O5 1.933(8)
W1 O18 2.316(8)
W2 O10 1.724(10)
W2 O14 1.810(8)
W2 O9 1.898(8)
W2 O6 1.922(8)
W2 O2 2.007(8)
W2 O18 2.339(7)
W3 O11 1.721(9)
W3 O15 1.812(8)
W3 O6 1.928(8)
W3 O7 1.952(8)
W3 O3 2.030(9)
W3 O18 2.312(8)
W4 O12 1.717(9)
W4 O16 1.796(7)
W4 O7 1.916(8)
W4 O8 1.918(8)
W4 O4 2.032(8)
W4 O18 2.317(7)
W5 O13 1.711(9)
W5 O17 1.815(8)
W5 O8 1.921(8)
W5 O9 1.943(8)
W5 O5 2.008(8)
W5 O18 2.322(8)
W6 O28 1.728(9)
W6 O19 1.802(8)
W6 O24 1.919(8)
W6 O23 1.920(9)
W6 O33 2.039(8)
W6 O36 2.335(7)
W7 O29 1.735(11)
W7 O20 1.803(8)
W7 O25 1.929(9)
W7 O24 1.936(8)
W7 O34 2.019(8)
W7 O36 2.309(8)
W8 O30 1.732(9)
W8 O21 1.795(8)
W8 O26 1.918(10)
W8 O25 1.955(10)
W8 O31 2.022(9)
W8 O36 2.315(7)
W9 O27 1.700(11)
W9 O22 1.805(8)
W9 O23 1.926(8)
W9 O26 1.930(10)
W9 O32 2.013(8)
W9 O36 2.320(8)
W10 O35 1.717(8)
W10 O34 1.903(10)
W10 O31 1.913(9)
W10 O33 1.920(9)
W10 O32 1.939(10)
W10 O36 2.316(8)
Cl3A Cl3B 1.39(2)
Cl4A Cl4B 1.72(3)
C1 C2 1.24(2)
C2 C3 1.45(2)
C3 C6 1.54(3)
C3 C5 1.56(3)
C3 C4 1.57(3)
C7 C8 1.238(18)
C8 C9 1.47(2)
C9 C11 1.48(3)
C9 C10 1.53(3)
C9 C12 1.578(18)
C13 C14 1.187(19)
C14 C15 1.51(2)
C15 C18 1.470(19)
C15 C17 1.51(4)
C15 C16 1.54(3)
C19 C20 1.239(19)
C20 C21 1.479(19)
C21 C22 1.49(2)
C21 C24 1.54(3)
C21 C23 1.55(2)
C25 C26 1.223(18)
C26 C27 1.469(18)
C27 C30 1.49(2)
C27 C29 1.51(2)
C27 C28 1.56(3)
C31 C32 1.201(19)
C32 C33 1.499(19)
C33 C36 1.50(2)
C33 C34 1.52(2)
C33 C35 1.52(2)
C37 C38 1.217(18)
C38 C39 1.495(19)
C39 C40 1.52(2)
C39 C41 1.53(3)
C39 C42 1.56(3)
C43 C44 1.211(19)
C44 C45 1.51(2)
C45 C48 1.46(4)
C45 C46 1.47(3)
C45 C47 1.57(3)
C49 C50 1.191(10)
C50 C51 1.519(18)
C51 C52 1.511(18)
C51 C54 1.529(18)
C51 C53 1.59(4)
C55 C56 1.24(2)
C56 C57 1.45(2)
C57 C59 1.51(3)
C57 C58 1.53(3)
C57 C60 1.54(3)
C61 C62 1.215(19)
C62 C63 1.48(2)
C63 C66 1.51(2)
C63 C64 1.52(3)
C63 C65 1.53(3)
C67 C68 1.214(18)
C68 C69 1.478(19)
C69 C70 1.49(2)
C69 C71 1.51(2)
C69 C72 1.52(2)
C73 C74 1.208(18)
C74 C75 1.465(18)
C75 C77 1.49(2)
C75 C76 1.54(2)
C75 C78 1.55(2)
C79 C80 1.202(19)
C80 C81 1.505(19)
C81 C82 1.50(2)
C81 C83 1.53(2)
C81 C84 1.54(3)
C85 C86 1.18(2)
C86 C87 1.544(18)
C87 C90 1.52(5)
C87 C89 1.52(5)
C87 C88 1.57(4)
C91 C92 1.206(19)
C92 C93 1.49(2)
C93 C94 1.516(19)
C93 C95 1.52(2)
C93 C96 1.54(2)
C97 C98 1.215(19)
C98 C99 1.52(2)
C99 C101 1.48(3)
C99 C100 1.49(3)
C99 C102 1.52(3)
C103 C104 1.16(2)
C104 C105 1.51(3)
C105 C108 1.39(4)
C105 C106 1.41(3)
C105 C107 1.531(19)
C107 C108 2.00(7)
C109 C110 1.26(3)
C110 C111 1.54(3)
C111 C112 1.30(4)
C111 C113 1.527(19)
C111 C114 1.53(3)
C115 C116 1.22(2)
C116 C117 1.50(3)
C117 C118 1.48(3)
C117 C120 1.49(3)
C117 C119 1.50(4)
C121 C122 1.202(19)
C122 C123 1.494(18)
C123 C126 1.50(2)
C123 C124 1.51(2)
C123 C125 1.52(2)
C127 C128 1.202(19)
C128 C129 1.51(2)
C129 C130 1.52(3)
C129 C132 1.53(3)
C129 C131 1.53(3)
C133 C134 1.21(2)
C134 C135 1.49(2)
C135 C136 1.49(3)
C135 C138 1.55(3)
C135 C137 1.56(3)
C139 C140 1.22(2)
C140 C141 1.50(3)
C141 C143 1.46(3)
C141 C144 1.55(3)
C141 C142 1.56(3)
C145 C146 1.23(2)
C146 C147 1.46(2)
C147 C149 1.51(3)
C147 C148 1.54(3)
C147 C150 1.55(3)
C151 C152 1.22(3)
C152 C153 1.54(3)
C153 C155 1.47(4)
C153 C156 1.47(5)
C153 C154 1.64(5)
C157 C158 1.21(2)
C158 C159 1.52(2)
C159 C160 1.53(3)
C159 C162 1.53(2)
C159 C161 1.59(3)
C163 C164 1.21(2)
C164 C165 1.50(3)
C165 C166 1.45(4)
C165 C168 1.54(3)
C165 C167 1.56(4)

loop_
_geom_torsion_atom_site_label_1
_geom_torsion_atom_site_label_2
_geom_torsion_atom_site_label_3
_geom_torsion_atom_site_label_4
_geom_torsion
C7 Ag1 Ag2 C1 176.8(8)
O1 Ag1 Ag2 C1 -124.0(6)
C8 Ag1 Ag2 C1 134.5(8)
C2 Ag1 Ag2 C1 7.2(7)
Ag4 Ag1 Ag2 C1 -126.2(6)
Ag5 Ag1 Ag2 C1 -54.9(6)
C1 Ag1 Ag2 C13 -174.1(9)
C7 Ag1 Ag2 C13 2.8(9)
O1 Ag1 Ag2 C13 61.9(8)
C8 Ag1 Ag2 C13 -39.5(9)
C2 Ag1 Ag2 C13 -166.8(8)
Ag4 Ag1 Ag2 C13 59.7(7)
Ag5 Ag1 Ag2 C13 131.0(7)
C1 Ag1 Ag2 Ag13 107.1(6)
C7 Ag1 Ag2 Ag13 -76.0(5)
O1 Ag1 Ag2 Ag13 -16.9(2)
C8 Ag1 Ag2 Ag13 -118.3(5)
C2 Ag1 Ag2 Ag13 114.4(4)
Ag4 Ag1 Ag2 Ag13 -19.08(11)
Ag5 Ag1 Ag2 Ag13 52.22(7)
C1 Ag1 Ag2 Ag5 54.9(6)
C7 Ag1 Ag2 Ag5 -128.3(5)
O1 Ag1 Ag2 Ag5 -69.1(2)
C8 Ag1 Ag2 Ag5 -170.6(5)
C2 Ag1 Ag2 Ag5 62.2(4)
Ag4 Ag1 Ag2 Ag5 -71.31(7)
C25 Ag3 Ag4 C7 -136.4(7)
Cl1 Ag3 Ag4 C7 66.5(5)
Ag8 Ag3 Ag4 C7 -144.9(5)
Ag7 Ag3 Ag4 C7 143.6(5)
C25 Ag3 Ag4 C37 12.8(7)
C7 Ag3 Ag4 C37 149.2(6)
Cl1 Ag3 Ag4 C37 -144.2(5)
Ag8 Ag3 Ag4 C37 4.3(5)
Ag7 Ag3 Ag4 C37 -67.1(5)
C25 Ag3 Ag4 Cl2 147.0(5)
C7 Ag3 Ag4 Cl2 -76.6(5)
Cl1 Ag3 Ag4 Cl2 -10.07(14)
Ag8 Ag3 Ag4 Cl2 138.44(10)
Ag7 Ag3 Ag4 Cl2 67.02(13)
C25 Ag3 Ag4 Ag9 14.8(5)
C7 Ag3 Ag4 Ag9 151.2(5)
Cl1 Ag3 Ag4 Ag9 -142.24(9)
Ag8 Ag3 Ag4 Ag9 6.28(4)
Ag7 Ag3 Ag4 Ag9 -65.14(8)
C25 Ag3 Ag4 Ag1 173.3(5)
C7 Ag3 Ag4 Ag1 -50.3(5)
Cl1 Ag3 Ag4 Ag1 16.28(9)
Ag8 Ag3 Ag4 Ag1 164.80(5)
Ag7 Ag3 Ag4 Ag1 93.38(8)
C25 Ag3 Ag4 Ag10 70.3(5)
C7 Ag3 Ag4 Ag10 -153.3(5)
Cl1 Ag3 Ag4 Ag10 -86.76(10)
Ag8 Ag3 Ag4 Ag10 61.76(7)
Ag7 Ag3 Ag4 Ag10 -9.66(11)
C1 Ag1 Ag4 C7 177.6(8)
O1 Ag1 Ag4 C7 -126.2(5)
C8 Ag1 Ag4 C7 7.3(6)
C2 Ag1 Ag4 C7 136.1(7)
Ag2 Ag1 Ag4 C7 -124.1(5)
Ag5 Ag1 Ag4 C7 -178.9(5)
C1 Ag1 Ag4 C37 9.3(10)
C7 Ag1 Ag4 C37 -168.3(10)
O1 Ag1 Ag4 C37 65.6(9)
C8 Ag1 Ag4 C37 -161.0(9)
C2 Ag1 Ag4 C37 -32.2(10)
Ag2 Ag1 Ag4 C37 67.7(8)
Ag5 Ag1 Ag4 C37 12.8(8)
C1 Ag1 Ag4 Cl2 26.5(6)
C7 Ag1 Ag4 Cl2 -151.0(5)
O1 Ag1 Ag4 Cl2 82.8(2)
C8 Ag1 Ag4 Cl2 -143.8(4)
C2 Ag1 Ag4 Cl2 -15.0(5)
Ag2 Ag1 Ag4 Cl2 84.88(10)
Ag5 Ag1 Ag4 Cl2 30.04(9)
C1 Ag1 Ag4 Ag9 -93.6(6)
C7 Ag1 Ag4 Ag9 88.8(5)
O1 Ag1 Ag4 Ag9 -37.4(2)
C8 Ag1 Ag4 Ag9 96.0(4)
C2 Ag1 Ag4 Ag9 -135.2(5)
Ag2 Ag1 Ag4 Ag9 -35.29(12)
Ag5 Ag1 Ag4 Ag9 -90.13(8)
C1 Ag1 Ag4 Ag3 -129.7(6)
C7 Ag1 Ag4 Ag3 52.7(5)
O1 Ag1 Ag4 Ag3 -73.5(2)
C8 Ag1 Ag4 Ag3 60.0(3)
C2 Ag1 Ag4 Ag3 -171.2(5)
Ag2 Ag1 Ag4 Ag3 -71.36(7)
Ag5 Ag1 Ag4 Ag3 -126.20(5)
C1 Ag1 Ag4 Ag10 -6.8(6)
C7 Ag1 Ag4 Ag10 175.6(5)
O1 Ag1 Ag4 Ag10 49.4(2)
C8 Ag1 Ag4 Ag10 -177.1(3)
C2 Ag1 Ag4 Ag10 -48.3(5)
Ag2 Ag1 Ag4 Ag10 51.52(8)
Ag5 Ag1 Ag4 Ag10 -3.32(6)
C1 Ag2 Ag5 C49 -145.7(8)
C13 Ag2 Ag5 C49 13.3(8)
Ag13 Ag2 Ag5 C49 13.3(6)
Ag1 Ag2 Ag5 C49 159.2(6)
C13 Ag2 Ag5 C1 159.0(8)
Ag13 Ag2 Ag5 C1 159.0(6)
Ag1 Ag2 Ag5 C1 -55.1(6)
C1 Ag2 Ag5 Cl2 73.9(6)
C13 Ag2 Ag5 Cl2 -127.1(5)
Ag13 Ag2 Ag5 Cl2 -127.15(10)
Ag1 Ag2 Ag5 Cl2 18.71(9)
C1 Ag2 Ag5 Ag12 -155.7(6)
C13 Ag2 Ag5 Ag12 3.3(5)
Ag13 Ag2 Ag5 Ag12 3.28(4)
Ag1 Ag2 Ag5 Ag12 149.14(5)
C1 Ag2 Ag5 Ag11 149.5(6)
C13 Ag2 Ag5 Ag11 -51.5(5)
Ag13 Ag2 Ag5 Ag11 -51.56(8)
Ag1 Ag2 Ag5 Ag11 94.31(8)
C1 Ag2 Ag5 Ag1 55.1(6)
C13 Ag2 Ag5 Ag1 -145.8(5)
Ag13 Ag2 Ag5 Ag1 -145.87(5)
C7 Ag1 Ag5 C49 1.5(12)
O1 Ag1 Ag5 C49 -55.7(11)
C8 Ag1 Ag5 C49 24.7(17)
C2 Ag1 Ag5 C49 146.7(12)
Ag2 Ag1 Ag5 C49 -129.4(11)
Ag4 Ag1 Ag5 C49 2.5(11)
C7 Ag1 Ag5 C1 -177.9(7)
O1 Ag1 Ag5 C1 124.9(6)
C8 Ag1 Ag5 C1 -154.7(14)
C2 Ag1 Ag5 C1 -32.7(6)
Ag2 Ag1 Ag5 C1 51.2(6)
Ag4 Ag1 Ag5 C1 -176.8(6)
C1 Ag1 Ag5 Cl2 146.8(6)
C7 Ag1 Ag5 Cl2 -31.1(5)
O1 Ag1 Ag5 Cl2 -88.3(2)
C8 Ag1 Ag5 Cl2 -7.9(13)
C2 Ag1 Ag5 Cl2 114.0(4)
Ag2 Ag1 Ag5 Cl2 -162.00(9)
Ag4 Ag1 Ag5 Cl2 -30.06(9)
C1 Ag1 Ag5 Ag12 -97.3(6)
C7 Ag1 Ag5 Ag12 84.8(5)
O1 Ag1 Ag5 Ag12 27.6(2)
C8 Ag1 Ag5 Ag12 108.0(13)
C2 Ag1 Ag5 Ag12 -130.0(4)
Ag2 Ag1 Ag5 Ag12 -46.07(8)
Ag4 Ag1 Ag5 Ag12 85.87(9)
C1 Ag1 Ag5 Ag2 -51.2(6)
C7 Ag1 Ag5 Ag2 130.9(5)
O1 Ag1 Ag5 Ag2 73.7(2)
C8 Ag1 Ag5 Ag2 154.1(13)
C2 Ag1 Ag5 Ag2 -84.0(4)
Ag4 Ag1 Ag5 Ag2 131.94(5)
C1 Ag1 Ag5 Ag11 179.9(6)
C7 Ag1 Ag5 Ag11 2.0(5)
O1 Ag1 Ag5 Ag11 -55.2(2)
C8 Ag1 Ag5 Ag11 25.2(13)
C2 Ag1 Ag5 Ag11 147.2(4)
Ag2 Ag1 Ag5 Ag11 -128.88(6)
Ag4 Ag1 Ag5 Ag11 3.06(6)
C13 Ag6 Ag7 C19 163.7(9)
Cl1 Ag6 Ag7 C19 140.2(4)
C19 Ag6 Ag7 C25 -157.4(7)
C13 Ag6 Ag7 C25 6.3(10)
Cl1 Ag6 Ag7 C25 -17.2(6)
C19 Ag6 Ag7 C26 -104.6(7)
C13 Ag6 Ag7 C26 59.1(10)
Cl1 Ag6 Ag7 C26 35.6(5)
C19 Ag6 Ag7 Ag3 -169.0(4)
C13 Ag6 Ag7 Ag3 -5.3(8)
Cl1 Ag6 Ag7 Ag3 -28.73(8)
C25 Ag3 Ag7 C19 152.8(8)
C7 Ag3 Ag7 C19 2.0(11)
Cl1 Ag3 Ag7 C19 13.1(7)
Ag8 Ag3 Ag7 C19 -163.3(7)
Ag4 Ag3 Ag7 C19 -85.2(7)
C7 Ag3 Ag7 C25 -150.8(9)
Cl1 Ag3 Ag7 C25 -139.8(5)
Ag8 Ag3 Ag7 C25 43.9(5)
Ag4 Ag3 Ag7 C25 122.0(5)
C25 Ag3 Ag7 C26 23.9(6)
C7 Ag3 Ag7 C26 -126.9(9)
Cl1 Ag3 Ag7 C26 -115.9(3)
Ag8 Ag3 Ag7 C26 67.8(3)
Ag4 Ag3 Ag7 C26 145.9(3)
C25 Ag3 Ag7 Ag6 170.8(5)
C7 Ag3 Ag7 Ag6 20.0(8)
Cl1 Ag3 Ag7 Ag6 31.02(9)
Ag8 Ag3 Ag7 Ag6 -145.33(4)
Ag4 Ag3 Ag7 Ag6 -67.21(8)
C7 Ag3 Ag8 C25 142.5(6)
Cl1 Ag3 Ag8 C25 -49.6(4)
Ag4 Ag3 Ag8 C25 172.5(4)
Ag7 Ag3 Ag8 C25 -45.0(4)
C25 Ag3 Ag8 C31 -165.0(7)
C7 Ag3 Ag8 C31 -22.5(6)
Cl1 Ag3 Ag8 C31 145.4(5)
Ag4 Ag3 Ag8 C31 7.5(5)
Ag7 Ag3 Ag8 C31 150.0(5)
C25 Ag3 Ag8 Ag9 -178.6(4)
C7 Ag3 Ag8 Ag9 -36.0(4)
Cl1 Ag3 Ag8 Ag9 131.81(13)
Ag4 Ag3 Ag8 Ag9 -6.07(4)
Ag7 Ag3 Ag8 Ag9 136.44(4)
C7 Ag4 Ag9 C37 -153.0(6)
Cl2 Ag4 Ag9 C37 52.7(5)
Ag3 Ag4 Ag9 C37 -177.9(5)
Ag1 Ag4 Ag9 C37 149.1(5)
Ag10 Ag4 Ag9 C37 45.9(5)
C7 Ag4 Ag9 C31 -3.8(7)
C37 Ag4 Ag9 C31 149.1(7)
Cl2 Ag4 Ag9 C31 -158.1(6)
Ag3 Ag4 Ag9 C31 -28.8(6)
Ag1 Ag4 Ag9 C31 -61.8(6)
Ag10 Ag4 Ag9 C31 -165.0(6)
C7 Ag4 Ag9 C32 -47.5(8)
C37 Ag4 Ag9 C32 105.5(9)
Cl2 Ag4 Ag9 C32 158.2(7)
Ag3 Ag4 Ag9 C32 -72.5(7)
Ag1 Ag4 Ag9 C32 -105.5(7)
Ag10 Ag4 Ag9 C32 151.4(7)
C7 Ag4 Ag9 Ag8 18.8(4)
C37 Ag4 Ag9 Ag8 171.7(5)
Cl2 Ag4 Ag9 Ag8 -135.54(11)
Ag3 Ag4 Ag9 Ag8 -6.21(4)
Ag1 Ag4 Ag9 Ag8 -39.21(9)
Ag10 Ag4 Ag9 Ag8 -142.37(4)
C25 Ag8 Ag9 C37 16.5(8)
C31 Ag8 Ag9 C37 -148.6(8)
Ag3 Ag8 Ag9 C37 18.1(7)
C25 Ag8 Ag9 C31 165.2(7)
Ag3 Ag8 Ag9 C31 166.7(5)
C25 Ag8 Ag9 C32 160.2(6)
C31 Ag8 Ag9 C32 -5.0(6)
Ag3 Ag8 Ag9 C32 161.8(3)
C25 Ag8 Ag9 Ag4 5.1(5)
C31 Ag8 Ag9 Ag4 -160.1(5)
Ag3 Ag8 Ag9 Ag4 6.62(4)
C7 Ag4 Ag10 C43 34.5(12)
C37 Ag4 Ag10 C43 -145.4(9)
Cl2 Ag4 Ag10 C43 -9.4(8)
Ag9 Ag4 Ag10 C43 164.5(8)
Ag3 Ag4 Ag10 C43 103.7(8)
Ag1 Ag4 Ag10 C43 25.6(8)
Cl2 Ag4 Ag10 C37 136.0(5)
Ag9 Ag4 Ag10 C37 -50.1(5)
Ag3 Ag4 Ag10 C37 -110.9(5)
Ag1 Ag4 Ag10 C37 171.0(5)
C7 Ag4 Ag10 C38 156.8(10)
C37 Ag4 Ag10 C38 -23.0(6)
Cl2 Ag4 Ag10 C38 113.0(4)
Ag9 Ag4 Ag10 C38 -73.2(3)
Ag3 Ag4 Ag10 C38 -133.9(4)
Ag1 Ag4 Ag10 C38 148.0(3)
C7 Ag4 Ag10 O4 -68.8(10)
C37 Ag4 Ag10 O4 111.3(5)
Cl2 Ag4 Ag10 O4 -112.6(2)
Ag9 Ag4 Ag10 O4 61.2(2)
Ag3 Ag4 Ag10 O4 0.4(2)
Ag1 Ag4 Ag10 O4 -77.7(2)
C7 Ag4 Ag10 Ag11 11.5(10)
C37 Ag4 Ag10 Ag11 -168.4(5)
Cl2 Ag4 Ag10 Ag11 -32.33(9)
Ag9 Ag4 Ag10 Ag11 141.48(5)
Ag3 Ag4 Ag10 Ag11 80.72(7)
Ag1 Ag4 Ag10 Ag11 2.61(6)
C37 Ag10 Ag11 C43 154.3(7)
C38 Ag10 Ag11 C43 103.1(7)
O4 Ag10 Ag11 C43 -128.2(5)
Ag4 Ag10 Ag11 C43 167.0(4)
C43 Ag10 Ag11 C49 -164.1(9)
C37 Ag10 Ag11 C49 -9.9(10)
C38 Ag10 Ag11 C49 -61.0(10)
O4 Ag10 Ag11 C49 67.7(9)
Ag4 Ag10 Ag11 C49 2.9(8)
C43 Ag10 Ag11 Ag5 -167.4(4)
C37 Ag10 Ag11 Ag5 -13.2(5)
C38 Ag10 Ag11 Ag5 -64.3(6)
O4 Ag10 Ag11 Ag5 64.40(18)
Ag4 Ag10 Ag11 Ag5 -0.42(6)
C49 Ag5 Ag11 C43 150.6(11)
C1 Ag5 Ag11 C43 -28.9(14)
Cl2 Ag5 Ag11 C43 5.5(9)
Ag12 Ag5 Ag11 C43 -159.9(9)
Ag2 Ag5 Ag11 C43 -98.6(9)
Ag1 Ag5 Ag11 C43 -29.1(9)
Cl2 Ag5 Ag11 C49 -145.1(5)
Ag12 Ag5 Ag11 C49 49.5(5)
Ag2 Ag5 Ag11 C49 110.8(5)
Ag1 Ag5 Ag11 C49 -179.8(5)
C49 Ag5 Ag11 C50 5.7(8)
C1 Ag5 Ag11 C50 -173.8(12)
Cl2 Ag5 Ag11 C50 -139.4(6)
Ag12 Ag5 Ag11 C50 55.3(6)
Ag2 Ag5 Ag11 C50 116.5(6)
Ag1 Ag5 Ag11 C50 -174.0(6)
C49 Ag5 Ag11 Ag10 177.9(5)
C1 Ag5 Ag11 Ag10 -1.6(11)
Cl2 Ag5 Ag11 Ag10 32.77(9)
Ag12 Ag5 Ag11 Ag10 -132.57(5)
Ag2 Ag5 Ag11 Ag10 -71.29(9)
Ag1 Ag5 Ag11 Ag10 -1.85(7)
C49 Ag5 Ag12 C55 -144.6(8)
C1 Ag5 Ag12 C55 5.6(7)
Cl2 Ag5 Ag12 C55 150.6(6)
Ag2 Ag5 Ag12 C55 25.1(6)
Ag11 Ag5 Ag12 C55 166.3(5)
Ag1 Ag5 Ag12 C55 63.4(6)
C1 Ag5 Ag12 C49 150.2(8)
Cl2 Ag5 Ag12 C49 -64.8(6)
Ag2 Ag5 Ag12 C49 169.7(6)
Ag11 Ag5 Ag12 C49 -49.1(6)
Ag1 Ag5 Ag12 C49 -152.0(6)
C49 Ag5 Ag12 C50 -4.9(8)
C1 Ag5 Ag12 C50 145.4(7)
Cl2 Ag5 Ag12 C50 -69.7(6)
Ag2 Ag5 Ag12 C50 164.8(6)
Ag11 Ag5 Ag12 C50 -54.0(6)
Ag1 Ag5 Ag12 C50 -156.9(6)
C49 Ag5 Ag12 Ag13 -173.2(6)
C1 Ag5 Ag12 Ag13 -23.0(5)
Cl2 Ag5 Ag12 Ag13 121.96(11)
Ag2 Ag5 Ag12 Ag13 -3.52(5)
Ag11 Ag5 Ag12 Ag13 137.64(5)
Ag1 Ag5 Ag12 Ag13 34.75(9)
C49 Ag12 Ag13 C55 147.1(8)
C50 Ag12 Ag13 C55 121.6(14)
Ag5 Ag12 Ag13 C55 154.1(5)
C55 Ag12 Ag13 C13 -146.7(7)
C49 Ag12 Ag13 C13 0.4(8)
C50 Ag12 Ag13 C13 -25.0(15)
Ag5 Ag12 Ag13 C13 7.4(5)
C55 Ag12 Ag13 O2 128.3(5)
C49 Ag12 Ag13 O2 -84.6(6)
C50 Ag12 Ag13 O2 -110.1(14)
Ag5 Ag12 Ag13 O2 -77.65(19)
C55 Ag12 Ag13 C14 -122.2(11)
C49 Ag12 Ag13 C14 24.8(12)
C50 Ag12 Ag13 C14 -0.6(17)
Ag5 Ag12 Ag13 C14 31.8(10)
C55 Ag12 Ag13 Ag2 -150.4(4)
C49 Ag12 Ag13 Ag2 -3.3(6)
C50 Ag12 Ag13 Ag2 -28.8(14)
Ag5 Ag12 Ag13 Ag2 3.67(5)
C1 Ag2 Ag13 C55 -16.1(8)
C13 Ag2 Ag13 C55 144.3(7)
Ag5 Ag2 Ag13 C55 -35.7(5)
Ag1 Ag2 Ag13 C55 -79.9(5)
C1 Ag2 Ag13 C13 -160.4(7)
Ag5 Ag2 Ag13 C13 180.0(5)
Ag1 Ag2 Ag13 C13 135.8(5)
C1 Ag2 Ag13 O2 106.4(6)
C13 Ag2 Ag13 O2 -93.2(5)
Ag5 Ag2 Ag13 O2 86.7(2)
Ag1 Ag2 Ag13 O2 42.6(2)
C1 Ag2 Ag13 C14 -154.4(7)
C13 Ag2 Ag13 C14 6.0(6)
Ag5 Ag2 Ag13 C14 -174.0(4)
Ag1 Ag2 Ag13 C14 141.8(4)
C1 Ag2 Ag13 Ag12 16.0(6)
C13 Ag2 Ag13 Ag12 176.4(5)
Ag5 Ag2 Ag13 Ag12 -3.57(5)
Ag1 Ag2 Ag13 Ag12 -47.76(8)
C55 Ag17 Ag18 C61 -166.7(9)
C56 Ag17 Ag18 C61 -106.8(10)
O9 Ag17 Ag18 C61 129.9(6)
C61 Ag17 Ag18 C103 118.8(8)
C55 Ag17 Ag18 C103 -48.0(9)
C56 Ag17 Ag18 C103 12.0(10)
O9 Ag17 Ag18 C103 -111.3(6)
C61 Ag17 Ag18 O22 -74.7(6)
C55 Ag17 Ag18 O22 118.6(7)
C56 Ag17 Ag18 O22 178.5(8)
O9 Ag17 Ag18 O22 55.2(3)
C61 Ag17 Ag18 C104 111.9(7)
C55 Ag17 Ag18 C104 -54.9(9)
C56 Ag17 Ag18 C104 5.1(9)
O9 Ag17 Ag18 C104 -118.2(5)
C61 Ag17 Ag18 Ag25 -178.0(5)
C55 Ag17 Ag18 Ag25 15.2(7)
C56 Ag17 Ag18 Ag25 75.2(8)
O9 Ag17 Ag18 Ag25 -48.2(2)
C61 Ag17 Ag18 Ag19 -47.0(5)
C55 Ag17 Ag18 Ag19 146.3(7)
C56 Ag17 Ag18 Ag19 -153.8(8)
O9 Ag17 Ag18 Ag19 82.9(2)
C61 Ag18 Ag19 C67 105.6(15)
C103 Ag18 Ag19 C67 -8.0(18)
O22 Ag18 Ag19 C67 -65.8(15)
C104 Ag18 Ag19 C67 63.2(18)
Ag25 Ag18 Ag19 C67 -89.8(15)
Ag17 Ag18 Ag19 C67 145.9(15)
C103 Ag18 Ag19 C61 -113.6(12)
O22 Ag18 Ag19 C61 -171.4(5)
C104 Ag18 Ag19 C61 -42.4(12)
Ag25 Ag18 Ag19 C61 164.6(5)
Ag17 Ag18 Ag19 C61 40.3(5)
C61 Ag18 Ag19 O14 -122.3(5)
C103 Ag18 Ag19 O14 124.2(11)
O22 Ag18 Ag19 O14 66.3(3)
C104 Ag18 Ag19 O14 -164.6(11)
Ag25 Ag18 Ag19 O14 42.3(2)
Ag17 Ag18 Ag19 O14 -81.95(19)
C61 Ag18 Ag19 C62 28.8(6)
C103 Ag18 Ag19 C62 -84.8(11)
O22 Ag18 Ag19 C62 -142.6(4)
C104 Ag18 Ag19 C62 -13.6(11)
Ag25 Ag18 Ag19 C62 -166.7(4)
Ag17 Ag18 Ag19 C62 69.1(3)
C61 Ag18 Ag19 O22 171.4(5)
C103 Ag18 Ag19 O22 57.8(11)
C104 Ag18 Ag19 O22 129.0(11)
Ag25 Ag18 Ag19 O22 -24.0(2)
Ag17 Ag18 Ag19 O22 -148.3(2)
C61 Ag18 Ag19 Ag20 -144.4(5)
C103 Ag18 Ag19 Ag20 102.0(11)
O22 Ag18 Ag19 Ag20 44.2(2)
C104 Ag18 Ag19 Ag20 173.2(11)
Ag25 Ag18 Ag19 Ag20 20.17(11)
Ag17 Ag18 Ag19 Ag20 -104.09(7)
C61 Ag18 Ag19 Ag27 119.4(5)
C103 Ag18 Ag19 Ag27 5.9(11)
O22 Ag18 Ag19 Ag27 -52.0(2)
C104 Ag18 Ag19 Ag27 77.1(11)
Ag25 Ag18 Ag19 Ag27 -75.99(8)
Ag17 Ag18 Ag19 Ag27 159.76(6)
C61 Ag19 Ag20 C67 114.3(10)
O14 Ag19 Ag20 C67 168.4(5)
C62 Ag19 Ag20 C67 34.9(11)
O22 Ag19 Ag20 C67 -130.3(5)
Ag18 Ag19 Ag20 C67 -164.2(5)
Ag27 Ag19 Ag20 C67 -41.9(5)
C67 Ag19 Ag20 C73 -108.6(12)
C61 Ag19 Ag20 C73 5.7(14)
O14 Ag19 Ag20 C73 59.8(11)
C62 Ag19 Ag20 C73 -73.7(14)
O22 Ag19 Ag20 C73 121.0(11)
Ag18 Ag19 Ag20 C73 87.2(11)
Ag27 Ag19 Ag20 C73 -150.5(11)
C67 Ag19 Ag20 O14 -168.4(5)
C61 Ag19 Ag20 O14 -54.0(9)
C62 Ag19 Ag20 O14 -133.5(10)
O22 Ag19 Ag20 O14 61.3(3)
Ag18 Ag19 Ag20 O14 27.5(2)
Ag27 Ag19 Ag20 O14 149.7(2)
C67 Ag19 Ag20 O19 125.6(5)
C61 Ag19 Ag20 O19 -120.0(9)
O14 Ag19 Ag20 O19 -66.0(3)
C62 Ag19 Ag20 O19 160.5(10)
O22 Ag19 Ag20 O19 -4.7(2)
Ag18 Ag19 Ag20 O19 -38.54(18)
Ag27 Ag19 Ag20 O19 83.73(17)
C67 Ag19 Ag20 C74 -11.1(11)
C61 Ag19 Ag20 C74 103.2(13)
O14 Ag19 Ag20 C74 157.2(10)
C62 Ag19 Ag20 C74 23.8(14)
O22 Ag19 Ag20 C74 -141.5(10)
Ag18 Ag19 Ag20 C74 -175.3(10)
Ag27 Ag19 Ag20 C74 -53.0(10)
C67 Ag19 Ag20 Ag21 154.0(5)
C61 Ag19 Ag20 Ag21 -91.6(9)
O14 Ag19 Ag20 Ag21 -37.6(2)
C62 Ag19 Ag20 Ag21 -171.0(10)
O22 Ag19 Ag20 Ag21 23.7(2)
Ag18 Ag19 Ag20 Ag21 -10.12(11)
Ag27 Ag19 Ag20 Ag21 112.15(7)
C67 Ag20 Ag21 C73 -109.3(11)
O14 Ag20 Ag21 C73 125.2(5)
O19 Ag20 Ag21 C73 -169.4(5)
C74 Ag20 Ag21 C73 -29.8(5)
Ag19 Ag20 Ag21 C73 155.2(5)
C67 Ag20 Ag21 C79 11.1(13)
C73 Ag20 Ag21 C79 120.5(10)
O14 Ag20 Ag21 C79 -114.3(9)
O19 Ag20 Ag21 C79 -49.0(9)
C74 Ag20 Ag21 C79 90.6(9)
Ag19 Ag20 Ag21 C79 -84.4(9)
C67 Ag20 Ag21 O15 123.6(10)
C73 Ag20 Ag21 O15 -127.1(5)
O14 Ag20 Ag21 O15 -1.8(3)
O19 Ag20 Ag21 O15 63.5(3)
C74 Ag20 Ag21 O15 -156.9(4)
Ag19 Ag20 Ag21 O15 28.09(19)
C67 Ag20 Ag21 C80 -85.1(16)
C73 Ag20 Ag21 C80 24.2(14)
O14 Ag20 Ag21 C80 149.4(13)
O19 Ag20 Ag21 C80 -145.2(13)
C74 Ag20 Ag21 C80 -5.6(13)
Ag19 Ag20 Ag21 C80 179.4(13)
C67 Ag20 Ag21 Ag22 88.7(10)
C73 Ag20 Ag21 Ag22 -162.0(5)
O14 Ag20 Ag21 Ag22 -36.72(19)
O19 Ag20 Ag21 Ag22 28.6(2)
C74 Ag20 Ag21 Ag22 168.2(3)
Ag19 Ag20 Ag21 Ag22 -6.80(10)
C85 Ag15 Ag22 C79 123.9(7)
C31 Ag15 Ag22 C79 -26.9(8)
O7 Ag15 Ag22 C79 -98.6(5)
C32 Ag15 Ag22 C79 46.3(15)
Ag23 Ag15 Ag22 C79 174.2(5)
C31 Ag15 Ag22 C85 -150.9(9)
O7 Ag15 Ag22 C85 137.4(6)
C32 Ag15 Ag22 C85 -77.7(15)
Ag23 Ag15 Ag22 C85 50.2(6)
C85 Ag15 Ag22 O20 -75.2(6)
C31 Ag15 Ag22 O20 134.0(7)
O7 Ag15 Ag22 O20 62.3(3)
C32 Ag15 Ag22 O20 -152.8(14)
Ag23 Ag15 Ag22 O20 -24.9(2)
C85 Ag15 Ag22 Ag21 -176.8(6)
C31 Ag15 Ag22 Ag21 32.3(7)
O7 Ag15 Ag22 Ag21 -39.39(19)
C32 Ag15 Ag22 Ag21 105.5(14)
Ag23 Ag15 Ag22 Ag21 -126.63(5)
C85 Ag15 Ag22 Ag28 60.1(6)
C31 Ag15 Ag22 Ag28 -90.7(7)
O7 Ag15 Ag22 Ag28 -162.4(2)
C32 Ag15 Ag22 Ag28 -17.5(14)
Ag23 Ag15 Ag22 Ag28 110.34(14)
C85 Ag15 Ag22 Ag23 -50.2(6)
C31 Ag15 Ag22 Ag23 158.9(7)
O7 Ag15 Ag22 Ag23 87.24(18)
C32 Ag15 Ag22 Ag23 -127.9(14)
C73 Ag21 Ag22 C79 112.3(15)
O15 Ag21 Ag22 C79 166.9(5)
C80 Ag21 Ag22 C79 30.3(6)
Ag20 Ag21 Ag22 C79 -148.1(5)
C73 Ag21 Ag22 C85 -16(2)
C79 Ag21 Ag22 C85 -128.7(16)
O15 Ag21 Ag22 C85 38.1(16)
C80 Ag21 Ag22 C85 -98.5(16)
Ag20 Ag21 Ag22 C85 83.2(15)
C73 Ag21 Ag22 O20 -116.1(15)
C79 Ag21 Ag22 O20 131.6(5)
O15 Ag21 Ag22 O20 -61.5(3)
C80 Ag21 Ag22 O20 161.9(4)
Ag20 Ag21 Ag22 O20 -16.44(18)
C73 Ag21 Ag22 Ag15 -8.0(14)
C79 Ag21 Ag22 Ag15 -120.3(5)
O15 Ag21 Ag22 Ag15 46.6(2)
C80 Ag21 Ag22 Ag15 -90.0(4)
Ag20 Ag21 Ag22 Ag15 91.67(7)
C73 Ag21 Ag22 Ag28 154.4(14)
C79 Ag21 Ag22 Ag28 42.2(5)
O15 Ag21 Ag22 Ag28 -151.0(2)
C80 Ag21 Ag22 Ag28 72.4(4)
Ag20 Ag21 Ag22 Ag28 -105.87(6)
C73 Ag21 Ag22 Ag23 -85.6(14)
C79 Ag21 Ag22 Ag23 162.1(5)
O15 Ag21 Ag22 Ag23 -31.0(2)
C80 Ag21 Ag22 Ag23 -167.6(4)
Ag20 Ag21 Ag22 Ag23 14.09(10)
C85 Ag15 Ag23 C91 -133.5(8)
C31 Ag15 Ag23 C91 11.8(8)
O7 Ag15 Ag23 C91 86.1(5)
C32 Ag15 Ag23 C91 -18.6(6)
Ag22 Ag15 Ag23 C91 173.9(5)
C31 Ag15 Ag23 C85 145.3(8)
O7 Ag15 Ag23 C85 -140.5(6)
C32 Ag15 Ag23 C85 114.9(7)
Ag22 Ag15 Ag23 C85 -52.6(6)
C85 Ag15 Ag23 Ag29 -60.8(6)
C31 Ag15 Ag23 Ag29 84.5(6)
O7 Ag15 Ag23 Ag29 158.8(2)
C32 Ag15 Ag23 Ag29 54.1(4)
Ag22 Ag15 Ag23 Ag29 -113.36(17)
C85 Ag15 Ag23 Ag24 171.5(6)
C31 Ag15 Ag23 Ag24 -43.2(6)
O7 Ag15 Ag23 Ag24 31.1(2)
C32 Ag15 Ag23 Ag24 -73.6(4)
Ag22 Ag15 Ag23 Ag24 118.94(5)
C85 Ag15 Ag23 Ag22 52.6(6)
C31 Ag15 Ag23 Ag22 -162.1(6)
O7 Ag15 Ag23 Ag22 -87.89(19)
C32 Ag15 Ag23 Ag22 167.5(4)
C79 Ag22 Ag23 C85 -109.0(16)
O20 Ag22 Ag23 C85 -160.2(6)
Ag15 Ag22 Ag23 C85 51.5(5)
Ag21 Ag22 Ag23 C85 159.1(5)
Ag28 Ag22 Ag23 C85 -105.7(5)
C79 Ag22 Ag23 Ag29 0.1(15)
C85 Ag22 Ag23 Ag29 109.1(5)
O20 Ag22 Ag23 Ag29 -51.1(2)
Ag15 Ag22 Ag23 Ag29 160.63(7)
Ag21 Ag22 Ag23 Ag29 -91.81(8)
Ag28 Ag22 Ag23 Ag29 3.42(9)
C79 Ag22 Ag23 Ag15 -160.5(15)
C85 Ag22 Ag23 Ag15 -51.5(5)
O20 Ag22 Ag23 Ag15 148.3(2)
Ag21 Ag22 Ag23 Ag15 107.56(6)
Ag28 Ag22 Ag23 Ag15 -157.20(6)
C79 Ag22 Ag23 Ag24 92.3(15)
C85 Ag22 Ag23 Ag24 -158.7(5)
O20 Ag22 Ag23 Ag24 41.1(2)
Ag15 Ag22 Ag23 Ag24 -107.23(6)
Ag21 Ag22 Ag23 Ag24 0.34(9)
Ag28 Ag22 Ag23 Ag24 95.57(6)
C43 Ag16 Ag24 C97 -170.2(8)
C44 Ag16 Ag24 C97 -117.2(9)
O8 Ag16 Ag24 C97 128.1(6)
C97 Ag16 Ag24 C91 128.1(7)
C43 Ag16 Ag24 C91 -42.1(7)
C44 Ag16 Ag24 C91 10.9(8)
O8 Ag16 Ag24 C91 -103.8(5)
C97 Ag16 Ag24 C92 113.0(7)
C43 Ag16 Ag24 C92 -57.2(7)
C44 Ag16 Ag24 C92 -4.2(8)
O8 Ag16 Ag24 C92 -118.8(4)
C97 Ag16 Ag24 O16 -136.4(6)
C43 Ag16 Ag24 O16 53.4(6)
C44 Ag16 Ag24 O16 106.4(7)
O8 Ag16 Ag24 O16 -8.3(3)
C97 Ag16 Ag24 Ag25 -44.7(6)
C43 Ag16 Ag24 Ag25 145.1(6)
C44 Ag16 Ag24 Ag25 -161.9(7)
O8 Ag16 Ag24 Ag25 83.4(2)
C97 Ag16 Ag24 Ag23 -176.7(6)
C43 Ag16 Ag24 Ag23 13.1(6)
C44 Ag16 Ag24 Ag23 66.1(7)
O8 Ag16 Ag24 Ag23 -48.6(2)
C85 Ag23 Ag24 C91 136.7(13)
Ag29 Ag23 Ag24 C91 -48.0(5)
Ag15 Ag23 Ag24 C91 118.0(5)
Ag22 Ag23 Ag24 C91 -170.1(5)
C91 Ag23 Ag24 C92 -17.7(6)
C85 Ag23 Ag24 C92 119.0(13)
Ag29 Ag23 Ag24 C92 -65.6(4)
Ag15 Ag23 Ag24 C92 100.3(4)
Ag22 Ag23 Ag24 C92 172.2(4)
C91 Ag23 Ag24 O16 -160.7(6)
C85 Ag23 Ag24 O16 -24.0(12)
Ag29 Ag23 Ag24 O16 151.3(2)
Ag15 Ag23 Ag24 O16 -42.7(2)
Ag22 Ag23 Ag24 O16 29.2(2)
C91 Ag23 Ag24 Ag16 -105.7(5)
C85 Ag23 Ag24 Ag16 31.0(12)
Ag29 Ag23 Ag24 Ag16 -153.66(6)
Ag15 Ag23 Ag24 Ag16 12.33(8)
Ag22 Ag23 Ag24 Ag16 84.17(7)
C91 Ag23 Ag24 Ag25 148.5(5)
C85 Ag23 Ag24 Ag25 -74.8(12)
Ag29 Ag23 Ag24 Ag25 100.52(6)
Ag15 Ag23 Ag24 Ag25 -93.50(7)
Ag22 Ag23 Ag24 Ag25 -21.65(8)
C61 Ag18 Ag25 C103 -121.9(19)
O22 Ag18 Ag25 C103 126.9(6)
C104 Ag18 Ag25 C103 -24.0(7)
Ag19 Ag18 Ag25 C103 146.0(6)
Ag17 Ag18 Ag25 C103 -115.4(6)
C61 Ag18 Ag25 C97 -3(2)
C103 Ag18 Ag25 C97 119.1(10)
O22 Ag18 Ag25 C97 -114.1(9)
C104 Ag18 Ag25 C97 95.1(9)
Ag19 Ag18 Ag25 C97 -95.0(9)
Ag17 Ag18 Ag25 C97 3.7(9)
C61 Ag18 Ag25 C98 -83(2)
C103 Ag18 Ag25 C98 38.5(11)
O22 Ag18 Ag25 C98 165.3(10)
C104 Ag18 Ag25 C98 14.5(11)
Ag19 Ag18 Ag25 C98 -175.6(10)
Ag17 Ag18 Ag25 C98 -76.9(10)
C61 Ag18 Ag25 O17 46.1(19)
C103 Ag18 Ag25 O17 168.0(6)
O22 Ag18 Ag25 O17 -65.1(3)
C104 Ag18 Ag25 O17 144.0(5)
Ag19 Ag18 Ag25 O17 -46.1(2)
Ag17 Ag18 Ag25 O17 52.6(2)
C61 Ag18 Ag25 Ag26 -164.4(18)
C103 Ag18 Ag25 Ag26 -42.5(5)
O22 Ag18 Ag25 Ag26 84.37(18)
C104 Ag18 Ag25 Ag26 -66.5(4)
Ag19 Ag18 Ag25 Ag26 103.46(7)
Ag17 Ag18 Ag25 Ag26 -157.88(6)
C61 Ag18 Ag25 Ag24 66.2(18)
C103 Ag18 Ag25 Ag24 -171.9(6)
O22 Ag18 Ag25 Ag24 -45.05(19)
C104 Ag18 Ag25 Ag24 164.1(4)
Ag19 Ag18 Ag25 Ag24 -25.96(10)
Ag17 Ag18 Ag25 Ag24 72.69(8)
C91 Ag24 Ag25 C97 -123.0(10)
C92 Ag24 Ag25 C97 -41.8(10)
O16 Ag24 Ag25 C97 136.9(5)
Ag16 Ag24 Ag25 C97 42.6(5)
Ag23 Ag24 Ag25 C97 174.5(5)
C97 Ag24 Ag25 C98 24.9(6)
C91 Ag24 Ag25 C98 -98.1(10)
C92 Ag24 Ag25 C98 -16.9(10)
O16 Ag24 Ag25 C98 161.8(4)
Ag16 Ag24 Ag25 C98 67.5(4)
Ag23 Ag24 Ag25 C98 -160.6(4)
C97 Ag24 Ag25 O17 -127.3(5)
C91 Ag24 Ag25 O17 109.6(9)
C92 Ag24 Ag25 O17 -169.2(9)
O16 Ag24 Ag25 O17 9.5(2)
Ag16 Ag24 Ag25 O17 -84.78(19)
Ag23 Ag24 Ag25 O17 47.14(19)
C97 Ag24 Ag25 Ag18 -144.0(5)
C91 Ag24 Ag25 Ag18 93.0(9)
C92 Ag24 Ag25 Ag18 174.2(9)
O16 Ag24 Ag25 Ag18 -7.11(18)
Ag16 Ag24 Ag25 Ag18 -101.40(6)
Ag23 Ag24 Ag25 Ag18 30.52(9)
C97 Ag24 Ag25 Ag26 113.8(5)
C91 Ag24 Ag25 Ag26 -9.2(9)
C92 Ag24 Ag25 Ag26 71.9(9)
O16 Ag24 Ag25 Ag26 -109.37(18)
Ag16 Ag24 Ag25 Ag26 156.34(6)
Ag23 Ag24 Ag25 Ag26 -71.74(8)
C97 Ag25 Ag26 C103 -118.5(8)
C98 Ag25 Ag26 C103 -108.7(7)
O17 Ag25 Ag26 C103 78.6(6)
Ag18 Ag25 Ag26 C103 50.6(6)
Ag24 Ag25 Ag26 C103 -178.2(6)
C103 Ag25 Ag26 C109 168.1(10)
C97 Ag25 Ag26 C109 49.6(10)
C98 Ag25 Ag26 C109 59.4(10)
O17 Ag25 Ag26 C109 -113.3(9)
Ag18 Ag25 Ag26 C109 -141.3(9)
Ag24 Ag25 Ag26 C109 -10.1(9)
C103 Ag25 Ag26 C110 101(2)
C97 Ag25 Ag26 C110 -17(2)
C98 Ag25 Ag26 C110 -7(2)
O17 Ag25 Ag26 C110 180(2)
Ag18 Ag25 Ag26 C110 152(2)
Ag24 Ag25 Ag26 C110 -77(2)
C103 Ag25 Ag26 O26 -136.9(6)
C97 Ag25 Ag26 O26 104.6(6)
C98 Ag25 Ag26 O26 114.4(5)
O17 Ag25 Ag26 O26 -58.2(3)
Ag18 Ag25 Ag26 O26 -86.3(2)
Ag24 Ag25 Ag26 O26 44.9(3)
C61 Ag19 Ag27 C67 -112.8(7)
O14 Ag19 Ag27 C67 80.1(5)
C62 Ag19 Ag27 C67 -107.7(6)
O22 Ag19 Ag27 C67 145.9(5)
Ag20 Ag19 Ag27 C67 53.2(5)
Ag18 Ag19 Ag27 C67 -175.2(5)
C67 Ag19 Ag27 C121 162.8(9)
C61 Ag19 Ag27 C121 50.0(9)
O14 Ag19 Ag27 C121 -117.1(7)
C62 Ag19 Ag27 C121 55.1(8)
O22 Ag19 Ag27 C121 -51.3(7)
Ag20 Ag19 Ag27 C121 -144.0(7)
Ag18 Ag19 Ag27 C121 -12.4(7)
C67 Ag19 Ag27 C122 99.0(9)
C61 Ag19 Ag27 C122 -13.9(10)
O14 Ag19 Ag27 C122 179.1(8)
C62 Ag19 Ag27 C122 -8.8(9)
O22 Ag19 Ag27 C122 -115.2(8)
Ag20 Ag19 Ag27 C122 152.2(8)
Ag18 Ag19 Ag27 C122 -76.3(8)
C67 Ag19 Ag27 O23 -138.3(5)
C61 Ag19 Ag27 O23 108.8(6)
O14 Ag19 Ag27 O23 -58.2(3)
C62 Ag19 Ag27 O23 114.0(4)
O22 Ag19 Ag27 O23 7.5(3)
Ag20 Ag19 Ag27 O23 -85.1(2)
Ag18 Ag19 Ag27 O23 46.5(2)
C85 Ag22 Ag28 C79 129.5(7)
O20 Ag22 Ag28 C79 -139.6(5)
Ag15 Ag22 Ag28 C79 83.5(5)
Ag21 Ag22 Ag28 C79 -47.7(5)
Ag23 Ag22 Ag28 C79 -178.9(5)
C79 Ag22 Ag28 C133 -165.6(8)
C85 Ag22 Ag28 C133 -36.1(7)
O20 Ag22 Ag28 C133 54.9(6)
Ag15 Ag22 Ag28 C133 -82.1(6)
Ag21 Ag22 Ag28 C133 146.7(6)
Ag23 Ag22 Ag28 C133 15.5(6)
C79 Ag22 Ag28 C134 -108.9(10)
C85 Ag22 Ag28 C134 20.6(10)
O20 Ag22 Ag28 C134 111.5(8)
Ag15 Ag22 Ag28 C134 -25.5(8)
Ag21 Ag22 Ag28 C134 -156.6(8)
Ag23 Ag22 Ag28 C134 72.2(8)
C79 Ag22 Ag28 O24 131.4(6)
C85 Ag22 Ag28 O24 -99.1(5)
O20 Ag22 Ag28 O24 -8.2(3)
Ag15 Ag22 Ag28 O24 -145.1(2)
Ag21 Ag22 Ag28 O24 83.7(2)
Ag23 Ag22 Ag28 O24 -47.5(2)
C85 Ag23 Ag29 C91 -135.7(7)
Ag15 Ag23 Ag29 C91 -88.0(5)
Ag24 Ag23 Ag29 C91 46.2(5)
Ag22 Ag23 Ag29 C91 170.0(5)
C91 Ag23 Ag29 C145 170.1(10)
C85 Ag23 Ag29 C145 34.5(10)
Ag15 Ag23 Ag29 C145 82.2(9)
Ag24 Ag23 Ag29 C145 -143.7(8)
Ag22 Ag23 Ag29 C145 -19.8(9)
C91 Ag23 Ag29 O25 -130.1(6)
C85 Ag23 Ag29 O25 94.3(5)
Ag15 Ag23 Ag29 O25 142.0(3)
Ag24 Ag23 Ag29 O25 -83.9(2)
Ag22 Ag23 Ag29 O25 39.9(2)
C151 Ag31 Ag32 C109 -153.3(10)
C152 Ag31 Ag32 C109 -109.4(12)
Ag39 Ag31 Ag32 C109 -161.0(6)
C109 Ag31 Ag32 C115 156.2(11)
C151 Ag31 Ag32 C115 2.8(12)
C152 Ag31 Ag32 C115 46.7(14)
Ag39 Ag31 Ag32 C115 -4.8(9)
C109 Ag31 Ag32 O32 -119.5(6)
C151 Ag31 Ag32 O32 87.2(8)
C152 Ag31 Ag32 O32 131.1(11)
Ag39 Ag31 Ag32 O32 79.6(2)
C109 Ag31 Ag32 C116 63(2)
C151 Ag31 Ag32 C116 -90(2)
C152 Ag31 Ag32 C116 -46(2)
Ag39 Ag31 Ag32 C116 -98(2)
C109 Ag31 Ag32 Cl4A 132.5(7)
C151 Ag31 Ag32 Cl4A -20.8(9)
C152 Ag31 Ag32 Cl4A 23.1(11)
Ag39 Ag31 Ag32 Cl4A -28.4(4)
C109 Ag31 Ag32 Ag40 165.5(6)
C151 Ag31 Ag32 Ag40 12.1(8)
C152 Ag31 Ag32 Ag40 56.0(10)
Ag39 Ag31 Ag32 Ag40 4.50(7)
C115 Ag33 Ag34 C121 -145.0(7)
C116 Ag33 Ag34 C121 -117.5(12)
Ag40 Ag33 Ag34 C121 -151.6(4)
C121 Ag33 Ag34 C127 148.2(6)
C115 Ag33 Ag34 C127 3.3(7)
C116 Ag33 Ag34 C127 30.8(12)
Ag40 Ag33 Ag34 C127 -3.4(4)
C121 Ag33 Ag34 O33 -131.1(5)
C115 Ag33 Ag34 O33 83.9(6)
C116 Ag33 Ag34 O33 111.4(11)
Ag40 Ag33 Ag34 O33 77.26(19)
C121 Ag33 Ag34 C128 125.9(9)
C115 Ag33 Ag34 C128 -19.0(10)
C116 Ag33 Ag34 C128 8.5(14)
Ag40 Ag33 Ag34 C128 -25.7(8)
C121 Ag33 Ag34 Ag41 152.3(4)
C115 Ag33 Ag34 Ag41 7.4(6)
C116 Ag33 Ag34 Ag41 34.9(11)
Ag40 Ag33 Ag34 Ag41 0.67(4)
C127 Ag35 Ag36 C133 -157.3(8)
C128 Ag35 Ag36 C133 -82.0(16)
Cl3A Ag35 Ag36 C133 -139.2(5)
C133 Ag35 Ag36 C139 148.8(8)
C127 Ag35 Ag36 C139 -8.6(10)
C128 Ag35 Ag36 C139 66.7(17)
Cl3A Ag35 Ag36 C139 9.6(7)
C133 Ag35 Ag36 C140 103.1(8)
C127 Ag35 Ag36 C140 -54.2(10)
C128 Ag35 Ag36 C140 21.1(17)
Cl3A Ag35 Ag36 C140 -36.0(8)
C133 Ag35 Ag36 Ag38 161.7(4)
C127 Ag35 Ag36 Ag38 4.4(7)
C128 Ag35 Ag36 Ag38 79.7(16)
Cl3A Ag35 Ag36 Ag38 22.5(2)
C151 Ag30 Ag37 C139 -25.8(14)
C145 Ag30 Ag37 C139 -164.2(9)
C146 Ag30 Ag37 C139 -158.3(7)
Ag39 Ag30 Ag37 C139 -9.1(6)
C151 Ag30 Ag37 C145 138.3(14)
C146 Ag30 Ag37 C145 5.9(8)
Ag39 Ag30 Ag37 C145 155.1(7)
C151 Ag30 Ag37 Ag38 -20.5(13)
C145 Ag30 Ag37 Ag38 -158.9(7)
C146 Ag30 Ag37 Ag38 -153.0(4)
Ag39 Ag30 Ag37 Ag38 -3.76(6)
C145 Ag37 Ag38 C139 164.1(8)
Ag30 Ag37 Ag38 C139 -175.5(5)
C139 Ag37 Ag38 C157 -157.4(7)
C145 Ag37 Ag38 C157 6.7(8)
Ag30 Ag37 Ag38 C157 27.1(5)
C139 Ag37 Ag38 Cl3A 59.5(6)
C145 Ag37 Ag38 Cl3A -136.4(7)
Ag30 Ag37 Ag38 Cl3A -116.0(3)
C139 Ag37 Ag38 C158 -138.1(7)
C145 Ag37 Ag38 C158 26.1(8)
Ag30 Ag37 Ag38 C158 46.4(4)
C139 Ag37 Ag38 Ag42 160.1(5)
C145 Ag37 Ag38 Ag42 -35.8(7)
Ag30 Ag37 Ag38 Ag42 -15.39(9)
C139 Ag37 Ag38 Ag36 46.9(5)
C145 Ag37 Ag38 Ag36 -149.0(6)
Ag30 Ag37 Ag38 Ag36 -128.58(5)
C133 Ag36 Ag38 C139 -143.3(8)
C140 Ag36 Ag38 C139 -28.5(7)
Ag35 Ag36 Ag38 C139 -168.5(6)
C133 Ag36 Ag38 C157 70.6(13)
C139 Ag36 Ag38 C157 -146.0(13)
C140 Ag36 Ag38 C157 -174.5(13)
Ag35 Ag36 Ag38 C157 45.5(12)
C133 Ag36 Ag38 Cl3A -0.7(7)
C139 Ag36 Ag38 Cl3A 142.7(6)
C140 Ag36 Ag38 Cl3A 114.2(5)
Ag35 Ag36 Ag38 Cl3A -25.9(3)
C133 Ag36 Ag38 C158 152.1(15)
C139 Ag36 Ag38 C158 -64.6(14)
C140 Ag36 Ag38 C158 -93.1(14)
Ag35 Ag36 Ag38 C158 126.9(13)
C133 Ag36 Ag38 Ag37 168.6(6)
C139 Ag36 Ag38 Ag37 -48.0(6)
C140 Ag36 Ag38 Ag37 -76.5(4)
Ag35 Ag36 Ag38 Ag37 143.43(5)
C133 Ag36 Ag38 Ag42 34.7(6)
C139 Ag36 Ag38 Ag42 178.1(6)
C140 Ag36 Ag38 Ag42 149.6(4)
Ag35 Ag36 Ag38 Ag42 9.57(7)
C145 Ag30 Ag39 C151 -143.4(10)
C146 Ag30 Ag39 C151 -92.4(12)
Ag37 Ag30 Ag39 C151 -170.6(7)
C151 Ag30 Ag39 C157 151.4(8)
C145 Ag30 Ag39 C157 8.0(8)
C146 Ag30 Ag39 C157 59.1(10)
Ag37 Ag30 Ag39 C157 -19.2(4)
C151 Ag30 Ag39 Cl4A -60.7(9)
C145 Ag30 Ag39 Cl4A 155.9(9)
C146 Ag30 Ag39 Cl4A -153.1(11)
Ag37 Ag30 Ag39 Cl4A 128.7(5)
C151 Ag30 Ag39 Cl4B -0.3(14)
C145 Ag30 Ag39 Cl4B -143.7(14)
C146 Ag30 Ag39 Cl4B -92.6(15)
Ag37 Ag30 Ag39 Cl4B -170.9(12)
C151 Ag30 Ag39 C158 128.8(8)
C145 Ag30 Ag39 C158 -14.6(9)
C146 Ag30 Ag39 C158 36.5(10)
Ag37 Ag30 Ag39 C158 -41.8(4)
C151 Ag30 Ag39 Ag42 -167.8(7)
C145 Ag30 Ag39 Ag42 48.7(7)
C146 Ag30 Ag39 Ag42 99.8(9)
Ag37 Ag30 Ag39 Ag42 21.55(9)
C151 Ag30 Ag39 Ag31 -45.4(7)
C145 Ag30 Ag39 Ag31 171.2(7)
C146 Ag30 Ag39 Ag31 -137.7(9)
Ag37 Ag30 Ag39 Ag31 144.01(5)
C109 Ag31 Ag39 C151 149.0(11)
C152 Ag31 Ag39 C151 24.9(9)
Ag32 Ag31 Ag39 C151 172.6(8)
C109 Ag31 Ag39 C157 -96.8(15)
C151 Ag31 Ag39 C157 114.2(15)
C152 Ag31 Ag39 C157 139.1(14)
Ag32 Ag31 Ag39 C157 -73.2(13)
C109 Ag31 Ag39 Cl4A 9.1(9)
C151 Ag31 Ag39 Cl4A -139.9(9)
C152 Ag31 Ag39 Cl4A -115.0(7)
Ag32 Ag31 Ag39 Cl4A 32.7(4)
C109 Ag31 Ag39 Cl4B 43.2(10)
C151 Ag31 Ag39 Cl4B -105.8(10)
C152 Ag31 Ag39 Cl4B -80.9(9)
Ag32 Ag31 Ag39 Cl4B 66.8(6)
C109 Ag31 Ag39 C158 -172.8(13)
C151 Ag31 Ag39 C158 38.2(13)
C152 Ag31 Ag39 C158 63.1(12)
Ag32 Ag31 Ag39 C158 -149.2(10)
C109 Ag31 Ag39 Ag30 -159.1(8)
C151 Ag31 Ag39 Ag30 51.9(8)
C152 Ag31 Ag39 Ag30 76.8(6)
Ag32 Ag31 Ag39 Ag30 -135.53(6)
C109 Ag31 Ag39 Ag42 -39.1(8)
C151 Ag31 Ag39 Ag42 171.9(8)
C152 Ag31 Ag39 Ag42 -163.2(6)
Ag32 Ag31 Ag39 Ag42 -15.47(9)
C121 Ag33 Ag40 C115 141.3(8)
C116 Ag33 Ag40 C115 6.3(8)
Ag34 Ag33 Ag40 C115 172.9(6)
C121 Ag33 Ag40 C163 -17.7(7)
C115 Ag33 Ag40 C163 -159.0(8)
C116 Ag33 Ag40 C163 -152.7(7)
Ag34 Ag33 Ag40 C163 13.9(5)
C121 Ag33 Ag40 Ag41 -32.4(5)
C115 Ag33 Ag40 Ag41 -173.7(6)
C116 Ag33 Ag40 Ag41 -167.4(4)
Ag34 Ag33 Ag40 Ag41 -0.73(4)
C121 Ag33 Ag40 Cl4A -163.8(6)
C115 Ag33 Ag40 Cl4A 54.9(7)
C116 Ag33 Ag40 Cl4A 61.2(6)
Ag34 Ag33 Ag40 Cl4A -132.2(4)
C121 Ag33 Ag40 Ag32 -169.9(5)
C115 Ag33 Ag40 Ag32 48.8(6)
C116 Ag33 Ag40 Ag32 55.2(4)
Ag34 Ag33 Ag40 Ag32 -138.22(5)
C121 Ag33 Ag40 Ag42 -77.5(5)
C115 Ag33 Ag40 Ag42 141.2(6)
C116 Ag33 Ag40 Ag42 147.5(4)
Ag34 Ag33 Ag40 Ag42 -45.87(8)
C109 Ag32 Ag40 C115 -140.2(16)
O32 Ag32 Ag40 C115 100.7(6)
C116 Ag32 Ag40 C115 -5.7(7)
Ag31 Ag32 Ag40 C115 -174.1(6)
Cl4A Ag32 Ag40 C115 -136.4(7)
C109 Ag32 Ag40 C163 31.1(16)
C115 Ag32 Ag40 C163 171.3(9)
O32 Ag32 Ag40 C163 -88.1(8)
C116 Ag32 Ag40 C163 165.5(8)
Ag31 Ag32 Ag40 C163 -2.8(8)
Cl4A Ag32 Ag40 C163 34.9(9)
C109 Ag32 Ag40 Ag41 105.5(15)
C115 Ag32 Ag40 Ag41 -114.3(6)
O32 Ag32 Ag40 Ag41 -13.6(2)
C116 Ag32 Ag40 Ag41 -120.0(4)
Ag31 Ag32 Ag40 Ag41 71.59(9)
Cl4A Ag32 Ag40 Ag41 109.3(4)
C109 Ag32 Ag40 Cl4A -3.8(15)
C115 Ag32 Ag40 Cl4A 136.4(7)
O32 Ag32 Ag40 Cl4A -122.9(5)
C116 Ag32 Ag40 Cl4A 130.7(5)
Ag31 Ag32 Ag40 Cl4A -37.7(4)
C109 Ag32 Ag40 Ag33 169.9(15)
C115 Ag32 Ag40 Ag33 -49.9(5)
O32 Ag32 Ag40 Ag33 50.7(2)
C116 Ag32 Ag40 Ag33 -55.7(4)
Ag31 Ag32 Ag40 Ag33 135.97(6)
Cl4A Ag32 Ag40 Ag33 173.7(4)
C109 Ag32 Ag40 Ag42 37.8(15)
C115 Ag32 Ag40 Ag42 178.1(6)
O32 Ag32 Ag40 Ag42 -81.3(2)
C116 Ag32 Ag40 Ag42 172.3(4)
Ag31 Ag32 Ag40 Ag42 3.95(7)
Cl4A Ag32 Ag40 Ag42 41.6(4)
C115 Ag40 Ag41 C127 -0.5(8)
C163 Ag40 Ag41 C127 -160.2(7)
Cl4A Ag40 Ag41 C127 133.3(6)
Ag33 Ag40 Ag41 C127 5.7(5)
Ag32 Ag40 Ag41 C127 60.8(5)
Ag42 Ag40 Ag41 C127 151.0(5)
C115 Ag40 Ag41 C163 159.7(8)
Cl4A Ag40 Ag41 C163 -66.5(6)
Ag33 Ag40 Ag41 C163 165.9(5)
Ag32 Ag40 Ag41 C163 -139.0(5)
Ag42 Ag40 Ag41 C163 -48.8(5)
C115 Ag40 Ag41 Cl3A -125.7(6)
C163 Ag40 Ag41 Cl3A 74.6(5)
Cl4A Ag40 Ag41 Cl3A 8.0(5)
Ag33 Ag40 Ag41 Cl3A -119.5(2)
Ag32 Ag40 Ag41 Cl3A -64.4(3)
Ag42 Ag40 Ag41 Cl3A 25.7(2)
C115 Ag40 Ag41 Ag34 -5.5(6)
C163 Ag40 Ag41 Ag34 -165.3(5)
Cl4A Ag40 Ag41 Ag34 128.2(4)
Ag33 Ag40 Ag41 Ag34 0.64(4)
Ag32 Ag40 Ag41 Ag34 55.73(7)
Ag42 Ag40 Ag41 Ag34 145.90(4)
C115 Ag40 Ag41 Ag42 -151.4(6)
C163 Ag40 Ag41 Ag42 48.8(5)
Cl4A Ag40 Ag41 Ag42 -17.7(4)
Ag33 Ag40 Ag41 Ag42 -145.26(4)
Ag32 Ag40 Ag41 Ag42 -90.17(7)
C121 Ag34 Ag41 C127 -146.3(7)
O33 Ag34 Ag41 C127 97.9(5)
C128 Ag34 Ag41 C127 -6.8(6)
Ag33 Ag34 Ag41 C127 -175.4(5)
C121 Ag34 Ag41 C163 12.8(7)
C127 Ag34 Ag41 C163 159.1(7)
O33 Ag34 Ag41 C163 -103.1(5)
C128 Ag34 Ag41 C163 152.3(6)
Ag33 Ag34 Ag41 C163 -16.4(5)
C121 Ag34 Ag41 Ag40 28.5(5)
C127 Ag34 Ag41 Ag40 174.7(5)
O33 Ag34 Ag41 Ag40 -87.4(2)
C128 Ag34 Ag41 Ag40 167.9(4)
Ag33 Ag34 Ag41 Ag40 -0.72(4)
C121 Ag34 Ag41 Cl3A 156.3(6)
C127 Ag34 Ag41 Cl3A -57.4(5)
O33 Ag34 Ag41 Cl3A 40.5(3)
C128 Ag34 Ag41 Cl3A -64.2(4)
Ag33 Ag34 Ag41 Cl3A 127.1(2)
C121 Ag34 Ag41 Ag42 80.1(5)
C127 Ag34 Ag41 Ag42 -133.6(5)
O33 Ag34 Ag41 Ag42 -35.7(2)
C128 Ag34 Ag41 Ag42 -140.4(4)
Ag33 Ag34 Ag41 Ag42 50.98(8)
C151 Ag39 Ag42 C157 -126(3)
Cl4A Ag39 Ag42 C157 157.6(7)
Cl4B Ag39 Ag42 C157 119.5(9)
C158 Ag39 Ag42 C157 3.9(7)
Ag30 Ag39 Ag42 C157 -67.2(6)
Ag31 Ag39 Ag42 C157 -157.0(6)
C151 Ag39 Ag42 C163 60(3)
C157 Ag39 Ag42 C163 -173.8(7)
Cl4A Ag39 Ag42 C163 -16.2(6)
Cl4B Ag39 Ag42 C163 -54.3(8)
C158 Ag39 Ag42 C163 -169.9(6)
Ag30 Ag39 Ag42 C163 119.0(4)
Ag31 Ag39 Ag42 C163 29.2(4)
C151 Ag39 Ag42 C164 98(3)
C157 Ag39 Ag42 C164 -135.6(8)
Cl4A Ag39 Ag42 C164 22.0(7)
Cl4B Ag39 Ag42 C164 -16.2(8)
C158 Ag39 Ag42 C164 -131.7(7)
Ag30 Ag39 Ag42 C164 157.2(5)
Ag31 Ag39 Ag42 C164 67.3(5)
C151 Ag39 Ag42 O35 -5(3)
C157 Ag39 Ag42 O35 121.1(6)
Cl4A Ag39 Ag42 O35 -81.3(5)
Cl4B Ag39 Ag42 O35 -119.4(7)
C158 Ag39 Ag42 O35 125.0(5)
Ag30 Ag39 Ag42 O35 53.9(3)
Ag31 Ag39 Ag42 O35 -35.9(3)
C151 Ag39 Ag42 Ag38 -82(3)
C157 Ag39 Ag42 Ag38 44.3(6)
Cl4A Ag39 Ag42 Ag38 -158.1(4)
Cl4B Ag39 Ag42 Ag38 163.8(6)
C158 Ag39 Ag42 Ag38 48.2(4)
Ag30 Ag39 Ag42 Ag38 -22.89(8)
Ag31 Ag39 Ag42 Ag38 -112.75(8)
C151 Ag39 Ag42 Ag41 7(3)
C157 Ag39 Ag42 Ag41 133.2(6)
Cl4A Ag39 Ag42 Ag41 -69.2(4)
Cl4B Ag39 Ag42 Ag41 -107.3(6)
C158 Ag39 Ag42 Ag41 137.1(4)
Ag30 Ag39 Ag42 Ag41 66.01(11)
Ag31 Ag39 Ag42 Ag41 -23.85(11)
C151 Ag39 Ag42 Ag40 48(3)
C157 Ag39 Ag42 Ag40 173.9(6)
Cl4A Ag39 Ag42 Ag40 -28.5(4)
Cl4B Ag39 Ag42 Ag40 -66.7(6)
C158 Ag39 Ag42 Ag40 177.8(4)
Ag30 Ag39 Ag42 Ag40 106.68(8)
Ag31 Ag39 Ag42 Ag40 16.82(8)
C139 Ag38 Ag42 C157 165.8(18)
Cl3A Ag38 Ag42 C157 -165.6(8)
C158 Ag38 Ag42 C157 -2.7(9)
Ag37 Ag38 Ag42 C157 68.4(7)
Ag36 Ag38 Ag42 C157 160.3(7)
C139 Ag38 Ag42 C163 -11.6(18)
C157 Ag38 Ag42 C163 -177.4(9)
Cl3A Ag38 Ag42 C163 17.0(6)
C158 Ag38 Ag42 C163 179.9(7)
Ag37 Ag38 Ag42 C163 -109.0(5)
Ag36 Ag38 Ag42 C163 -17.1(5)
C139 Ag38 Ag42 C164 -59.0(19)
C157 Ag38 Ag42 C164 135.2(11)
Cl3A Ag38 Ag42 C164 -30.5(9)
C158 Ag38 Ag42 C164 132.4(9)
Ag37 Ag38 Ag42 C164 -156.4(8)
Ag36 Ag38 Ag42 C164 -64.5(8)
C139 Ag38 Ag42 O35 48.5(17)
C157 Ag38 Ag42 O35 -117.3(8)
Cl3A Ag38 Ag42 O35 77.1(3)
C158 Ag38 Ag42 O35 -120.0(5)
Ag37 Ag38 Ag42 O35 -48.9(2)
Ag36 Ag38 Ag42 O35 43.0(2)
C139 Ag38 Ag42 Ag39 121.1(17)
C157 Ag38 Ag42 Ag39 -44.7(7)
Cl3A Ag38 Ag42 Ag39 149.6(3)
C158 Ag38 Ag42 Ag39 -47.4(4)
Ag37 Ag38 Ag42 Ag39 23.69(9)
Ag36 Ag38 Ag42 Ag39 115.63(6)
C139 Ag38 Ag42 Ag41 -4.1(17)
C157 Ag38 Ag42 Ag41 -169.9(7)
Cl3A Ag38 Ag42 Ag41 24.4(2)
C158 Ag38 Ag42 Ag41 -172.6(4)
Ag37 Ag38 Ag42 Ag41 -101.52(9)
Ag36 Ag38 Ag42 Ag41 -9.58(7)
C139 Ag38 Ag42 Ag40 42.1(17)
C157 Ag38 Ag42 Ag40 -123.7(7)
Cl3A Ag38 Ag42 Ag40 70.7(3)
C158 Ag38 Ag42 Ag40 -126.4(4)
Ag37 Ag38 Ag42 Ag40 -55.28(11)
Ag36 Ag38 Ag42 Ag40 36.66(9)
C127 Ag41 Ag42 C157 -15.4(12)
C163 Ag41 Ag42 C157 174.9(11)
Ag40 Ag41 Ag42 C157 121.5(10)
Cl3A Ag41 Ag42 C157 -34.7(10)
Ag34 Ag41 Ag42 C157 62.9(10)
C127 Ag41 Ag42 C163 169.8(8)
Ag40 Ag41 Ag42 C163 -53.4(5)
Cl3A Ag41 Ag42 C163 150.4(6)
Ag34 Ag41 Ag42 C163 -112.0(5)
C127 Ag41 Ag42 C164 153.4(8)
C163 Ag41 Ag42 C164 -16.3(7)
Ag40 Ag41 Ag42 C164 -69.7(5)
Cl3A Ag41 Ag42 C164 134.1(5)
Ag34 Ag41 Ag42 C164 -128.3(5)
C127 Ag41 Ag42 O35 -67.5(7)
C163 Ag41 Ag42 O35 122.7(6)
Ag40 Ag41 Ag42 O35 69.3(3)
Cl3A Ag41 Ag42 O35 -86.9(4)
Ag34 Ag41 Ag42 O35 10.7(3)
C127 Ag41 Ag42 Ag39 -81.1(7)
C163 Ag41 Ag42 Ag39 109.2(5)
Ag40 Ag41 Ag42 Ag39 55.77(7)
Cl3A Ag41 Ag42 Ag39 -100.4(2)
Ag34 Ag41 Ag42 Ag39 -2.81(11)
C127 Ag41 Ag42 Ag38 -2.8(7)
C163 Ag41 Ag42 Ag38 -172.6(5)
Ag40 Ag41 Ag42 Ag38 134.00(5)
Cl3A Ag41 Ag42 Ag38 -22.1(2)
Ag34 Ag41 Ag42 Ag38 75.42(8)
C127 Ag41 Ag42 Ag40 -136.8(7)
C163 Ag41 Ag42 Ag40 53.4(5)
Cl3A Ag41 Ag42 Ag40 -156.1(2)
Ag34 Ag41 Ag42 Ag40 -58.58(7)
C115 Ag40 Ag42 C157 -0.5(11)
C163 Ag40 Ag42 C157 171.4(9)
Ag41 Ag40 Ag42 C157 -131.1(7)
Cl4A Ag40 Ag42 C157 33.2(8)
Ag33 Ag40 Ag42 C157 -77.1(7)
Ag32 Ag40 Ag42 C157 -3.4(7)
C115 Ag40 Ag42 C163 -171.9(10)
Ag41 Ag40 Ag42 C163 57.5(6)
Cl4A Ag40 Ag42 C163 -138.2(7)
Ag33 Ag40 Ag42 C163 111.5(6)
Ag32 Ag40 Ag42 C163 -174.8(6)
C115 Ag40 Ag42 C164 -145.5(10)
C163 Ag40 Ag42 C164 26.4(7)
Ag41 Ag40 Ag42 C164 83.8(5)
Cl4A Ag40 Ag42 C164 -111.8(6)
Ag33 Ag40 Ag42 C164 137.9(5)
Ag32 Ag40 Ag42 C164 -148.5(5)
C115 Ag40 Ag42 O35 57.8(9)
C163 Ag40 Ag42 O35 -130.3(6)
Ag41 Ag40 Ag42 O35 -72.8(3)
Cl4A Ag40 Ag42 O35 91.5(5)
Ag33 Ag40 Ag42 O35 -18.8(3)
Ag32 Ag40 Ag42 O35 54.9(3)
C115 Ag40 Ag42 Ag39 -7.3(8)
C163 Ag40 Ag42 Ag39 164.6(6)
Ag41 Ag40 Ag42 Ag39 -137.90(5)
Cl4A Ag40 Ag42 Ag39 26.4(4)
Ag33 Ag40 Ag42 Ag39 -83.87(7)
Ag32 Ag40 Ag42 Ag39 -10.21(5)
C115 Ag40 Ag42 Ag38 65.3(8)
C163 Ag40 Ag42 Ag38 -122.9(6)
Ag41 Ag40 Ag42 Ag38 -65.39(6)
Cl4A Ag40 Ag42 Ag38 98.9(4)
Ag33 Ag40 Ag42 Ag38 -11.36(10)
Ag32 Ag40 Ag42 Ag38 62.30(7)
C115 Ag40 Ag42 Ag41 130.6(8)
C163 Ag40 Ag42 Ag41 -57.5(6)
Cl4A Ag40 Ag42 Ag41 164.3(4)
Ag33 Ag40 Ag42 Ag41 54.03(6)
Ag32 Ag40 Ag42 Ag41 127.68(5)
O17 Eu W2 O10 107.9(6)
O20 Eu W2 O10 -107.8(6)
O22 Eu W2 O10 37.0(6)
O21 Eu W2 O10 106.7(6)
O16 Eu W2 O10 179.7(6)
O15 Eu W2 O10 -110.1(6)
O14 Eu W2 O10 -1.7(7)
O19 Eu W2 O10 -38.6(6)
O18 Eu W2 O10 178.9(6)
O36 Eu W2 O10 0.8(6)
W5 Eu W2 O10 127.4(5)
W4 Eu W2 O10 179.2(5)
O17 Eu W2 O14 109.6(6)
O20 Eu W2 O14 -106.1(6)
O22 Eu W2 O14 38.7(5)
O21 Eu W2 O14 108.4(6)
O16 Eu W2 O14 -178.6(5)
O15 Eu W2 O14 -108.4(5)
O19 Eu W2 O14 -36.9(5)
O18 Eu W2 O14 -179.4(6)
O36 Eu W2 O14 2.5(6)
W5 Eu W2 O14 129.1(5)
W4 Eu W2 O14 -179.1(5)
O17 Eu W2 O9 5.6(3)
O20 Eu W2 O9 149.8(4)
O22 Eu W2 O9 -65.4(3)
O21 Eu W2 O9 4.4(4)
O16 Eu W2 O9 77.3(3)
O15 Eu W2 O9 147.5(3)
O14 Eu W2 O9 -104.1(6)
O19 Eu W2 O9 -141.0(3)
O18 Eu W2 O9 76.6(3)
O36 Eu W2 O9 -101.5(4)
W5 Eu W2 O9 25.1(2)
W4 Eu W2 O9 76.9(2)
O17 Eu W2 O6 -147.9(3)
O20 Eu W2 O6 -3.6(4)
O22 Eu W2 O6 141.2(3)
O21 Eu W2 O6 -149.1(4)
O16 Eu W2 O6 -76.1(3)
O15 Eu W2 O6 -5.9(3)
O14 Eu W2 O6 102.5(6)
O19 Eu W2 O6 65.6(3)
O18 Eu W2 O6 -76.9(3)
O36 Eu W2 O6 105.1(4)
W5 Eu W2 O6 -128.4(2)
W4 Eu W2 O6 -76.5(2)
O17 Eu W2 O2 -70.7(4)
O20 Eu W2 O2 73.6(4)
O22 Eu W2 O2 -141.6(4)
O21 Eu W2 O2 -71.9(5)
O16 Eu W2 O2 1.1(4)
O15 Eu W2 O2 71.3(4)
O14 Eu W2 O2 179.7(6)
O19 Eu W2 O2 142.8(4)
O18 Eu W2 O2 0.3(4)
O36 Eu W2 O2 -177.8(4)
W5 Eu W2 O2 -51.2(3)
W4 Eu W2 O2 0.6(3)
O17 Eu W2 O18 -71.0(3)
O20 Eu W2 O18 73.3(4)
O22 Eu W2 O18 -141.9(3)
O21 Eu W2 O18 -72.2(4)
O16 Eu W2 O18 0.8(3)
O15 Eu W2 O18 71.0(3)
O14 Eu W2 O18 179.4(6)
O19 Eu W2 O18 142.5(3)
O36 Eu W2 O18 -178.1(3)
W5 Eu W2 O18 -51.5(2)
W4 Eu W2 O18 0.3(2)
O17 Eu W3 O11 -179.7(6)
O20 Eu W3 O11 -38.1(5)
O22 Eu W3 O11 107.1(6)
O21 Eu W3 O11 -107.3(6)
O16 Eu W3 O11 -108.1(6)
O15 Eu W3 O11 0.6(7)
O14 Eu W3 O11 109.1(6)
O19 Eu W3 O11 37.7(5)
O18 Eu W3 O11 -179.3(6)
O36 Eu W3 O11 -1.0(6)
W5 Eu W3 O11 -179.3(5)
W4 Eu W3 O11 -127.4(5)
O17 Eu W3 O15 179.7(5)
O20 Eu W3 O15 -38.7(5)
O22 Eu W3 O15 106.6(6)
O21 Eu W3 O15 -107.8(6)
O16 Eu W3 O15 -108.7(5)
O14 Eu W3 O15 108.5(5)
O19 Eu W3 O15 37.1(5)
O18 Eu W3 O15 -179.9(5)
O36 Eu W3 O15 -1.6(5)
W5 Eu W3 O15 -179.9(5)
W4 Eu W3 O15 -128.0(5)
O17 Eu W3 O6 77.1(3)
O20 Eu W3 O6 -141.3(3)
O22 Eu W3 O6 3.9(4)
O21 Eu W3 O6 149.5(4)
O16 Eu W3 O6 148.7(3)
O15 Eu W3 O6 -102.6(5)
O14 Eu W3 O6 5.9(3)
O19 Eu W3 O6 -65.5(3)
O18 Eu W3 O6 77.5(3)
O36 Eu W3 O6 -104.2(3)
W5 Eu W3 O6 77.5(3)
W4 Eu W3 O6 129.4(3)
O17 Eu W3 O7 -77.9(3)
O20 Eu W3 O7 63.7(3)
O22 Eu W3 O7 -151.1(4)
O21 Eu W3 O7 -5.5(4)
O16 Eu W3 O7 -6.3(3)
O15 Eu W3 O7 102.3(5)
O14 Eu W3 O7 -149.1(3)
O19 Eu W3 O7 139.5(3)
O18 Eu W3 O7 -77.5(3)
O36 Eu W3 O7 100.8(3)
W5 Eu W3 O7 -77.6(2)
W4 Eu W3 O7 -25.7(2)
O17 Eu W3 O3 -0.5(4)
O20 Eu W3 O3 141.1(4)
O22 Eu W3 O3 -73.6(4)
O21 Eu W3 O3 72.0(4)
O16 Eu W3 O3 71.1(4)
O15 Eu W3 O3 179.8(6)
O14 Eu W3 O3 -71.7(4)
O19 Eu W3 O3 -143.1(4)
O18 Eu W3 O3 -0.1(4)
O36 Eu W3 O3 178.2(4)
W5 Eu W3 O3 -0.1(3)
W4 Eu W3 O3 51.8(3)
O17 Eu W3 O18 -0.4(3)
O20 Eu W3 O18 141.2(3)
O22 Eu W3 O18 -73.6(4)
O21 Eu W3 O18 72.0(4)
O16 Eu W3 O18 71.2(3)
O15 Eu W3 O18 179.9(5)
O14 Eu W3 O18 -71.6(3)
O19 Eu W3 O18 -143.0(3)
O36 Eu W3 O18 178.3(3)
W5 Eu W3 O18 0.0(2)
W4 Eu W3 O18 51.9(2)
O17 Eu W4 O12 -110.1(5)
O20 Eu W4 O12 35.7(5)
O22 Eu W4 O12 -107.1(6)
O21 Eu W4 O12 -39.3(5)
O16 Eu W4 O12 0.0(7)
O15 Eu W4 O12 108.3(5)
O14 Eu W4 O12 178.5(5)
O19 Eu W4 O12 103.9(6)
O18 Eu W4 O12 179.2(5)
O36 Eu W4 O12 -2.6(5)
W5 Eu W4 O12 -129.0(5)
O17 Eu W4 O16 -110.2(6)
O20 Eu W4 O16 35.6(5)
O22 Eu W4 O16 -107.1(6)
O21 Eu W4 O16 -39.3(6)
O15 Eu W4 O16 108.2(6)
O14 Eu W4 O16 178.5(6)
O19 Eu W4 O16 103.9(6)
O18 Eu W4 O16 179.2(6)
O36 Eu W4 O16 -2.7(6)
W5 Eu W4 O16 -129.1(5)
O17 Eu W4 O7 148.3(3)
O20 Eu W4 O7 -65.8(3)
O22 Eu W4 O7 151.4(4)
O21 Eu W4 O7 -140.8(3)
O16 Eu W4 O7 -101.5(6)
O15 Eu W4 O7 6.8(3)
O14 Eu W4 O7 77.0(3)
O19 Eu W4 O7 2.4(4)
O18 Eu W4 O7 77.7(3)
O36 Eu W4 O7 -104.1(3)
W5 Eu W4 O7 129.4(2)
O17 Eu W4 O8 -6.5(3)
O20 Eu W4 O8 139.3(3)
O22 Eu W4 O8 -3.4(4)
O21 Eu W4 O8 64.4(3)
O16 Eu W4 O8 103.7(6)
O15 Eu W4 O8 -148.1(3)
O14 Eu W4 O8 -77.8(3)
O19 Eu W4 O8 -152.4(4)
O18 Eu W4 O8 -77.1(3)
O36 Eu W4 O8 101.0(3)
W5 Eu W4 O8 -25.4(2)
O17 Eu W4 O4 70.0(4)
O20 Eu W4 O4 -144.2(4)
O22 Eu W4 O4 73.0(4)
O21 Eu W4 O4 140.8(4)
O16 Eu W4 O4 -179.8(6)
O15 Eu W4 O4 -71.6(4)
O14 Eu W4 O4 -1.3(4)
O19 Eu W4 O4 -76.0(4)
O18 Eu W4 O4 -0.6(4)
O36 Eu W4 O4 177.5(4)
W5 Eu W4 O4 51.1(3)
O17 Eu W4 O18 70.6(3)
O20 Eu W4 O18 -143.6(3)
O22 Eu W4 O18 73.7(4)
O21 Eu W4 O18 141.5(3)
O16 Eu W4 O18 -179.2(6)
O15 Eu W4 O18 -71.0(3)
O14 Eu W4 O18 -0.7(3)
O19 Eu W4 O18 -75.3(4)
O36 Eu W4 O18 178.1(3)
W5 Eu W4 O18 51.7(2)
O17 Eu W5 O13 0.5(7)
O20 Eu W5 O13 105.8(6)
O22 Eu W5 O13 -36.4(6)
O21 Eu W5 O13 39.8(6)
O16 Eu W5 O13 111.0(6)
O15 Eu W5 O13 -178.6(6)
O14 Eu W5 O13 -108.1(6)
O19 Eu W5 O13 -104.2(6)
O18 Eu W5 O13 -178.6(6)
O36 Eu W5 O13 3.0(6)
W4 Eu W5 O13 129.8(5)
O20 Eu W5 O17 105.3(6)
O22 Eu W5 O17 -36.9(6)
O21 Eu W5 O17 39.3(6)
O16 Eu W5 O17 110.5(6)
O15 Eu W5 O17 -179.1(6)
O14 Eu W5 O17 -108.5(6)
O19 Eu W5 O17 -104.7(6)
O18 Eu W5 O17 -179.1(6)
O36 Eu W5 O17 2.5(6)
W4 Eu W5 O17 129.4(5)
O17 Eu W5 O8 -104.1(6)
O20 Eu W5 O8 1.2(4)
O22 Eu W5 O8 -140.9(3)
O21 Eu W5 O8 -64.7(3)
O16 Eu W5 O8 6.5(3)
O15 Eu W5 O8 76.8(3)
O14 Eu W5 O8 147.4(3)
O19 Eu W5 O8 151.2(4)
O18 Eu W5 O8 76.8(3)
O36 Eu W5 O8 -101.6(3)
W4 Eu W5 O8 25.3(2)
O17 Eu W5 O9 103.0(6)
O20 Eu W5 O9 -151.7(4)
O22 Eu W5 O9 66.1(3)
O21 Eu W5 O9 142.3(3)
O16 Eu W5 O9 -146.5(3)
O15 Eu W5 O9 -76.1(3)
O14 Eu W5 O9 -5.5(3)
O19 Eu W5 O9 -1.7(4)
O18 Eu W5 O9 -76.1(3)
O36 Eu W5 O9 105.5(3)
W4 Eu W5 O9 -127.6(2)
O17 Eu W5 O5 179.1(6)
O20 Eu W5 O5 -75.6(5)
O22 Eu W5 O5 142.2(4)
O21 Eu W5 O5 -141.6(4)
O16 Eu W5 O5 -70.3(4)
O15 Eu W5 O5 0.0(4)
O14 Eu W5 O5 70.6(4)
O19 Eu W5 O5 74.4(5)
O18 Eu W5 O5 0.0(4)
O36 Eu W5 O5 -178.4(4)
W4 Eu W5 O5 -51.5(3)
O17 Eu W5 O18 179.1(6)
O20 Eu W5 O18 -75.6(4)
O22 Eu W5 O18 142.3(3)
O21 Eu W5 O18 -141.6(3)
O16 Eu W5 O18 -70.3(3)
O15 Eu W5 O18 0.0(3)
O14 Eu W5 O18 70.6(3)
O19 Eu W5 O18 74.4(4)
O36 Eu W5 O18 -178.4(3)
W4 Eu W5 O18 -51.5(2)
O17 Eu W6 O28 -107.2(6)
O20 Eu W6 O28 111.1(5)
O22 Eu W6 O28 -108.0(5)
O21 Eu W6 O28 -179.1(5)
O16 Eu W6 O28 108.4(6)
O15 Eu W6 O28 38.9(5)
O14 Eu W6 O28 -36.7(5)
O19 Eu W6 O28 1.5(7)
O18 Eu W6 O28 1.3(6)
O36 Eu W6 O28 -178.6(6)
W5 Eu W6 O28 -73.6(5)
W4 Eu W6 O28 75.4(5)
O17 Eu W6 O19 -108.7(6)
O20 Eu W6 O19 109.6(6)
O22 Eu W6 O19 -109.4(6)
O21 Eu W6 O19 179.4(6)
O16 Eu W6 O19 106.9(6)
O15 Eu W6 O19 37.5(6)
O14 Eu W6 O19 -38.2(5)
O18 Eu W6 O19 -0.2(6)
O36 Eu W6 O19 179.9(6)
W5 Eu W6 O19 -75.1(5)
W4 Eu W6 O19 73.9(5)
O17 Eu W6 O24 148.5(4)
O20 Eu W6 O24 6.8(3)
O22 Eu W6 O24 147.7(3)
O21 Eu W6 O24 76.6(3)
O16 Eu W6 O24 4.1(4)
O15 Eu W6 O24 -65.4(3)
O14 Eu W6 O24 -141.0(3)
O19 Eu W6 O24 -102.8(6)
O18 Eu W6 O24 -103.1(3)
O36 Eu W6 O24 77.1(3)
W5 Eu W6 O24 -177.9(2)
W4 Eu W6 O24 -28.9(3)
O17 Eu W6 O23 -5.5(4)
O20 Eu W6 O23 -147.2(3)
O22 Eu W6 O23 -6.2(3)
O21 Eu W6 O23 -77.4(3)
O16 Eu W6 O23 -149.9(4)
O15 Eu W6 O23 140.7(3)
O14 Eu W6 O23 65.0(3)
O19 Eu W6 O23 103.2(6)
O18 Eu W6 O23 103.0(3)
O36 Eu W6 O23 -76.9(4)
W5 Eu W6 O23 28.1(3)
W4 Eu W6 O23 177.1(3)
O17 Eu W6 O33 71.6(5)
O20 Eu W6 O33 -70.2(4)
O22 Eu W6 O33 70.8(4)
O21 Eu W6 O33 -0.3(4)
O16 Eu W6 O33 -72.8(4)
O15 Eu W6 O33 -142.3(4)
O14 Eu W6 O33 142.1(4)
O19 Eu W6 O33 -179.7(6)
O18 Eu W6 O33 -180.0(4)
O36 Eu W6 O33 0.2(4)
W5 Eu W6 O33 105.1(3)
W4 Eu W6 O33 -105.8(3)
O17 Eu W6 O36 71.4(4)
O20 Eu W6 O36 -70.3(3)
O22 Eu W6 O36 70.6(3)
O21 Eu W6 O36 -0.5(3)
O16 Eu W6 O36 -73.0(4)
O15 Eu W6 O36 -142.5(3)
O14 Eu W6 O36 141.9(3)
O19 Eu W6 O36 -179.9(6)
O18 Eu W6 O36 179.9(3)
W5 Eu W6 O36 105.0(3)
W4 Eu W6 O36 -106.0(3)
O17 Eu W7 O29 109.4(6)
O20 Eu W7 O29 1.7(7)
O22 Eu W7 O29 -178.1(6)
O21 Eu W7 O29 110.6(6)
O16 Eu W7 O29 39.7(6)
O15 Eu W7 O29 -35.7(6)
O14 Eu W7 O29 -105.1(6)
O19 Eu W7 O29 -107.2(6)
O18 Eu W7 O29 4.2(6)
O36 Eu W7 O29 -178.4(6)
W5 Eu W7 O29 75.9(5)
W4 Eu W7 O29 30.3(5)
O17 Eu W7 O20 107.7(6)
O22 Eu W7 O20 -179.7(5)
O21 Eu W7 O20 108.9(5)
O16 Eu W7 O20 38.0(5)
O15 Eu W7 O20 -37.4(5)
O14 Eu W7 O20 -106.8(6)
O19 Eu W7 O20 -108.8(5)
O18 Eu W7 O20 2.5(5)
O36 Eu W7 O20 180.0(5)
W5 Eu W7 O20 74.2(5)
W4 Eu W7 O20 28.7(5)
O17 Eu W7 O25 6.0(4)
O20 Eu W7 O25 -101.7(6)
O22 Eu W7 O25 78.6(3)
O21 Eu W7 O25 7.2(3)
O16 Eu W7 O25 -63.7(3)
O15 Eu W7 O25 -139.1(3)
O14 Eu W7 O25 151.5(4)
O19 Eu W7 O25 149.4(3)
O18 Eu W7 O25 -99.2(3)
O36 Eu W7 O25 78.3(3)
W5 Eu W7 O25 -27.5(3)
W4 Eu W7 O25 -73.1(3)
O17 Eu W7 O24 -149.9(4)
O20 Eu W7 O24 102.4(5)
O22 Eu W7 O24 -77.3(3)
O21 Eu W7 O24 -148.7(3)
O16 Eu W7 O24 140.4(3)
O15 Eu W7 O24 65.0(3)
O14 Eu W7 O24 -4.4(4)
O19 Eu W7 O24 -6.4(3)
O18 Eu W7 O24 104.9(3)
O36 Eu W7 O24 -77.6(3)
W5 Eu W7 O24 176.6(3)
W4 Eu W7 O24 131.1(2)
O17 Eu W7 O34 -72.9(4)
O20 Eu W7 O34 179.4(6)
O22 Eu W7 O34 -0.4(4)
O21 Eu W7 O34 -71.7(4)
O16 Eu W7 O34 -142.6(4)
O15 Eu W7 O34 141.9(4)
O14 Eu W7 O34 72.5(4)
O19 Eu W7 O34 70.5(4)
O18 Eu W7 O34 -178.1(4)
O36 Eu W7 O34 -0.7(4)
W5 Eu W7 O34 -106.4(3)
W4 Eu W7 O34 -152.0(3)
O17 Eu W7 O36 -72.2(4)
O20 Eu W7 O36 -180.0(5)
O22 Eu W7 O36 0.3(3)
O21 Eu W7 O36 -71.0(3)
O16 Eu W7 O36 -141.9(3)
O15 Eu W7 O36 142.6(3)
O14 Eu W7 O36 73.2(4)
O19 Eu W7 O36 71.2(3)
O18 Eu W7 O36 -177.5(3)
W5 Eu W7 O36 -105.8(2)
W4 Eu W7 O36 -151.3(2)
O17 Eu W8 O30 38.3(6)
O20 Eu W8 O30 -109.3(6)
O22 Eu W8 O30 109.9(6)
O21 Eu W8 O30 -0.5(8)
O16 Eu W8 O30 -38.4(6)
O15 Eu W8 O30 -105.1(6)
O14 Eu W8 O30 105.8(6)
O19 Eu W8 O30 -179.7(6)
O18 Eu W8 O30 0.1(6)
O36 Eu W8 O30 180.0(6)
W5 Eu W8 O30 27.5(5)
W4 Eu W8 O30 -27.5(5)
O17 Eu W8 O21 38.8(6)
O20 Eu W8 O21 -108.8(6)
O22 Eu W8 O21 110.4(6)
O16 Eu W8 O21 -37.9(6)
O15 Eu W8 O21 -104.6(7)
O14 Eu W8 O21 106.3(7)
O19 Eu W8 O21 -179.2(6)
O18 Eu W8 O21 0.6(6)
O36 Eu W8 O21 -179.5(6)
W5 Eu W8 O21 28.0(6)
W4 Eu W8 O21 -27.0(6)
O17 Eu W8 O26 -64.7(3)
O20 Eu W8 O26 147.7(3)
O22 Eu W8 O26 6.9(4)
O21 Eu W8 O26 -103.5(7)
O16 Eu W8 O26 -141.4(3)
O15 Eu W8 O26 151.8(4)
O14 Eu W8 O26 2.8(4)
O19 Eu W8 O26 77.3(3)
O18 Eu W8 O26 -102.9(4)
O36 Eu W8 O26 76.9(4)
W5 Eu W8 O26 -75.6(3)
W4 Eu W8 O26 -130.6(3)
O17 Eu W8 O25 140.7(3)
O20 Eu W8 O25 -6.9(3)
O22 Eu W8 O25 -147.7(3)
O21 Eu W8 O25 101.9(6)
O16 Eu W8 O25 64.0(3)
O15 Eu W8 O25 -2.7(4)
O14 Eu W8 O25 -151.8(4)
O19 Eu W8 O25 -77.3(3)
O18 Eu W8 O25 102.5(3)
O36 Eu W8 O25 -77.6(3)
W5 Eu W8 O25 129.9(2)
W4 Eu W8 O25 74.9(2)
O17 Eu W8 O31 -141.8(4)
O20 Eu W8 O31 70.6(4)
O22 Eu W8 O31 -70.2(4)
O21 Eu W8 O31 179.3(7)
O16 Eu W8 O31 141.4(4)
O15 Eu W8 O31 74.7(5)
O14 Eu W8 O31 -74.3(5)
O19 Eu W8 O31 0.2(4)
O18 Eu W8 O31 180.0(5)
O36 Eu W8 O31 -0.2(5)
W5 Eu W8 O31 -152.7(4)
W4 Eu W8 O31 152.3(4)
O17 Eu W8 O36 -141.6(3)
O20 Eu W8 O36 70.7(3)
O22 Eu W8 O36 -70.0(3)
O21 Eu W8 O36 179.5(6)
O16 Eu W8 O36 141.6(3)
O15 Eu W8 O36 74.9(4)
O14 Eu W8 O36 -74.1(4)
O19 Eu W8 O36 0.4(3)
O18 Eu W8 O36 -179.8(3)
W5 Eu W8 O36 -152.5(2)
W4 Eu W8 O36 152.5(3)
O17 Eu W9 O27 -38.4(5)
O20 Eu W9 O27 -179.2(5)
O22 Eu W9 O27 1.4(7)
O21 Eu W9 O27 -109.1(5)
O16 Eu W9 O27 -107.4(6)
O15 Eu W9 O27 106.4(6)
O14 Eu W9 O27 38.0(5)
O19 Eu W9 O27 109.7(5)
O18 Eu W9 O27 -1.7(5)
O36 Eu W9 O27 -179.2(5)
W5 Eu W9 O27 -28.6(5)
W4 Eu W9 O27 -73.1(5)
O17 Eu W9 O22 -39.8(6)
O20 Eu W9 O22 179.3(6)
O21 Eu W9 O22 -110.5(6)
O16 Eu W9 O22 -108.8(6)
O15 Eu W9 O22 105.0(6)
O14 Eu W9 O22 36.6(6)
O19 Eu W9 O22 108.3(6)
O18 Eu W9 O22 -3.1(6)
O36 Eu W9 O22 179.4(6)
W5 Eu W9 O22 -30.0(5)
W4 Eu W9 O22 -74.5(5)
O17 Eu W9 O23 -141.8(3)
O20 Eu W9 O23 77.3(3)
O22 Eu W9 O23 -102.1(6)
O21 Eu W9 O23 147.4(4)
O16 Eu W9 O23 149.1(4)
O15 Eu W9 O23 2.9(4)
O14 Eu W9 O23 -65.5(3)
O19 Eu W9 O23 6.2(3)
O18 Eu W9 O23 -105.2(4)
O36 Eu W9 O23 77.3(4)
W5 Eu W9 O23 -132.1(3)
W4 Eu W9 O23 -176.6(3)
O17 Eu W9 O26 64.0(4)
O20 Eu W9 O26 -76.8(3)
O22 Eu W9 O26 103.8(6)
O21 Eu W9 O26 -6.7(4)
O16 Eu W9 O26 -5.0(4)
O15 Eu W9 O26 -151.2(4)
O14 Eu W9 O26 140.4(3)
O19 Eu W9 O26 -147.9(4)
O18 Eu W9 O26 100.7(4)
O36 Eu W9 O26 -76.8(4)
W5 Eu W9 O26 73.8(3)
W4 Eu W9 O26 29.3(3)
O17 Eu W9 O32 141.2(4)
O20 Eu W9 O32 0.3(4)
O22 Eu W9 O32 -179.0(6)
O21 Eu W9 O32 70.4(4)
O16 Eu W9 O32 72.2(4)
O15 Eu W9 O32 -74.1(5)
O14 Eu W9 O32 -142.5(4)
O19 Eu W9 O32 -70.8(4)
O18 Eu W9 O32 177.8(4)
O36 Eu W9 O32 0.3(4)
W5 Eu W9 O32 150.9(3)
W4 Eu W9 O32 106.4(3)
O17 Eu W9 O36 140.8(3)
O20 Eu W9 O36 -0.1(3)
O22 Eu W9 O36 -179.4(6)
O21 Eu W9 O36 70.1(3)
O16 Eu W9 O36 71.8(4)
O15 Eu W9 O36 -74.4(4)
O14 Eu W9 O36 -142.8(3)
O19 Eu W9 O36 -71.1(3)
O18 Eu W9 O36 177.5(3)
W5 Eu W9 O36 150.6(2)
W4 Eu W9 O36 106.1(2)
C25 Ag3 Cl1 Ag6 -62.8(3)
C7 Ag3 Cl1 Ag6 141.6(3)
Ag8 Ag3 Cl1 Ag6 -28.8(2)
Ag4 Ag3 Cl1 Ag6 102.59(13)
Ag7 Ag3 Cl1 Ag6 -33.89(9)
C19 Ag6 Cl1 Ag3 67.8(4)
C13 Ag6 Cl1 Ag3 -132.8(4)
C14 Ag6 Cl1 Ag3 -150.5(4)
Ag7 Ag6 Cl1 Ag3 37.31(11)
C7 Ag4 Cl2 Ag5 -60.0(4)
C37 Ag4 Cl2 Ag5 134.2(3)
Ag9 Ag4 Cl2 Ag5 97.94(13)
Ag3 Ag4 Cl2 Ag5 -12.26(18)
Ag1 Ag4 Cl2 Ag5 -39.15(10)
Ag10 Ag4 Cl2 Ag5 105.34(14)
C49 Ag5 Cl2 Ag4 -130.2(4)
C1 Ag5 Cl2 Ag4 62.3(4)
Ag12 Ag5 Cl2 Ag4 -88.64(14)
Ag2 Ag5 Cl2 Ag4 21.10(17)
Ag11 Ag5 Cl2 Ag4 -105.60(14)
Ag1 Ag5 Cl2 Ag4 38.99(10)
C139 Ag38 Cl3A Cl3B -95.1(11)
C157 Ag38 Cl3A Cl3B 81.7(11)
C158 Ag38 Cl3A Cl3B 70.1(12)
Ag37 Ag38 Cl3A Cl3B -134.0(10)
Ag42 Ag38 Cl3A Cl3B 91.8(10)
Ag36 Ag38 Cl3A Cl3B -120.8(10)
C139 Ag38 Cl3A Ag35 55.2(5)
C157 Ag38 Cl3A Ag35 -128.0(6)
C158 Ag38 Cl3A Ag35 -139.6(6)
Ag37 Ag38 Cl3A Ag35 16.3(5)
Ag42 Ag38 Cl3A Ag35 -117.9(4)
Ag36 Ag38 Cl3A Ag35 29.5(3)
C139 Ag38 Cl3A Ag41 141.4(5)
C157 Ag38 Cl3A Ag41 -41.8(7)
C158 Ag38 Cl3A Ag41 -53.5(8)
Ag37 Ag38 Cl3A Ag41 102.4(4)
Ag42 Ag38 Cl3A Ag41 -31.8(3)
Ag36 Ag38 Cl3A Ag41 115.6(4)
C133 Ag35 Cl3A Cl3B 78.4(13)
C127 Ag35 Cl3A Cl3B -78.5(13)
C128 Ag35 Cl3A Cl3B -59.6(13)
Ag36 Ag35 Cl3A Cl3B 109.9(13)
C133 Ag35 Cl3A Ag38 -65.0(5)
C127 Ag35 Cl3A Ag38 138.1(5)
C128 Ag35 Cl3A Ag38 157.0(4)
Ag36 Ag35 Cl3A Ag38 -33.5(3)
C133 Ag35 Cl3A Ag41 178.9(4)
C127 Ag35 Cl3A Ag41 22.0(3)
C128 Ag35 Cl3A Ag41 40.9(4)
Ag36 Ag35 Cl3A Ag41 -149.5(2)
C127 Ag41 Cl3A Cl3B 99.9(11)
C163 Ag41 Cl3A Cl3B -69.2(11)
Ag40 Ag41 Cl3A Cl3B -116.7(10)
Ag34 Ag41 Cl3A Cl3B 136.1(10)
Ag42 Ag41 Cl3A Cl3B -89.9(10)
C127 Ag41 Cl3A Ag38 -137.8(5)
C163 Ag41 Cl3A Ag38 53.0(5)
Ag40 Ag41 Cl3A Ag38 5.5(5)
Ag34 Ag41 Cl3A Ag38 -101.7(4)
Ag42 Ag41 Cl3A Ag38 32.3(3)
C127 Ag41 Cl3A Ag35 -24.0(4)
C163 Ag41 Cl3A Ag35 166.8(4)
Ag40 Ag41 Cl3A Ag35 119.39(14)
Ag34 Ag41 Cl3A Ag35 12.2(2)
Ag42 Ag41 Cl3A Ag35 146.1(2)
C151 Ag39 Cl4A Cl4B 90.1(12)
C157 Ag39 Cl4A Cl4B -83.4(11)
C158 Ag39 Cl4A Cl4B -62.2(13)
Ag30 Ag39 Cl4A Cl4B 131.9(10)
Ag42 Ag39 Cl4A Cl4B -100.5(10)
Ag31 Ag39 Cl4A Cl4B 116.5(10)
C151 Ag39 Cl4A Ag32 -60.5(7)
C157 Ag39 Cl4A Ag32 126.0(5)
Cl4B Ag39 Cl4A Ag32 -150.5(11)
C158 Ag39 Cl4A Ag32 147.2(7)
Ag30 Ag39 Cl4A Ag32 -18.6(7)
Ag42 Ag39 Cl4A Ag32 109.0(4)
Ag31 Ag39 Cl4A Ag32 -34.0(2)
C151 Ag39 Cl4A Ag40 -133.5(7)
C157 Ag39 Cl4A Ag40 53.0(8)
Cl4B Ag39 Cl4A Ag40 136.5(12)
C158 Ag39 Cl4A Ag40 74.2(10)
Ag30 Ag39 Cl4A Ag40 -91.6(3)
Ag42 Ag39 Cl4A Ag40 36.0(4)
Ag31 Ag39 Cl4A Ag40 -107.0(6)
C109 Ag32 Cl4A Cl4B -13(3)
C115 Ag32 Cl4A Cl4B 142(3)
O32 Ag32 Cl4A Cl4B -133(3)
C116 Ag32 Cl4A Cl4B 122(3)
Ag31 Ag32 Cl4A Cl4B -47(3)
Ag40 Ag32 Cl4A Cl4B 168(3)
C109 Ag32 Cl4A Ag39 73.2(7)
C115 Ag32 Cl4A Ag39 -131.9(5)
O32 Ag32 Cl4A Ag39 -46.9(4)
C116 Ag32 Cl4A Ag39 -152.0(5)
Ag31 Ag32 Cl4A Ag39 38.6(3)
Ag40 Ag32 Cl4A Ag39 -105.5(5)
C109 Ag32 Cl4A Ag40 178.7(5)
C115 Ag32 Cl4A Ag40 -26.4(4)
O32 Ag32 Cl4A Ag40 58.6(3)
C116 Ag32 Cl4A Ag40 -46.5(5)
Ag31 Ag32 Cl4A Ag40 144.1(3)
C115 Ag40 Cl4A Cl4B -143.1(19)
C163 Ag40 Cl4A Cl4B 25.1(19)
Ag41 Ag40 Cl4A Cl4B 68(2)
Ag33 Ag40 Cl4A Cl4B -178.5(18)
Ag32 Ag40 Cl4A Cl4B -172(2)
Ag42 Ag40 Cl4A Cl4B 51.6(18)
C115 Ag40 Cl4A Ag39 131.3(6)
C163 Ag40 Cl4A Ag39 -60.5(6)
Ag41 Ag40 Cl4A Ag39 -17.2(7)
Ag33 Ag40 Cl4A Ag39 95.9(4)
Ag32 Ag40 Cl4A Ag39 102.6(7)
Ag42 Ag40 Cl4A Ag39 -34.1(3)
C115 Ag40 Cl4A Ag32 28.7(5)
C163 Ag40 Cl4A Ag32 -163.1(4)
Ag41 Ag40 Cl4A Ag32 -119.78(16)
Ag33 Ag40 Cl4A Ag32 -6.7(4)
Ag42 Ag40 Cl4A Ag32 -136.7(4)
Ag32 Cl4A Cl4B Ag39 96(2)
Ag40 Cl4A Cl4B Ag39 -100.8(16)
C151 Ag39 Cl4B Cl4A -97.3(10)
C157 Ag39 Cl4B Cl4A 111.8(9)
C158 Ag39 Cl4B Cl4A 139.8(8)
Ag30 Ag39 Cl4B Cl4A -97.0(12)
Ag42 Ag39 Cl4B Cl4A 73.0(8)
Ag31 Ag39 Cl4B Cl4A -55.9(8)
O3 W1 O1 Ag1 28(3)
O4 W1 O1 Ag1 -62(3)
O2 W1 O1 Ag1 119(2)
O5 W1 O1 Ag1 -151(2)
C1 Ag1 O1 W1 -165(3)
C7 Ag1 O1 W1 14(3)
C8 Ag1 O1 W1 -3(3)
Ag2 Ag1 O1 W1 -132(3)
Ag4 Ag1 O1 W1 46(2)
Ag5 Ag1 O1 W1 159(3)
O1 W1 O2 W2 177.9(5)
O3 W1 O2 W2 -77.9(5)
O4 W1 O2 W2 -0.1(12)
O5 W1 O2 W2 77.5(5)
O18 W1 O2 W2 0.1(4)
O1 W1 O2 Ag13 49.8(5)
O3 W1 O2 Ag13 154.0(5)
O4 W1 O2 Ag13 -128.2(7)
O5 W1 O2 Ag13 -50.6(5)
O18 W1 O2 Ag13 -128.0(5)
O10 W2 O2 W1 -179.4(6)
O14 W2 O2 W1 0.1(14)
O9 W2 O2 W1 -76.8(5)
O6 W2 O2 W1 77.5(5)
O18 W2 O2 W1 -0.1(4)
Eu W2 O2 W1 -0.4(7)
O10 W2 O2 Ag13 -41.8(5)
O14 W2 O2 Ag13 137.7(10)
O9 W2 O2 Ag13 60.8(4)
O6 W2 O2 Ag13 -144.9(4)
O18 W2 O2 Ag13 137.5(4)
Eu W2 O2 Ag13 137.21(17)
C55 Ag13 O2 W1 78.9(6)
C13 Ag13 O2 W1 -102.5(6)
C14 Ag13 O2 W1 -126.2(5)
Ag12 Ag13 O2 W1 35.5(4)
Ag2 Ag13 O2 W1 -57.9(4)
C55 Ag13 O2 W2 -54.9(6)
C13 Ag13 O2 W2 123.7(5)
C14 Ag13 O2 W2 100.0(4)
Ag12 Ag13 O2 W2 -98.2(3)
Ag2 Ag13 O2 W2 168.4(3)
O1 W1 O3 W3 -179.6(4)
O4 W1 O3 W3 -78.1(4)
O2 W1 O3 W3 77.0(5)
O5 W1 O3 W3 -1.4(11)
O18 W1 O3 W3 -0.4(4)
O11 W3 O3 W1 179.9(5)
O15 W3 O3 W1 0.8(13)
O6 W3 O3 W1 -77.7(5)
O7 W3 O3 W1 78.4(5)
O18 W3 O3 W1 0.4(4)
Eu W3 O3 W1 0.5(6)
O1 W1 O4 W4 -178.2(4)
O3 W1 O4 W4 77.6(5)
O2 W1 O4 W4 -0.2(11)
O5 W1 O4 W4 -78.0(4)
O18 W1 O4 W4 -0.4(4)
O1 W1 O4 Ag10 -49.0(6)
O3 W1 O4 Ag10 -153.2(5)
O2 W1 O4 Ag10 129.0(8)
O5 W1 O4 Ag10 51.2(5)
O18 W1 O4 Ag10 128.8(5)
O12 W4 O4 W1 -179.0(5)
O16 W4 O4 W1 0.7(13)
O7 W4 O4 W1 -78.1(5)
O8 W4 O4 W1 77.6(5)
O18 W4 O4 W1 0.4(4)
Eu W4 O4 W1 0.9(6)
O12 W4 O4 Ag10 37.8(4)
O16 W4 O4 Ag10 -142.6(9)
O7 W4 O4 Ag10 138.6(3)
O8 W4 O4 Ag10 -65.6(3)
O18 W4 O4 Ag10 -142.8(3)
Eu W4 O4 Ag10 -142.31(14)
C43 Ag10 O4 W1 -70.8(7)
C37 Ag10 O4 W1 117.1(6)
C38 Ag10 O4 W1 123.9(5)
Ag11 Ag10 O4 W1 -27.3(5)
Ag4 Ag10 O4 W1 79.7(4)
C43 Ag10 O4 W4 64.1(6)
C37 Ag10 O4 W4 -108.0(4)
C38 Ag10 O4 W4 -101.2(4)
Ag11 Ag10 O4 W4 107.6(3)
Ag4 Ag10 O4 W4 -145.4(3)
O1 W1 O5 W5 179.5(5)
O3 W1 O5 W5 1.3(12)
O4 W1 O5 W5 78.1(5)
O2 W1 O5 W5 -77.1(5)
O18 W1 O5 W5 0.3(4)
O13 W5 O5 W1 178.7(5)
O17 W5 O5 W1 1.1(14)
O8 W5 O5 W1 -77.2(5)
O9 W5 O5 W1 75.9(5)
O18 W5 O5 W1 -0.3(4)
Eu W5 O5 W1 -0.3(6)
O10 W2 O6 W3 -178.1(5)
O14 W2 O6 W3 77.7(5)
O9 W2 O6 W3 -19.7(10)
O2 W2 O6 W3 -82.7(5)
O18 W2 O6 W3 -6.7(4)
Eu W2 O6 W3 47.2(4)
O10 W2 O6 Ag14 15.8(5)
O14 W2 O6 Ag14 -88.4(5)
O9 W2 O6 Ag14 174.2(5)
O2 W2 O6 Ag14 111.2(5)
O18 W2 O6 Ag14 -172.8(5)
Eu W2 O6 Ag14 -118.9(4)
O11 W3 O6 W2 177.5(5)
O15 W3 O6 W2 -77.9(5)
O7 W3 O6 W2 20.4(10)
O3 W3 O6 W2 83.0(4)
O18 W3 O6 W2 6.8(4)
Eu W3 O6 W2 -47.2(4)
O11 W3 O6 Ag14 -16.2(5)
O15 W3 O6 Ag14 88.4(4)
O7 W3 O6 Ag14 -173.3(5)
O3 W3 O6 Ag14 -110.7(4)
O18 W3 O6 Ag14 173.0(5)
Eu W3 O6 Ag14 119.0(4)
C73 Ag14 O6 W2 81.7(6)
C19 Ag14 O6 W2 -98.7(5)
C20 Ag14 O6 W2 -93.7(6)
C73 Ag14 O6 W3 -83.9(6)
C19 Ag14 O6 W3 95.8(5)
C20 Ag14 O6 W3 100.7(6)
O12 W4 O7 W3 177.5(4)
O16 W4 O7 W3 -78.2(5)
O8 W4 O7 W3 19.7(10)
O4 W4 O7 W3 82.6(4)
O18 W4 O7 W3 6.5(4)
Eu W4 O7 W3 -47.6(4)
O12 W4 O7 Ag15 -34.9(5)
O16 W4 O7 Ag15 69.5(4)
O8 W4 O7 Ag15 167.3(6)
O4 W4 O7 Ag15 -129.8(4)
O18 W4 O7 Ag15 154.1(5)
Eu W4 O7 Ag15 100.1(4)
O11 W3 O7 W4 -177.4(5)
O15 W3 O7 W4 78.1(5)
O6 W3 O7 W4 -20.2(10)
O3 W3 O7 W4 -82.8(4)
O18 W3 O7 W4 -6.5(4)
Eu W3 O7 W4 47.5(4)
O11 W3 O7 Ag15 34.5(5)
O15 W3 O7 Ag15 -70.0(4)
O6 W3 O7 Ag15 -168.4(5)
O3 W3 O7 Ag15 129.0(4)
O18 W3 O7 Ag15 -154.7(4)
Eu W3 O7 Ag15 -100.7(3)
C85 Ag15 O7 W4 -69.3(7)
C31 Ag15 O7 W4 106.0(5)
C32 Ag15 O7 W4 84.8(5)
Ag22 Ag15 O7 W4 -103.1(4)
Ag23 Ag15 O7 W4 -38.8(4)
C85 Ag15 O7 W3 77.7(6)
C31 Ag15 O7 W3 -107.1(5)
C32 Ag15 O7 W3 -128.3(5)
Ag22 Ag15 O7 W3 43.9(4)
Ag23 Ag15 O7 W3 108.2(4)
O12 W4 O8 W5 -177.1(5)
O16 W4 O8 W5 78.4(5)
O7 W4 O8 W5 -19.5(10)
O4 W4 O8 W5 -82.5(5)
O18 W4 O8 W5 -6.3(4)
Eu W4 O8 W5 48.1(4)
O12 W4 O8 Ag16 18.0(6)
O16 W4 O8 Ag16 -86.6(5)
O7 W4 O8 Ag16 175.5(5)
O4 W4 O8 Ag16 112.5(5)
O18 W4 O8 Ag16 -171.2(5)
Eu W4 O8 Ag16 -116.9(4)
O13 W5 O8 W4 177.1(5)
O17 W5 O8 W4 -78.1(5)
O9 W5 O8 W4 17.7(9)
O5 W5 O8 W4 83.0(5)
O18 W5 O8 W4 6.3(4)
Eu W5 O8 W4 -48.1(4)
O13 W5 O8 Ag16 -16.9(5)
O17 W5 O8 Ag16 87.9(4)
O9 W5 O8 Ag16 -176.3(5)
O5 W5 O8 Ag16 -111.0(4)
O18 W5 O8 Ag16 172.2(4)
Eu W5 O8 Ag16 117.8(4)
C97 Ag16 O8 W4 89.5(6)
C43 Ag16 O8 W4 -92.2(6)
C44 Ag16 O8 W4 -93.2(7)
Ag24 Ag16 O8 W4 55.1(4)
C97 Ag16 O8 W5 -75.6(6)
C43 Ag16 O8 W5 102.8(5)
C44 Ag16 O8 W5 101.8(6)
Ag24 Ag16 O8 W5 -109.9(4)
O10 W2 O9 W5 178.1(5)
O14 W2 O9 W5 -77.7(5)
O6 W2 O9 W5 19.7(10)
O2 W2 O9 W5 82.7(5)
O18 W2 O9 W5 6.6(4)
Eu W2 O9 W5 -47.4(4)
O10 W2 O9 Ag17 -18.0(5)
O14 W2 O9 Ag17 86.1(4)
O6 W2 O9 Ag17 -176.4(5)
O2 W2 O9 Ag17 -113.4(4)
O18 W2 O9 Ag17 170.5(4)
Eu W2 O9 Ag17 116.5(4)
O13 W5 O9 W2 -177.7(5)
O17 W5 O9 W2 77.8(5)
O8 W5 O9 W2 -18.2(9)
O5 W5 O9 W2 -83.6(5)
O18 W5 O9 W2 -6.7(4)
Eu W5 O9 W2 47.7(4)
O13 W5 O9 Ag17 18.8(5)
O17 W5 O9 Ag17 -85.7(4)
O8 W5 O9 Ag17 178.3(5)
O5 W5 O9 Ag17 113.0(4)
O18 W5 O9 Ag17 -170.2(5)
Eu W5 O9 Ag17 -115.7(4)
C61 Ag17 O9 W2 -75.5(6)
C55 Ag17 O9 W2 101.1(5)
C56 Ag17 O9 W2 99.9(6)
Ag18 Ag17 O9 W2 -108.8(4)
C61 Ag17 O9 W5 88.1(6)
C55 Ag17 O9 W5 -95.4(5)
C56 Ag17 O9 W5 -96.6(6)
Ag18 Ag17 O9 W5 54.7(4)
O10 W2 O14 Eu 178.8(5)
O9 W2 O14 Eu 74.7(5)
O6 W2 O14 Eu -76.6(5)
O2 W2 O14 Eu -0.7(14)
O18 W2 O14 Eu -0.5(5)
O10 W2 O14 Ag20 -42.9(5)
O9 W2 O14 Ag20 -146.9(4)
O6 W2 O14 Ag20 61.8(4)
O2 W2 O14 Ag20 137.7(9)
O18 W2 O14 Ag20 137.9(4)
Eu W2 O14 Ag20 138.4(7)
O10 W2 O14 Ag19 35.9(6)
O9 W2 O14 Ag19 -68.1(4)
O6 W2 O14 Ag19 140.6(4)
O2 W2 O14 Ag19 -143.5(9)
O18 W2 O14 Ag19 -143.3(4)
Eu W2 O14 Ag19 -142.8(7)
O17 Eu O14 W2 -63.4(5)
O20 Eu O14 W2 103.2(6)
O22 Eu O14 W2 -139.3(6)
O21 Eu O14 W2 -99.7(6)
O16 Eu O14 W2 1.6(6)
O15 Eu O14 W2 64.3(5)
O19 Eu O14 W2 141.3(6)
O18 Eu O14 W2 0.4(4)
O36 Eu O14 W2 -178.2(4)
W5 Eu O14 W2 -41.2(4)
W4 Eu O14 W2 0.9(5)
O17 Eu O14 Ag20 156.8(4)
O20 Eu O14 Ag20 -36.6(5)
O22 Eu O14 Ag20 80.9(3)
O21 Eu O14 Ag20 120.6(4)
O16 Eu O14 Ag20 -138.2(3)
O15 Eu O14 Ag20 -75.4(3)
O19 Eu O14 Ag20 1.5(3)
O18 Eu O14 Ag20 -139.3(4)
O36 Eu O14 Ag20 42.0(4)
W5 Eu O14 Ag20 179.0(3)
W4 Eu O14 Ag20 -138.8(2)
O17 Eu O14 Ag19 81.5(3)
O20 Eu O14 Ag19 -111.9(4)
O22 Eu O14 Ag19 5.6(3)
O21 Eu O14 Ag19 45.2(5)
O16 Eu O14 Ag19 146.5(3)
O15 Eu O14 Ag19 -150.7(4)
O19 Eu O14 Ag19 -73.8(3)
O18 Eu O14 Ag19 145.4(4)
O36 Eu O14 Ag19 -33.3(4)
W5 Eu O14 Ag19 103.7(3)
W4 Eu O14 Ag19 145.8(2)
C67 Ag20 O14 W2 101.8(5)
C73 Ag20 O14 W2 -51.9(6)
O19 Ag20 O14 W2 -146.8(5)
C74 Ag20 O14 W2 -59.1(7)
Ag19 Ag20 O14 W2 110.6(4)
Ag21 Ag20 O14 W2 -93.9(4)
C67 Ag20 O14 Eu -112.8(4)
C73 Ag20 O14 Eu 93.4(5)
O19 Ag20 O14 Eu -1.5(3)
C74 Ag20 O14 Eu 86.3(6)
Ag19 Ag20 O14 Eu -104.0(3)
Ag21 Ag20 O14 Eu 51.4(3)
C67 Ag20 O14 Ag19 -8.8(4)
C73 Ag20 O14 Ag19 -162.6(4)
O19 Ag20 O14 Ag19 102.6(3)
C74 Ag20 O14 Ag19 -169.7(5)
Ag21 Ag20 O14 Ag19 155.45(14)
C67 Ag19 O14 W2 -98.0(5)
C61 Ag19 O14 W2 51.8(6)
C62 Ag19 O14 W2 53.2(7)
O22 Ag19 O14 W2 143.5(5)
Ag20 Ag19 O14 W2 -107.0(4)
Ag18 Ag19 O14 W2 91.7(4)
Ag27 Ag19 O14 W2 -137.8(3)
C67 Ag19 O14 Eu 113.1(4)
C61 Ag19 O14 Eu -97.0(5)
C62 Ag19 O14 Eu -95.7(6)
O22 Ag19 O14 Eu -5.4(3)
Ag20 Ag19 O14 Eu 104.1(3)
Ag18 Ag19 O14 Eu -57.2(3)
Ag27 Ag19 O14 Eu 73.3(3)
C67 Ag19 O14 Ag20 9.0(4)
C61 Ag19 O14 Ag20 158.8(4)
C62 Ag19 O14 Ag20 160.2(5)
O22 Ag19 O14 Ag20 -109.5(3)
Ag18 Ag19 O14 Ag20 -161.32(15)
Ag27 Ag19 O14 Ag20 -30.8(2)
O11 W3 O15 Eu -179.6(5)
O6 W3 O15 Eu 76.6(5)
O7 W3 O15 Eu -76.7(5)
O3 W3 O15 Eu -0.5(13)
O18 W3 O15 Eu -0.1(4)
O11 W3 O15 Ag21 43.2(5)
O6 W3 O15 Ag21 -60.6(4)
O7 W3 O15 Ag21 146.1(4)
O3 W3 O15 Ag21 -137.7(9)
O18 W3 O15 Ag21 -137.3(4)
Eu W3 O15 Ag21 -137.2(7)
O17 Eu O15 W3 -0.3(6)
O20 Eu O15 W3 139.5(5)
O22 Eu O15 W3 -102.1(5)
O21 Eu O15 W3 100.0(6)
O16 Eu O15 W3 63.9(5)
O14 Eu O15 W3 -64.2(5)
O19 Eu O15 W3 -141.1(5)
O18 Eu O15 W3 0.1(4)
O36 Eu O15 W3 178.9(4)
W5 Eu O15 W3 0.1(5)
W4 Eu O15 W3 41.8(4)
O17 Eu O15 Ag21 137.4(3)
O20 Eu O15 Ag21 -82.7(3)
O22 Eu O15 Ag21 35.7(6)
O21 Eu O15 Ag21 -122.3(4)
O16 Eu O15 Ag21 -158.3(4)
O14 Eu O15 Ag21 73.6(3)
O19 Eu O15 Ag21 -3.3(3)
O18 Eu O15 Ag21 137.8(4)
O36 Eu O15 Ag21 -43.4(4)
W5 Eu O15 Ag21 137.8(3)
W4 Eu O15 Ag21 179.6(4)
C73 Ag21 O15 W3 53.5(6)
C79 Ag21 O15 W3 -104.6(5)
C80 Ag21 O15 W3 -77.1(5)
Ag20 Ag21 O15 W3 96.3(4)
Ag22 Ag21 O15 W3 -113.9(4)
C73 Ag21 O15 Eu -90.6(5)
C79 Ag21 O15 Eu 111.4(4)
C80 Ag21 O15 Eu 138.9(4)
Ag20 Ag21 O15 Eu -47.7(3)
Ag22 Ag21 O15 Eu 102.0(3)
O12 W4 O16 Eu -180.0(5)
O7 W4 O16 Eu 77.8(5)
O8 W4 O16 Eu -75.1(5)
O4 W4 O16 Eu 0.4(14)
O18 W4 O16 Eu 0.7(5)
O12 W4 O16 Ag24 -49.5(5)
O7 W4 O16 Ag24 -151.7(3)
O8 W4 O16 Ag24 55.4(4)
O4 W4 O16 Ag24 130.9(9)
O18 W4 O16 Ag24 131.1(3)
Eu W4 O16 Ag24 130.5(7)
O17 Eu O16 W4 63.1(5)
O20 Eu O16 W4 -142.4(6)
O22 Eu O16 W4 101.4(6)
O21 Eu O16 W4 138.4(6)
O15 Eu O16 W4 -64.5(5)
O14 Eu O16 W4 -1.7(6)
O19 Eu O16 W4 -104.2(6)
O18 Eu O16 W4 -0.6(4)
O36 Eu O16 W4 178.1(4)
W5 Eu O16 W4 41.2(4)
O17 Eu O16 Ag24 -66.1(3)
O20 Eu O16 Ag24 88.4(3)
O22 Eu O16 Ag24 -27.8(6)
O21 Eu O16 Ag24 9.2(3)
O15 Eu O16 Ag24 166.3(4)
O14 Eu O16 Ag24 -130.9(3)
O19 Eu O16 Ag24 126.6(4)
O18 Eu O16 Ag24 -129.8(4)
O36 Eu O16 Ag24 48.9(4)
W5 Eu O16 Ag24 -88.0(3)
W4 Eu O16 Ag24 -129.2(7)
C97 Ag24 O16 W4 -65.0(6)
C91 Ag24 O16 W4 100.7(5)
C92 Ag24 O16 W4 77.9(5)
Ag16 Ag24 O16 W4 -29.8(3)
Ag25 Ag24 O16 W4 -101.6(3)
Ag23 Ag24 O16 W4 113.1(4)
C97 Ag24 O16 Eu 74.3(5)
C91 Ag24 O16 Eu -120.0(4)
C92 Ag24 O16 Eu -142.8(4)
Ag16 Ag24 O16 Eu 109.5(3)
Ag25 Ag24 O16 Eu 37.7(3)
Ag23 Ag24 O16 Eu -107.6(3)
O13 W5 O17 Eu -179.7(5)
O8 W5 O17 Eu 74.8(5)
O9 W5 O17 Eu -75.6(5)
O5 W5 O17 Eu -2.1(14)
O18 W5 O17 Eu -0.7(5)
O13 W5 O17 Ag25 33.2(5)
O8 W5 O17 Ag25 -72.3(4)
O9 W5 O17 Ag25 137.2(4)
O5 W5 O17 Ag25 -149.3(9)
O18 W5 O17 Ag25 -147.9(4)
Eu W5 O17 Ag25 -147.2(8)
O20 Eu O17 W5 -102.5(6)
O22 Eu O17 W5 141.1(6)
O21 Eu O17 W5 -138.3(6)
O16 Eu O17 W5 -62.6(5)
O15 Eu O17 W5 1.0(6)
O14 Eu O17 W5 64.5(5)
O19 Eu O17 W5 104.5(6)
O18 Eu O17 W5 0.6(4)
O36 Eu O17 W5 -178.2(4)
W4 Eu O17 W5 -40.9(4)
O20 Eu O17 Ag25 45.5(5)
O22 Eu O17 Ag25 -70.8(3)
O21 Eu O17 Ag25 9.8(3)
O16 Eu O17 Ag25 85.4(3)
O15 Eu O17 Ag25 149.1(3)
O14 Eu O17 Ag25 -147.5(4)
O19 Eu O17 Ag25 -107.5(4)
O18 Eu O17 Ag25 148.7(4)
O36 Eu O17 Ag25 -30.2(4)
W5 Eu O17 Ag25 148.0(7)
W4 Eu O17 Ag25 107.1(3)
C103 Ag25 O17 W5 -94.4(6)
C97 Ag25 O17 W5 56.8(6)
C98 Ag25 O17 W5 54.1(8)
Ag18 Ag25 O17 W5 -103.7(4)
Ag26 Ag25 O17 W5 -136.0(3)
Ag24 Ag25 O17 W5 90.8(4)
C103 Ag25 O17 Eu 113.6(5)
C97 Ag25 O17 Eu -95.2(5)
C98 Ag25 O17 Eu -97.8(7)
Ag18 Ag25 O17 Eu 104.4(3)
Ag26 Ag25 O17 Eu 72.1(3)
Ag24 Ag25 O17 Eu -61.1(3)
O15 W3 O18 W1 179.8(3)
O6 W3 O18 W1 86.5(3)
O7 W3 O18 W1 -87.1(3)
O3 W3 O18 W1 -0.3(3)
Eu W3 O18 W1 179.8(3)
O15 W3 O18 W4 -88.2(3)
O6 W3 O18 W4 178.5(3)
O7 W3 O18 W4 4.9(3)
O3 W3 O18 W4 91.7(3)
Eu W3 O18 W4 -88.2(2)
O15 W3 O18 W2 88.3(3)
O6 W3 O18 W2 -5.0(3)
O7 W3 O18 W2 -178.6(3)
O3 W3 O18 W2 -91.8(3)
Eu W3 O18 W2 88.3(2)
O15 W3 O18 Eu 0.1(3)
O6 W3 O18 Eu -93.2(3)
O7 W3 O18 Eu 93.1(3)
O3 W3 O18 Eu 179.9(3)
O3 W1 O18 W3 0.3(3)
O4 W1 O18 W3 90.2(3)
O2 W1 O18 W3 -89.7(3)
O5 W1 O18 W3 179.9(4)
O3 W1 O18 W4 -89.6(3)
O4 W1 O18 W4 0.3(3)
O2 W1 O18 W4 -179.6(4)
O5 W1 O18 W4 90.0(3)
O3 W1 O18 W5 -179.8(3)
O4 W1 O18 W5 -89.8(3)
O2 W1 O18 W5 90.2(3)
O5 W1 O18 W5 -0.2(3)
O3 W1 O18 W2 89.9(3)
O4 W1 O18 W2 179.8(3)
O2 W1 O18 W2 -0.1(3)
O5 W1 O18 W2 -90.5(3)
O16 W4 O18 W3 88.2(3)
O7 W4 O18 W3 -5.0(3)
O8 W4 O18 W3 -178.8(3)
O4 W4 O18 W3 -91.9(3)
Eu W4 O18 W3 88.6(2)
O16 W4 O18 W1 179.8(3)
O7 W4 O18 W1 86.6(3)
O8 W4 O18 W1 -87.2(3)
O4 W4 O18 W1 -0.3(3)
Eu W4 O18 W1 -179.8(3)
O16 W4 O18 W5 -88.4(3)
O7 W4 O18 W5 178.4(3)
O8 W4 O18 W5 4.6(3)
O4 W4 O18 W5 91.5(3)
Eu W4 O18 W5 -88.0(2)
O16 W4 O18 Eu -0.4(3)
O7 W4 O18 Eu -93.6(3)
O8 W4 O18 Eu 92.6(3)
O4 W4 O18 Eu 179.5(3)
O17 W5 O18 W1 -179.3(3)
O8 W5 O18 W1 87.4(3)
O9 W5 O18 W1 -86.8(3)
O5 W5 O18 W1 0.2(3)
Eu W5 O18 W1 -179.8(3)
O17 W5 O18 W4 88.7(3)
O8 W5 O18 W4 -4.6(3)
O9 W5 O18 W4 -178.8(3)
O5 W5 O18 W4 -91.8(3)
Eu W5 O18 W4 88.2(2)
O17 W5 O18 W2 -87.8(3)
O8 W5 O18 W2 178.9(3)
O9 W5 O18 W2 4.8(3)
O5 W5 O18 W2 91.7(3)
Eu W5 O18 W2 -88.3(2)
O17 W5 O18 Eu 0.5(3)
O8 W5 O18 Eu -92.8(3)
O9 W5 O18 Eu 93.0(3)
O5 W5 O18 Eu 180.0(3)
O14 W2 O18 W3 -88.3(3)
O9 W2 O18 W3 178.5(3)
O6 W2 O18 W3 5.0(3)
O2 W2 O18 W3 91.7(3)
Eu W2 O18 W3 -88.6(2)
O14 W2 O18 W1 -179.9(3)
O9 W2 O18 W1 86.9(3)
O6 W2 O18 W1 -86.6(3)
O2 W2 O18 W1 0.1(3)
Eu W2 O18 W1 179.8(3)
O14 W2 O18 W5 88.3(3)
O9 W2 O18 W5 -4.9(3)
O6 W2 O18 W5 -178.4(3)
O2 W2 O18 W5 -91.7(3)
Eu W2 O18 W5 88.0(2)
O14 W2 O18 Eu 0.3(3)
O9 W2 O18 Eu -92.9(3)
O6 W2 O18 Eu 93.6(3)
O2 W2 O18 Eu -179.7(3)
O17 Eu O18 W3 179.5(3)
O20 Eu O18 W3 -46.5(3)
O22 Eu O18 W3 135.0(3)
O21 Eu O18 W3 -135.0(3)
O16 Eu O18 W3 -89.5(3)
O15 Eu O18 W3 -0.1(2)
O14 Eu O18 W3 89.3(3)
O19 Eu O18 W3 44.5(3)
W5 Eu O18 W3 179.9(4)
W4 Eu O18 W3 -89.9(3)
O17 Eu O18 W4 -90.6(3)
O20 Eu O18 W4 43.4(3)
O22 Eu O18 W4 -135.1(3)
O21 Eu O18 W4 -45.1(4)
O16 Eu O18 W4 0.4(3)
O15 Eu O18 W4 89.8(3)
O14 Eu O18 W4 179.2(3)
O19 Eu O18 W4 134.4(3)
W5 Eu O18 W4 -90.2(3)
O17 Eu O18 W5 -0.4(3)
O20 Eu O18 W5 133.6(3)
O22 Eu O18 W5 -44.9(3)
O21 Eu O18 W5 45.0(3)
O16 Eu O18 W5 90.5(3)
O15 Eu O18 W5 -180.0(3)
O14 Eu O18 W5 -90.6(3)
O19 Eu O18 W5 -135.5(3)
W4 Eu O18 W5 90.2(3)
O17 Eu O18 W2 89.9(3)
O20 Eu O18 W2 -136.1(3)
O22 Eu O18 W2 45.4(3)
O21 Eu O18 W2 135.4(3)
O16 Eu O18 W2 -179.1(3)
O15 Eu O18 W2 -89.7(3)
O14 Eu O18 W2 -0.3(2)
O19 Eu O18 W2 -45.1(3)
W5 Eu O18 W2 90.3(3)
W4 Eu O18 W2 -179.5(4)
O28 W6 O19 Eu -178.9(5)
O24 W6 O19 Eu 76.1(5)
O23 W6 O19 Eu -75.7(5)
O33 W6 O19 Eu 0.6(14)
O36 W6 O19 Eu 0.1(5)
O28 W6 O19 Ag20 -39.9(5)
O24 W6 O19 Ag20 -144.8(4)
O23 W6 O19 Ag20 63.4(4)
O33 W6 O19 Ag20 139.7(10)
O36 W6 O19 Ag20 139.1(4)
Eu W6 O19 Ag20 139.1(7)
O17 Eu O19 W6 99.4(6)
O20 Eu O19 W6 -63.2(5)
O22 Eu O19 W6 63.3(5)
O21 Eu O19 W6 -0.7(7)
O16 Eu O19 W6 -100.6(6)
O15 Eu O19 W6 -140.7(6)
O14 Eu O19 W6 139.9(6)
O18 Eu O19 W6 179.8(4)
O36 Eu O19 W6 -0.1(4)
W5 Eu O19 W6 136.3(3)
W4 Eu O19 W6 -136.5(3)
O17 Eu O19 Ag20 -42.1(6)
O20 Eu O19 Ag20 155.4(4)
O22 Eu O19 Ag20 -78.2(3)
O21 Eu O19 Ag20 -142.1(3)
O16 Eu O19 Ag20 117.9(4)
O15 Eu O19 Ag20 77.8(3)
O14 Eu O19 Ag20 -1.5(3)
O18 Eu O19 Ag20 38.4(4)
O36 Eu O19 Ag20 -141.5(4)
W5 Eu O19 Ag20 -5.2(5)
W4 Eu O19 Ag20 82.1(4)
C67 Ag20 O19 W6 -50.1(6)
C73 Ag20 O19 W6 103.8(5)
O14 Ag20 O19 W6 -144.4(5)
C74 Ag20 O19 W6 76.6(5)
Ag19 Ag20 O19 W6 -91.4(4)
Ag21 Ag20 O19 W6 111.8(4)
C67 Ag20 O19 Eu 95.8(4)
C73 Ag20 O19 Eu -110.3(4)
O14 Ag20 O19 Eu 1.5(3)
C74 Ag20 O19 Eu -137.5(4)
Ag19 Ag20 O19 Eu 54.5(3)
Ag21 Ag20 O19 Eu -102.3(3)
O29 W7 O20 Eu -178.8(5)
O25 W7 O20 Eu 77.9(5)
O24 W7 O20 Eu -76.4(5)
O34 W7 O20 Eu -1.5(14)
O36 W7 O20 Eu 0.0(4)
O29 W7 O20 Ag22 -41.6(5)
O25 W7 O20 Ag22 -144.9(4)
O24 W7 O20 Ag22 60.8(4)
O34 W7 O20 Ag22 135.6(10)
O36 W7 O20 Ag22 137.2(4)
Eu W7 O20 Ag22 137.1(7)
O17 Eu O20 W7 -98.9(5)
O22 Eu O20 W7 0.3(6)
O21 Eu O20 W7 -63.7(5)
O16 Eu O20 W7 -139.8(5)
O15 Eu O20 W7 140.9(5)
O14 Eu O20 W7 101.8(6)
O19 Eu O20 W7 64.1(5)
O18 Eu O20 W7 -178.2(4)
O36 Eu O20 W7 0.0(4)
W5 Eu O20 W7 -134.7(3)
W4 Eu O20 W7 -153.3(4)
O17 Eu O20 Ag22 123.9(4)
O22 Eu O20 Ag22 -137.0(3)
O21 Eu O20 Ag22 159.0(4)
O16 Eu O20 Ag22 82.9(3)
O15 Eu O20 Ag22 3.6(3)
O14 Eu O20 Ag22 -35.5(5)
O19 Eu O20 Ag22 -73.2(3)
O18 Eu O20 Ag22 44.5(4)
O36 Eu O20 Ag22 -137.3(4)
W5 Eu O20 Ag22 88.0(3)
W4 Eu O20 Ag22 69.4(2)
C79 Ag22 O20 W7 -62.0(6)
C85 Ag22 O20 W7 93.5(5)
Ag15 Ag22 O20 W7 134.1(3)
Ag21 Ag22 O20 W7 -100.9(3)
Ag28 Ag22 O20 W7 -32.3(3)
Ag23 Ag22 O20 W7 106.4(4)
C79 Ag22 O20 Eu 82.7(5)
C85 Ag22 O20 Eu -121.9(4)
Ag15 Ag22 O20 Eu -81.3(3)
Ag21 Ag22 O20 Eu 43.7(3)
Ag28 Ag22 O20 Eu 112.3(2)
Ag23 Ag22 O20 Eu -108.9(3)
O30 W8 O21 Eu 179.6(6)
O26 W8 O21 Eu 75.4(6)
O25 W8 O21 Eu -77.7(6)
O31 W8 O21 Eu -1.5(16)
O36 W8 O21 Eu -0.4(5)
O17 Eu O21 W8 -138.8(6)
O20 Eu O21 W8 63.9(6)
O22 Eu O21 W8 -62.7(6)
O16 Eu O21 W8 139.9(6)
O15 Eu O21 W8 103.3(6)
O14 Eu O21 W8 -101.7(6)
O19 Eu O21 W8 1.0(7)
O18 Eu O21 W8 -179.5(5)
O36 Eu O21 W8 0.3(5)
W5 Eu O21 W8 -153.8(5)
W4 Eu O21 W8 154.7(5)
O27 W9 O22 Eu -179.0(5)
O23 W9 O22 Eu 76.6(5)
O26 W9 O22 Eu -75.0(5)
O32 W9 O22 Eu 2.2(14)
O36 W9 O22 Eu 0.5(5)
O27 W9 O22 Ag18 -35.4(5)
O23 W9 O22 Ag18 -139.9(4)
O26 W9 O22 Ag18 68.6(5)
O32 W9 O22 Ag18 145.7(9)
O36 W9 O22 Ag18 144.0(4)
Eu W9 O22 Ag18 143.5(8)
O27 W9 O22 Ag19 45.6(5)
O23 W9 O22 Ag19 -58.8(4)
O26 W9 O22 Ag19 149.6(4)
O32 W9 O22 Ag19 -133.2(10)
O36 W9 O22 Ag19 -134.9(4)
Eu W9 O22 Ag19 -135.4(7)
O17 Eu O22 W9 138.0(6)
O20 Eu O22 W9 -0.8(6)
O21 Eu O22 W9 62.6(5)
O16 Eu O22 W9 98.9(6)
O15 Eu O22 W9 -103.3(6)
O14 Eu O22 W9 -141.6(6)
O19 Eu O22 W9 -64.7(5)
O18 Eu O22 W9 177.8(4)
O36 Eu O22 W9 -0.4(4)
W5 Eu O22 W9 152.1(5)
W4 Eu O22 W9 135.0(4)
O17 Eu O22 Ag18 -6.6(3)
O20 Eu O22 Ag18 -145.4(3)
O21 Eu O22 Ag18 -82.0(4)
O16 Eu O22 Ag18 -45.7(6)
O15 Eu O22 Ag18 112.1(4)
O14 Eu O22 Ag18 73.8(3)
O19 Eu O22 Ag18 150.7(4)
O18 Eu O22 Ag18 33.2(4)
O36 Eu O22 Ag18 -145.0(4)
W5 Eu O22 Ag18 7.4(3)
W4 Eu O22 Ag18 -9.6(5)
O17 Eu O22 Ag19 -86.0(3)
O20 Eu O22 Ag19 135.3(3)
O21 Eu O22 Ag19 -161.4(4)
O16 Eu O22 Ag19 -125.1(4)
O15 Eu O22 Ag19 32.8(6)
O14 Eu O22 Ag19 -5.6(3)
O19 Eu O22 Ag19 71.4(3)
O18 Eu O22 Ag19 -46.2(4)
O36 Eu O22 Ag19 135.6(4)
W5 Eu O22 Ag19 -71.9(3)
W4 Eu O22 Ag19 -88.9(4)
C61 Ag18 O22 W9 99.4(5)
C103 Ag18 O22 W9 -52.0(6)
C104 Ag18 O22 W9 -50.5(9)
Ag25 Ag18 O22 W9 -91.2(4)
Ag19 Ag18 O22 W9 105.8(5)
Ag17 Ag18 O22 W9 138.8(3)
C61 Ag18 O22 Eu -110.9(5)
C103 Ag18 O22 Eu 97.7(5)
C104 Ag18 O22 Eu 99.1(8)
Ag25 Ag18 O22 Eu 58.5(3)
Ag19 Ag18 O22 Eu -104.5(3)
Ag17 Ag18 O22 Eu -71.6(3)
C61 Ag18 O22 Ag19 -6.4(4)
C103 Ag18 O22 Ag19 -157.8(4)
C104 Ag18 O22 Ag19 -156.4(7)
Ag25 Ag18 O22 Ag19 163.00(16)
Ag17 Ag18 O22 Ag19 32.9(2)
C67 Ag19 O22 W9 56.5(5)
C61 Ag19 O22 W9 -103.7(5)
O14 Ag19 O22 W9 149.2(5)
C62 Ag19 O22 W9 -76.2(5)
Ag20 Ag19 O22 W9 99.0(3)
Ag18 Ag19 O22 W9 -109.9(4)
Ag27 Ag19 O22 W9 32.0(3)
C67 Ag19 O22 Eu -87.3(5)
C61 Ag19 O22 Eu 112.5(4)
O14 Ag19 O22 Eu 5.4(3)
C62 Ag19 O22 Eu 140.1(4)
Ag20 Ag19 O22 Eu -44.8(3)
Ag18 Ag19 O22 Eu 106.3(3)
Ag27 Ag19 O22 Eu -111.7(3)
C67 Ag19 O22 Ag18 166.4(4)
C61 Ag19 O22 Ag18 6.2(4)
O14 Ag19 O22 Ag18 -100.9(3)
C62 Ag19 O22 Ag18 33.7(4)
Ag20 Ag19 O22 Ag18 -151.11(14)
Ag27 Ag19 O22 Ag18 141.93(15)
O28 W6 O23 W9 -176.3(5)
O19 W6 O23 W9 78.9(5)
O24 W6 O23 W9 -18.6(10)
O33 W6 O23 W9 -82.4(5)
O36 W6 O23 W9 -6.5(4)
Eu W6 O23 W9 48.1(4)
O28 W6 O23 Ag27 18.0(5)
O19 W6 O23 Ag27 -86.8(4)
O24 W6 O23 Ag27 175.7(5)
O33 W6 O23 Ag27 111.9(4)
O36 W6 O23 Ag27 -172.2(5)
Eu W6 O23 Ag27 -117.6(4)
O27 W9 O23 W6 177.7(5)
O22 W9 O23 W6 -77.9(5)
O26 W9 O23 W6 17.1(10)
O32 W9 O23 W6 82.8(5)
O36 W9 O23 W6 6.5(4)
Eu W9 O23 W6 -48.0(4)
O27 W9 O23 Ag27 -17.6(6)
O22 W9 O23 Ag27 86.7(5)
O26 W9 O23 Ag27 -178.2(5)
O32 W9 O23 Ag27 -112.5(5)
O36 W9 O23 Ag27 171.2(5)
Eu W9 O23 Ag27 116.6(4)
C67 Ag27 O23 W6 82.8(5)
C121 Ag27 O23 W6 -96.4(5)
C122 Ag27 O23 W6 -95.7(5)
Ag19 Ag27 O23 W6 109.8(4)
C67 Ag27 O23 W9 -82.0(6)
C121 Ag27 O23 W9 98.9(6)
C122 Ag27 O23 W9 99.6(6)
Ag19 Ag27 O23 W9 -54.9(4)
O28 W6 O24 W7 176.0(5)
O19 W6 O24 W7 -79.1(5)
O23 W6 O24 W7 18.5(10)
O33 W6 O24 W7 82.3(5)
O36 W6 O24 W7 6.3(4)
Eu W6 O24 W7 -48.2(4)
O28 W6 O24 Ag28 -22.1(5)
O19 W6 O24 Ag28 82.9(5)
O23 W6 O24 Ag28 -179.6(5)
O33 W6 O24 Ag28 -115.8(5)
O36 W6 O24 Ag28 168.3(5)
Eu W6 O24 Ag28 113.7(4)
O29 W7 O24 W6 -177.3(5)
O20 W7 O24 W6 78.2(5)
O25 W7 O24 W6 -20.3(10)
O34 W7 O24 W6 -83.3(5)
O36 W7 O24 W6 -6.4(4)
Eu W7 O24 W6 48.2(4)
O29 W7 O24 Ag28 20.4(5)
O20 W7 O24 Ag28 -84.1(4)
O25 W7 O24 Ag28 177.4(6)
O34 W7 O24 Ag28 114.4(5)
O36 W7 O24 Ag28 -168.6(5)
Eu W7 O24 Ag28 -114.0(4)
C79 Ag28 O24 W6 -76.0(6)
C133 Ag28 O24 W6 102.5(6)
C134 Ag28 O24 W6 100.7(6)
Ag22 Ag28 O24 W6 -108.6(4)
C79 Ag28 O24 W7 85.4(5)
C133 Ag28 O24 W7 -96.1(5)
C134 Ag28 O24 W7 -97.8(6)
Ag22 Ag28 O24 W7 52.8(4)
O29 W7 O25 W8 178.2(5)
O20 W7 O25 W8 -77.0(5)
O24 W7 O25 W8 21.2(10)
O34 W7 O25 W8 84.2(5)
O36 W7 O25 W8 7.4(4)
Eu W7 O25 W8 -46.9(4)
O29 W7 O25 Ag29 -28.1(6)
O20 W7 O25 Ag29 76.7(5)
O24 W7 O25 Ag29 174.9(6)
O34 W7 O25 Ag29 -122.1(5)
O36 W7 O25 Ag29 161.1(5)
Eu W7 O25 Ag29 106.8(4)
O30 W8 O25 W7 -177.7(5)
O21 W8 O25 W7 77.2(5)
O26 W8 O25 W7 -21.8(10)
O31 W8 O25 W7 -83.6(4)
O36 W8 O25 W7 -7.4(4)
Eu W8 O25 W7 47.0(4)
O30 W8 O25 Ag29 28.1(5)
O21 W8 O25 Ag29 -77.0(5)
O26 W8 O25 Ag29 -176.0(6)
O31 W8 O25 Ag29 122.2(5)
O36 W8 O25 Ag29 -161.6(5)
Eu W8 O25 Ag29 -107.2(4)
C91 Ag29 O25 W7 -82.8(6)
C145 Ag29 O25 W7 106.3(6)
C146 Ag29 O25 W7 130.0(6)
Ag23 Ag29 O25 W7 -46.8(4)
C91 Ag29 O25 W8 69.6(6)
C145 Ag29 O25 W8 -101.4(6)
C146 Ag29 O25 W8 -77.7(6)
Ag23 Ag29 O25 W8 105.6(4)
O30 W8 O26 W9 176.7(5)
O21 W8 O26 W9 -78.2(5)
O25 W8 O26 W9 20.9(11)
O31 W8 O26 W9 82.5(5)
O36 W8 O26 W9 6.4(4)
Eu W8 O26 W9 -48.3(4)
O30 W8 O26 Ag26 -18.2(6)
O21 W8 O26 Ag26 86.9(5)
O25 W8 O26 Ag26 -173.9(6)
O31 W8 O26 Ag26 -112.4(5)
O36 W8 O26 Ag26 171.5(5)
Eu W8 O26 Ag26 116.9(5)
O27 W9 O26 W8 -177.7(5)
O22 W9 O26 W8 77.8(5)
O23 W9 O26 W8 -17.0(10)
O32 W9 O26 W8 -82.7(5)
O36 W9 O26 W8 -6.4(4)
Eu W9 O26 W8 48.2(4)
O27 W9 O26 Ag26 15.3(5)
O22 W9 O26 Ag26 -89.2(4)
O23 W9 O26 Ag26 176.0(5)
O32 W9 O26 Ag26 110.3(4)
O36 W9 O26 Ag26 -173.4(4)
Eu W9 O26 Ag26 -118.9(3)
C103 Ag26 O26 W8 -84.6(7)
C109 Ag26 O26 W8 97.2(8)
C110 Ag26 O26 W8 107.9(8)
Ag25 Ag26 O26 W8 -55.3(4)
C103 Ag26 O26 W9 80.9(6)
C109 Ag26 O26 W9 -97.2(7)
C110 Ag26 O26 W9 -86.5(8)
Ag25 Ag26 O26 W9 110.3(4)
O35 W10 O31 W8 179.0(6)
O34 W10 O31 W8 -77.7(6)
O33 W10 O31 W8 1.2(13)
O32 W10 O31 W8 77.5(5)
O36 W10 O31 W8 0.5(5)
O30 W8 O31 W10 179.6(6)
O21 W8 O31 W10 0.7(16)
O26 W8 O31 W10 -77.6(6)
O25 W8 O31 W10 78.5(6)
O36 W8 O31 W10 -0.5(5)
Eu W8 O31 W10 -0.3(8)
O35 W10 O32 W9 -179.8(5)
O34 W10 O32 W9 1.8(11)
O31 W10 O32 W9 -77.1(5)
O33 W10 O32 W9 78.2(5)
O36 W10 O32 W9 0.2(4)
O35 W10 O32 Ag32 -45.7(5)
O34 W10 O32 Ag32 135.9(7)
O31 W10 O32 Ag32 57.0(4)
O33 W10 O32 Ag32 -147.8(4)
O36 W10 O32 Ag32 134.3(4)
O27 W9 O32 W10 179.2(5)
O22 W9 O32 W10 -1.9(14)
O23 W9 O32 W10 -77.5(5)
O26 W9 O32 W10 76.5(5)
O36 W9 O32 W10 -0.2(4)
Eu W9 O32 W10 -0.5(6)
O27 W9 O32 Ag32 40.9(5)
O22 W9 O32 Ag32 -140.2(9)
O23 W9 O32 Ag32 144.3(4)
O26 W9 O32 Ag32 -61.8(4)
O36 W9 O32 Ag32 -138.4(4)
Eu W9 O32 Ag32 -138.7(2)
C109 Ag32 O32 W10 -94.3(8)
C115 Ag32 O32 W10 106.5(5)
C116 Ag32 O32 W10 130.1(5)
Ag31 Ag32 O32 W10 -49.4(4)
Cl4A Ag32 O32 W10 19.8(5)
Ag40 Ag32 O32 W10 67.0(4)
C109 Ag32 O32 W9 42.2(8)
C115 Ag32 O32 W9 -116.9(5)
C116 Ag32 O32 W9 -93.3(5)
Ag31 Ag32 O32 W9 87.2(4)
Cl4A Ag32 O32 W9 156.4(4)
Ag40 Ag32 O32 W9 -156.4(4)
O35 W10 O33 W6 -179.0(5)
O34 W10 O33 W6 77.7(5)
O31 W10 O33 W6 -1.2(12)
O32 W10 O33 W6 -77.6(5)
O36 W10 O33 W6 -0.5(4)
O35 W10 O33 Ag34 -48.6(6)
O34 W10 O33 Ag34 -151.8(5)
O31 W10 O33 Ag34 129.2(9)
O32 W10 O33 Ag34 52.8(5)
O36 W10 O33 Ag34 130.0(5)
O28 W6 O33 W10 179.5(5)
O19 W6 O33 W10 -0.1(14)
O24 W6 O33 W10 -77.0(5)
O23 W6 O33 W10 77.6(5)
O36 W6 O33 W10 0.5(4)
Eu W6 O33 W10 0.3(6)
O28 W6 O33 Ag34 36.4(4)
O19 W6 O33 Ag34 -143.1(10)
O24 W6 O33 Ag34 140.0(4)
O23 W6 O33 Ag34 -65.5(3)
O36 W6 O33 Ag34 -142.6(4)
Eu W6 O33 Ag34 -142.72(15)
C121 Ag34 O33 W10 -76.9(7)
C127 Ag34 O33 W10 96.4(6)
C128 Ag34 O33 W10 120.2(6)
Ag33 Ag34 O33 W10 -35.9(5)
Ag41 Ag34 O33 W10 54.8(5)
C121 Ag34 O33 W6 58.8(5)
C127 Ag34 O33 W6 -127.9(4)
C128 Ag34 O33 W6 -104.2(4)
Ag33 Ag34 O33 W6 99.7(3)
Ag41 Ag34 O33 W6 -169.5(3)
O35 W10 O34 W7 179.4(5)
O31 W10 O34 W7 76.7(5)
O33 W10 O34 W7 -78.3(5)
O32 W10 O34 W7 -2.1(11)
O36 W10 O34 W7 -0.6(4)
O29 W7 O34 W10 179.5(5)
O20 W7 O34 W10 2.1(14)
O25 W7 O34 W10 -78.7(5)
O24 W7 O34 W10 78.2(5)
O36 W7 O34 W10 0.6(4)
Eu W7 O34 W10 1.1(6)
O34 W10 O35 Ag42 -35(2)
O31 W10 O35 Ag42 55(2)
O33 W10 O35 Ag42 -125.5(19)
O32 W10 O35 Ag42 145.4(19)
C157 Ag42 O35 W10 -15(2)
C163 Ag42 O35 W10 171(2)
C164 Ag42 O35 W10 178.2(19)
Ag39 Ag42 O35 W10 -54.9(19)
Ag38 Ag42 O35 W10 26.4(19)
Ag41 Ag42 O35 W10 137(2)
Ag40 Ag42 O35 W10 -160(2)
O20 W7 O36 W8 88.0(3)
O25 W7 O36 W8 -5.7(3)
O24 W7 O36 W8 -179.5(3)
O34 W7 O36 W8 -92.5(3)
Eu W7 O36 W8 88.0(2)
O20 W7 O36 W10 -179.9(3)
O24 W7 O36 W10 -87.4(3)
O34 W7 O36 W10 -0.4(3)
Eu W7 O36 W10 -179.9(3)
C25 Ag7 C19 C20 -14(3)
C26 Ag7 C19 C20 -23(2)
Ag6 Ag7 C19 C20 -159(2)
Ag3 Ag7 C19 C20 -136.5(15)
C25 Ag7 C19 Ag6 145.6(11)
C26 Ag7 C19 Ag6 136.3(4)
Ag3 Ag7 C19 Ag6 22.8(9)
C25 Ag7 C19 Ag14 -103.4(12)
C26 Ag7 C19 Ag14 -112.7(6)
Ag6 Ag7 C19 Ag14 111.0(6)
Ag3 Ag7 C19 Ag14 133.8(5)
C13 Ag6 C19 C20 -3(2)
C14 Ag6 C19 C20 -9.7(18)
Cl1 Ag6 C19 C20 124.6(15)
Ag7 Ag6 C19 C20 161.5(18)
C13 Ag6 C19 Ag7 -164.0(9)
C14 Ag6 C19 Ag7 -171.2(4)
Cl1 Ag6 C19 Ag7 -36.9(4)
C13 Ag6 C19 Ag14 96.8(11)
C14 Ag6 C19 Ag14 89.6(7)
Cl1 Ag6 C19 Ag14 -136.1(5)
Ag7 Ag6 C19 Ag14 -99.2(6)
C73 Ag14 C19 C20 -10(3)
O6 Ag14 C19 C20 171.7(10)
C73 Ag14 C19 Ag7 131(2)
C20 Ag14 C19 Ag7 141.0(13)
O6 Ag14 C19 Ag7 -47.3(5)
C73 Ag14 C19 Ag6 -146(2)
C20 Ag14 C19 Ag6 -136.2(13)
O6 Ag14 C19 Ag6 35.5(6)
C37 Ag9 C31 Ag15 -120.6(11)
C32 Ag9 C31 Ag15 -85.2(11)
Ag4 Ag9 C31 Ag15 137.3(3)
Ag8 Ag9 C31 Ag15 105.4(7)
C85 Ag15 C31 C32 35.1(19)
O7 Ag15 C31 C32 -134.3(10)
Ag22 Ag15 C31 C32 153.4(8)
Ag23 Ag15 C31 C32 -59.5(12)
C85 Ag15 C31 Ag8 -139.1(12)
O7 Ag15 C31 Ag8 51.5(5)
C32 Ag15 C31 Ag8 -174.2(13)
Ag22 Ag15 C31 Ag8 -20.8(10)
Ag23 Ag15 C31 Ag8 126.3(5)
C85 Ag15 C31 Ag9 131.0(12)
O7 Ag15 C31 Ag9 -38.4(5)
C32 Ag15 C31 Ag9 95.9(11)
Ag22 Ag15 C31 Ag9 -110.7(6)
Ag23 Ag15 C31 Ag9 36.4(9)
Ag41 Ag40 C163 C164 177.1(17)
Cl4A Ag40 C163 C164 -52.0(15)
Ag33 Ag40 C163 C164 157.1(12)
Ag32 Ag40 C163 C164 -80.4(17)
Ag42 Ag40 C163 C164 -90.2(15)
C115 Ag40 C163 Ag41 -102(2)
Cl4A Ag40 C163 Ag41 130.9(5)
Ag33 Ag40 C163 Ag41 -20.0(7)
Ag32 Ag40 C163 Ag41 102.5(7)
Ag42 Ag40 C163 Ag41 92.7(6)
C115 Ag40 C163 Ag42 165.4(18)
Ag41 Ag40 C163 Ag42 -92.7(6)
Cl4A Ag40 C163 Ag42 38.2(6)
Ag33 Ag40 C163 Ag42 -112.8(4)
Ag32 Ag40 C163 Ag42 9.8(11)
O35 Ag42 C163 C164 166.8(12)
Ag39 Ag42 C163 C164 108.0(11)
Ag38 Ag42 C163 C164 -136.7(10)
Ag41 Ag42 C163 C164 -147.9(14)
Ag40 Ag42 C163 C164 127.6(14)
C164 Ag42 C163 Ag41 147.9(14)
O35 Ag42 C163 Ag41 -45.3(4)
Ag39 Ag42 C163 Ag41 -104.1(5)
Ag38 Ag42 C163 Ag41 11.1(8)
Ag40 Ag42 C163 Ag41 -84.5(5)
C164 Ag42 C163 Ag40 -127.6(14)
O35 Ag42 C163 Ag40 39.1(5)
Ag39 Ag42 C163 Ag40 -19.6(7)
Ag38 Ag42 C163 Ag40 95.6(6)
Ag41 Ag42 C163 Ag40 84.5(5)
Ag41 C163 C164 C165 135(10)
Ag40 C163 C164 C165 -40(11)
Ag42 C163 C164 C165 -137(10)
Ag41 C163 C164 Ag42 -88(2)
Ag40 C163 C164 Ag42 97.4(12)
C157 Ag42 C164 C163 -169.8(14)
O35 Ag42 C164 C163 -14.3(13)
Ag39 Ag42 C164 C163 -96.7(11)
Ag38 Ag42 C164 C163 83.4(14)
Ag41 Ag42 C164 C163 22.5(10)
Ag40 Ag42 C164 C163 -35.1(10)
C157 Ag42 C164 C165 2(2)
C163 Ag42 C164 C165 172(2)
O35 Ag42 C164 C165 157.6(15)
Ag39 Ag42 C164 C165 75.2(18)
Ag38 Ag42 C164 C165 -104.7(16)
Ag41 Ag42 C164 C165 -165.6(18)
Ag40 Ag42 C164 C165 136.8(18)
C163 C164 C165 C166 170(10)
Ag42 C164 C165 C166 36(3)
C163 C164 C165 C168 -60(11)
Ag42 C164 C165 C168 166.1(15)
C163 C164 C165 C167 60(11)
Ag42 C164 C165 C167 -73(2)
